data_1572381
loop_
_publ_author_name
'Chiu, Tzu-Hao'
'Pillay, Michael N.'
'Wu, Ying-Yann'
'Niihori, Yoshiki'
'Negishi, Yuichi'
'Chen, Jie-Ying'
'Chen, Yuan Jang'
'Kahlal, Samia'
'Saillard, Jean-Yves'
'Liu, C. W.'

_publ_section_title
;
 Controlled aggregation of Pt/PtH/Rh/RhH doped silver superatomic
 nanoclusters into 16-electron supermolecules.
;
_journal_issue 36
_journal_name_full 'Chemical science'
_journal_page_first 14660
_journal_page_last 14667
_journal_paper_doi 10.1039/d4sc02920h
_journal_volume 15
_journal_year 2024
_chemical_formula_sum 'C204 H480 Ag66 O68 P34 Rh4 S68'
_chemical_formula_weight 14785.97
_space_group_crystal_system triclinic
_space_group_IT_number 2
_space_group_name_Hall '-P 1'
_space_group_name_H-M_alt 'P -1'
_atom_sites_solution_hydrogens mixed
_audit_creation_method SHELXL-2018/3
_audit_update_record
;
2024-03-22 deposited with the CCDC.	2024-08-12 downloaded from the CCDC.
;
_cell_angle_alpha 72.855(4)
_cell_angle_beta 84.982(3)
_cell_angle_gamma 83.671(2)
_cell_formula_units_Z 2
_cell_length_a 16.193(2)
_cell_length_b 34.224(5)
_cell_length_c 38.997(5)
_cell_measurement_reflns_used 9653
_cell_measurement_temperature 100(2)
_cell_measurement_theta_max 25.09
_cell_measurement_theta_min 2.28
_cell_volume 20491(5)
_computing_cell_refinement 'Bruker SAINT'
_computing_data_collection 'Bruker APEX2'
_computing_data_reduction 'Bruker SAINT'
_computing_molecular_graphics 'Bruker SHELXTL'
_computing_publication_material 'Bruker SHELXTL'
_computing_structure_refinement 'SHELXL-2018/3 (Sheldrick, 2018)'
_computing_structure_solution 'SHELXT 2018/2 (Sheldrick, 2018)'
_diffrn_ambient_temperature 100(2)
_diffrn_measured_fraction_theta_full 0.997
_diffrn_measured_fraction_theta_max 0.997
_diffrn_measurement_device_type 'Bruker APEX-II CCD'
_diffrn_measurement_method '\f and \w scans'
_diffrn_radiation_type MoK\a
_diffrn_radiation_wavelength 0.71073
_diffrn_reflns_av_R_equivalents 0.0907
_diffrn_reflns_av_unetI/netI 0.0890
_diffrn_reflns_Laue_measured_fraction_full 0.997
_diffrn_reflns_Laue_measured_fraction_max 0.997
_diffrn_reflns_limit_h_max 19
_diffrn_reflns_limit_h_min -19
_diffrn_reflns_limit_k_max 40
_diffrn_reflns_limit_k_min -40
_diffrn_reflns_limit_l_max 46
_diffrn_reflns_limit_l_min -46
_diffrn_reflns_number 233268
_diffrn_reflns_point_group_measured_fraction_full 0.997
_diffrn_reflns_point_group_measured_fraction_max 0.997
_diffrn_reflns_theta_full 25.000
_diffrn_reflns_theta_max 25.000
_diffrn_reflns_theta_min 0.625
_exptl_absorpt_coefficient_mu 3.759
_exptl_absorpt_correction_T_max 0.7452
_exptl_absorpt_correction_T_min 0.5456
_exptl_absorpt_correction_type multi-scan
_exptl_absorpt_process_details SADABS
_exptl_crystal_colour black
_exptl_crystal_density_diffrn 2.396
_exptl_crystal_description prism
_exptl_crystal_F_000 14256
_exptl_crystal_size_max 0.200
_exptl_crystal_size_mid 0.170
_exptl_crystal_size_min 0.060
_refine_diff_density_max 2.570
_refine_diff_density_min -1.806
_refine_diff_density_rms 0.251
_refine_ls_extinction_method none
_refine_ls_goodness_of_fit_ref 1.103
_refine_ls_hydrogen_treatment mixed
_refine_ls_matrix_type full
_refine_ls_number_parameters 4132
_refine_ls_number_reflns 71948
_refine_ls_number_restraints 1470
_refine_ls_restrained_S_all 1.098
_refine_ls_R_factor_all 0.1174
_refine_ls_R_factor_gt 0.0666
_refine_ls_shift/su_max 0.001
_refine_ls_shift/su_mean 0.000
_refine_ls_structure_factor_coef Fsqd
_refine_ls_weighting_details 'w=1/[\s^2^(Fo^2^)+(0.0285P)^2^+487.8245P] where P=(Fo^2^+2Fc^2^)/3'
_refine_ls_weighting_scheme calc
_refine_ls_wR_factor_gt 0.1254
_refine_ls_wR_factor_ref 0.1519
_reflns_Friedel_coverage 0.000
_reflns_number_gt 47338
_reflns_number_total 71948
_reflns_threshold_expression 'I > 2\s(I)'
_cod_data_source_file d4sc02920h2.cif
_cod_data_source_block 1
_cod_depositor_comments 'Adding full bibliography for 1572381--1572383.cif.'
_cod_database_code 1572381
_shelx_shelxl_version_number 2018/3
_shelx_space_group_comment
; 
The symmetry employed for this shelxl refinement is uniquely defined 
by the following loop, which should always be used as a source of 
symmetry information in preference to the above space-group names. 
They are only intended as comments. 
;
_shelx_estimated_absorpt_t_min 0.520
_shelx_estimated_absorpt_t_max 0.806

loop_
_space_group_symop_operation_xyz
'x, y, z'
'-x, -y, -z'

loop_
_atom_site_label
_atom_site_type_symbol
_atom_site_fract_x
_atom_site_fract_y
_atom_site_fract_z
_atom_site_U_iso_or_equiv
_atom_site_adp_type
_atom_site_occupancy
_atom_site_site_symmetry_order
_atom_site_calc_flag
_atom_site_refinement_flags_posn
_atom_site_refinement_flags_adp
_atom_site_refinement_flags_occupancy
_atom_site_disorder_assembly
_atom_site_disorder_group
H1M H 0.805(2) 0.6715(12) 0.8822(5) 0.05(5) Uiso 1 1 d D . . . .
H2M H 0.7632(17) 0.8167(14) 0.9040(8) 0.23(15) Uiso 1 1 d D . . . .
H4M H 0.227(9) 0.826(5) 0.389(4) 0.05(5) Uiso 1 1 d . . . . .
H3M H 0.273(12) 0.663(6) 0.391(5) 0.10(7) Uiso 1 1 d . . . . .
Ag1 Ag 0.83092(7) 0.65537(3) 0.79446(3) 0.0274(3) Uani 1 1 d . . . . .
Ag2 Ag 0.92819(7) 0.62730(3) 0.85998(3) 0.0300(3) Uani 1 1 d . . . . .
Ag3 Ag 0.74347(7) 0.63228(3) 0.86447(3) 0.0299(3) Uani 1 1 d D . . . .
Ag4 Ag 0.68261(7) 0.70419(3) 0.81434(3) 0.0254(2) Uani 1 1 d . . . . .
Ag5 Ag 0.82601(7) 0.74233(3) 0.77112(3) 0.0269(3) Uani 1 1 d . . . . .
Ag6 Ag 0.97461(7) 0.69388(3) 0.79754(3) 0.0279(3) Uani 1 1 d . . . . .
Ag7 Ag 0.99124(7) 0.70169(3) 0.86551(3) 0.0273(3) Uani 1 1 d . . . . .
Ag8 Ag 0.88975(7) 0.66223(4) 0.92141(3) 0.0327(3) Uani 1 1 d D . . . .
Ag9 Ag 0.69347(7) 0.70537(3) 0.88879(3) 0.0277(3) Uani 1 1 d D . . . .
Ag10 Ag 0.73708(7) 0.77388(3) 0.82681(3) 0.0238(2) Uani 1 1 d . . . . .
Ag11 Ag 0.91939(7) 0.76989(3) 0.81580(3) 0.0252(2) Uani 1 1 d . . . . .
Ag12 Ag 0.83973(7) 0.74881(3) 0.88646(3) 0.0223(2) Uani 1 1 d . . . . .
Ag13 Ag 0.68046(7) 0.77309(4) 0.92187(3) 0.0300(3) Uani 1 1 d D . . . .
Ag14 Ag 0.80766(7) 0.71554(3) 0.96198(3) 0.0294(3) Uani 1 1 d . . . . .
Ag15 Ag 0.97508(7) 0.74106(3) 0.93114(3) 0.0292(3) Uani 1 1 d . . . . .
Ag16 Ag 0.95925(7) 0.81213(4) 0.87461(3) 0.0317(3) Uani 1 1 d . . . . .
Ag17 Ag 0.80337(8) 0.83685(3) 0.85038(3) 0.0316(3) Uani 1 1 d D . . . .
Ag18 Ag 0.70028(8) 0.85151(4) 0.93424(3) 0.0384(3) Uani 1 1 d D . . . .
Ag19 Ag 0.73018(8) 0.77818(4) 0.99040(3) 0.0363(3) Uani 1 1 d . . . . .
Ag20 Ag 0.91030(8) 0.75984(4) 0.99447(3) 0.0376(3) Uani 1 1 d . . . . .
Ag21 Ag 0.99037(8) 0.82190(4) 0.94148(3) 0.0408(3) Uani 1 1 d . . . . .
Ag22 Ag 0.86400(8) 0.87670(4) 0.89919(3) 0.0356(3) Uani 1 1 d . . . . .
Ag23 Ag 0.84078(9) 0.84351(4) 0.97804(3) 0.0420(3) Uani 1 1 d . . . . .
Ag24 Ag 0.98402(8) 0.60220(4) 0.79470(3) 0.0390(3) Uani 1 1 d . . . . .
Ag25 Ag 0.82167(8) 0.56919(4) 0.83629(3) 0.0377(3) Uani 1 1 d . . . . .
Ag26 Ag 0.67191(8) 0.62479(4) 0.79905(3) 0.0362(3) Uani 1 1 d . . . . .
Ag27 Ag 0.66053(7) 0.78068(3) 0.75548(3) 0.0292(3) Uani 1 1 d . . . . .
Ag28 Ag 0.82323(7) 0.83116(3) 0.76126(3) 0.0306(3) Uani 1 1 d . . . . .
Ag29 Ag 0.94567(11) 0.91153(5) 0.94813(4) 0.0630(4) Uani 1 1 d . . . . .
Ag30 Ag 0.75029(10) 0.92455(4) 0.94359(4) 0.0521(4) Uani 1 1 d . . . . .
Ag31 Ag 0.67476(11) 0.85572(5) 1.00855(4) 0.0640(5) Uani 1 1 d . . . . .
Ag32 Ag 0.96011(8) 0.67350(4) 0.99602(3) 0.0354(3) Uani 1 1 d . . . . .
Ag33 Ag 0.80730(9) 0.70418(4) 1.04425(4) 0.0490(4) Uani 1 1 d . . . . .
Ag34 Ag 0.28919(7) 0.64033(3) 0.30552(3) 0.0257(2) Uani 1 1 d . . . . .
Ag35 Ag 0.20111(7) 0.63183(3) 0.37507(3) 0.0268(2) Uani 1 1 d . . . . .
Ag36 Ag 0.14395(7) 0.69660(3) 0.31639(3) 0.0251(2) Uani 1 1 d . . . . .
Ag37 Ag 0.29048(7) 0.72527(3) 0.26982(3) 0.0271(3) Uani 1 1 d . . . . .
Ag38 Ag 0.43661(7) 0.67997(3) 0.30058(3) 0.0249(2) Uani 1 1 d . . . . .
Ag39 Ag 0.38678(7) 0.62430(3) 0.36944(3) 0.0240(2) Uani 1 1 d . . . . .
Ag40 Ag 0.15378(7) 0.71283(3) 0.38551(3) 0.0247(2) Uani 1 1 d . . . . .
Ag41 Ag 0.20279(7) 0.77092(3) 0.31687(3) 0.0234(2) Uani 1 1 d . . . . .
Ag42 Ag 0.38508(7) 0.76243(3) 0.30678(3) 0.0237(2) Uani 1 1 d . . . . .
Ag43 Ag 0.45438(6) 0.70153(3) 0.36315(3) 0.0235(2) Uani 1 1 d . . . . .
Ag44 Ag 0.35235(7) 0.67121(3) 0.42203(3) 0.0261(2) Uani 1 1 d . . . . .
Ag45 Ag 0.30476(6) 0.75513(3) 0.37636(3) 0.0186(2) Uani 1 1 d . . . . .
Ag46 Ag 0.27033(7) 0.73488(3) 0.45191(3) 0.0216(2) Uani 1 1 d . . . . .
Ag47 Ag 0.14971(7) 0.79067(3) 0.40401(3) 0.0244(2) Uani 1 1 d . . . . .
Ag48 Ag 0.27233(7) 0.83925(3) 0.33056(3) 0.0286(3) Uani 1 1 d . . . . .
Ag49 Ag 0.42869(7) 0.81600(3) 0.35558(3) 0.0250(2) Uani 1 1 d . . . . .
Ag50 Ag 0.43929(6) 0.75291(3) 0.41955(3) 0.0223(2) Uani 1 1 d . . . . .
Ag51 Ag 0.37779(7) 0.78402(3) 0.47683(3) 0.0250(2) Uani 1 1 d . . . . .
Ag52 Ag 0.19818(7) 0.80564(3) 0.46987(3) 0.0233(2) Uani 1 1 d . . . . .
Ag53 Ag 0.17683(7) 0.87320(3) 0.40866(3) 0.0265(2) Uani 1 1 d . . . . .
Ag54 Ag 0.34276(7) 0.88822(3) 0.37051(3) 0.0254(2) Uani 1 1 d . . . . .
Ag55 Ag 0.46575(7) 0.83606(3) 0.41702(3) 0.0268(2) Uani 1 1 d . . . . .
Ag56 Ag 0.32070(7) 0.86785(3) 0.44986(3) 0.0260(2) Uani 1 1 d . . . . .
Ag57 Ag 0.12686(7) 0.61132(3) 0.31653(3) 0.0325(3) Uani 1 1 d . . . . .
Ag58 Ag 0.27994(7) 0.56002(3) 0.36042(3) 0.0314(3) Uani 1 1 d . . . . .
Ag59 Ag 0.44172(7) 0.58438(4) 0.31264(3) 0.0315(3) Uani 1 1 d . . . . .
Ag60 Ag 0.12803(8) 0.76411(4) 0.24914(3) 0.0354(3) Uani 1 1 d . . . . .
Ag61 Ag 0.29179(8) 0.81512(4) 0.24682(3) 0.0345(3) Uani 1 1 d . . . . .
Ag62 Ag 0.15811(8) 0.88958(4) 0.47827(3) 0.0363(3) Uani 1 1 d . . . . .
Ag63 Ag 0.24085(7) 0.94772(3) 0.40899(3) 0.0317(3) Uani 1 1 d . . . . .
Ag64 Ag 0.43652(8) 0.92836(4) 0.41130(3) 0.0388(3) Uani 1 1 d . . . . .
Ag65 Ag 0.42125(7) 0.69573(3) 0.49195(3) 0.0281(3) Uani 1 1 d . . . . .
Ag66 Ag 0.26456(7) 0.73733(3) 0.53017(3) 0.0292(3) Uani 1 1 d . . . . .
Rh1 Rh 0.83372(7) 0.69958(3) 0.84324(3) 0.0213(2) Uani 1 1 d D . . . .
Rh2 Rh 0.83680(7) 0.79731(3) 0.93048(3) 0.0257(3) Uani 1 1 d D . . . .
Rh3 Rh 0.29539(7) 0.69609(3) 0.34361(3) 0.0191(2) Uani 1 1 d . . . . .
Rh4 Rh 0.30635(7) 0.81316(3) 0.41106(3) 0.0182(2) Uani 1 1 d . . . . .
S1 S 0.7522(3) 0.56334(12) 0.78028(12) 0.0408(10) Uani 1 1 d . . . . .
S2 S 0.8967(3) 0.63287(12) 0.73892(11) 0.0342(9) Uani 1 1 d . . . . .
S3 S 0.6289(3) 0.67046(13) 0.73895(11) 0.0392(10) Uani 1 1 d . . . . .
S4 S 0.5454(2) 0.73707(12) 0.78618(10) 0.0327(9) Uani 1 1 d . . . . .
S5 S 0.5706(3) 0.60851(16) 0.85243(13) 0.0535(12) Uani 1 1 d . . . . .
S6 S 0.7387(3) 0.55595(12) 0.89738(11) 0.0391(10) Uani 1 1 d . . . . .
S7 S 0.9588(3) 0.52819(13) 0.82953(12) 0.0407(10) Uani 1 1 d . . . . .
S8 S 0.9848(3) 0.56242(13) 0.90207(12) 0.0465(12) Uani 1 1 d . . . . .
S9 S 1.1259(3) 0.61972(15) 0.79908(12) 0.0474(12) Uani 1 1 d . . . . .
S10 S 1.0513(2) 0.70532(14) 0.73752(10) 0.0386(10) Uani 1 1 d . . . . .
S11 S 0.9126(2) 0.80985(13) 0.71223(10) 0.0336(9) Uani 1 1 d . . . . .
S12 S 0.7577(2) 0.75149(11) 0.71068(10) 0.0291(8) Uani 1 1 d . . . . .
S13 S 0.6753(2) 0.85597(11) 0.74091(10) 0.0302(9) Uani 1 1 d . . . . .
S14 S 0.6498(2) 0.83906(11) 0.83242(10) 0.0300(9) Uani 1 1 d . . . . .
S15 S 0.5360(3) 0.78520(17) 0.89902(13) 0.0593(15) Uani 1 1 d . . . . .
S16 S 0.5955(3) 0.68905(17) 0.94322(12) 0.0577(14) Uani 1 1 d . . . . .
S17 S 0.7707(3) 0.64039(13) 0.97140(12) 0.0429(11) Uani 1 1 d . . . . .
S18 S 0.8690(3) 0.63222(15) 1.04822(12) 0.0496(12) Uani 1 1 d . . . . .
S19 S 1.0229(2) 0.62893(12) 0.95582(10) 0.0318(9) Uani 1 1 d . . . . .
S20 S 1.1061(2) 0.71418(12) 0.89915(10) 0.0320(9) Uani 1 1 d . . . . .
S21 S 1.0435(3) 0.81089(12) 0.81695(11) 0.0359(9) Uani 1 1 d . . . . .
S22 S 0.8750(3) 0.88071(12) 0.79036(10) 0.0335(9) Uani 1 1 d . . . . .
S23 S 0.6555(3) 0.72937(15) 1.04361(11) 0.0493(12) Uani 1 1 d . . . . .
S24 S 0.7172(4) 0.80850(16) 1.06852(13) 0.0657(16) Uani 1 1 d . . . . .
S25 S 0.5357(4) 0.86314(18) 0.98280(15) 0.0704(16) Uani 1 1 d . . . . .
S26 S 0.6281(3) 0.92286(13) 0.90649(12) 0.0469(11) Uani 1 1 d . . . . .
S27 S 0.8592(4) 0.94273(14) 0.85111(13) 0.0572(14) Uani 1 1 d . . . . .
S28 S 0.8538(4) 0.97850(16) 0.92484(16) 0.0698(16) Uani 1 1 d . . . . .
S29 S 1.0792(4) 0.8984(2) 0.91413(17) 0.0829(19) Uani 1 1 d . . . . .
S30 S 1.1008(4) 0.8181(2) 0.98657(16) 0.0797(19) Uani 1 1 d . . . . .
S31 S 1.0696(3) 0.6984(2) 1.02437(17) 0.086(2) Uani 1 1 d . . . . .
S32 S 0.9104(3) 0.74633(15) 1.06350(11) 0.0494(12) Uani 1 1 d . . . . .
S33 S 0.7133(4) 0.92743(17) 1.00860(14) 0.079(2) Uani 1 1 d . . . . .
S34 S 0.9137(4) 0.87884(16) 1.01632(14) 0.0624(15) Uani 1 1 d . . . . .
S35 S 0.2005(3) 0.54119(12) 0.31298(12) 0.0390(10) Uani 1 1 d . . . . .
S36 S 0.3473(3) 0.60259(12) 0.25884(10) 0.0348(9) Uani 1 1 d . . . . .
S37 S 0.0291(3) 0.60508(13) 0.37128(12) 0.0393(10) Uani 1 1 d . . . . .
S38 S 0.1955(2) 0.55954(12) 0.42008(10) 0.0329(9) Uani 1 1 d . . . . .
S39 S 0.0894(3) 0.64717(13) 0.25322(11) 0.0381(10) Uani 1 1 d . . . . .
S40 S 0.0085(2) 0.72728(12) 0.28506(11) 0.0344(9) Uani 1 1 d . . . . .
S41 S 0.2210(3) 0.72306(13) 0.21174(11) 0.0427(11) Uani 1 1 d . . . . .
S42 S 0.3820(3) 0.78039(14) 0.20613(11) 0.0428(11) Uani 1 1 d . . . . .
S43 S 0.5163(3) 0.68039(14) 0.24200(10) 0.0417(11) Uani 1 1 d . . . . .
S44 S 0.5796(3) 0.60834(13) 0.31645(11) 0.0363(10) Uani 1 1 d . . . . .
S45 S 0.4124(2) 0.51452(11) 0.35539(10) 0.0302(9) Uani 1 1 d . . . . .
S46 S 0.4567(2) 0.56579(11) 0.41430(10) 0.0291(9) Uani 1 1 d . . . . .
S47 S 0.1482(3) 0.83857(13) 0.22130(11) 0.0401(10) Uani 1 1 d . . . . .
S48 S 0.1206(2) 0.84182(12) 0.30901(11) 0.0342(9) Uani 1 1 d . . . . .
S49 S 0.0109(3) 0.79274(13) 0.37797(11) 0.0386(10) Uani 1 1 d . . . . .
S50 S 0.0548(3) 0.70407(14) 0.44029(11) 0.0417(11) Uani 1 1 d . . . . .
S51 S 0.2302(2) 0.65982(11) 0.47132(9) 0.0258(8) Uani 1 1 d . . . . .
S52 S 0.3228(2) 0.66294(11) 0.54661(10) 0.0297(9) Uani 1 1 d . . . . .
S53 S 0.5699(2) 0.72125(11) 0.39206(9) 0.0258(8) Uani 1 1 d . . . . .
S54 S 0.4847(2) 0.64405(11) 0.45905(9) 0.0257(8) Uani 1 1 d . . . . .
S55 S 0.3436(3) 0.87192(13) 0.26690(10) 0.0385(10) Uani 1 1 d . . . . .
S56 S 0.5110(3) 0.80491(13) 0.30080(10) 0.0363(10) Uani 1 1 d . . . . .
S57 S 0.3286(3) 0.94874(11) 0.31739(10) 0.0335(9) Uani 1 1 d . . . . .
S58 S 0.3542(3) 0.99562(12) 0.38212(11) 0.0346(9) Uani 1 1 d . . . . .
S59 S 0.1167(2) 0.94539(11) 0.37292(10) 0.0305(9) Uani 1 1 d . . . . .
S60 S 0.0197(3) 0.89396(14) 0.45181(12) 0.0449(11) Uani 1 1 d . . . . .
S61 S 0.1796(2) 0.85105(12) 0.54275(10) 0.0332(9) Uani 1 1 d . . . . .
S62 S 0.1143(2) 0.76739(12) 0.52563(10) 0.0310(9) Uani 1 1 d . . . . .
S63 S 0.3640(2) 0.78426(12) 0.54471(10) 0.0293(8) Uani 1 1 d . . . . .
S64 S 0.5272(2) 0.73093(13) 0.51389(10) 0.0339(9) Uani 1 1 d . . . . .
S65 S 0.5612(3) 0.90780(14) 0.37660(13) 0.0491(12) Uani 1 1 d . . . . .
S66 S 0.5895(3) 0.83294(15) 0.45414(14) 0.0593(15) Uani 1 1 d . . . . .
S67 S 0.2156(3) 0.96028(13) 0.47164(12) 0.0467(12) Uani 1 1 d . . . . .
S68 S 0.4091(3) 0.90571(14) 0.48048(12) 0.0468(12) Uani 1 1 d . . . . .
P1 P 0.8298(3) 0.58747(13) 0.73891(12) 0.0410(11) Uani 1 1 d . . . . .
P2 P 0.5292(2) 0.70100(12) 0.75478(11) 0.0300(9) Uani 1 1 d . . . . .
P3 P 0.6195(3) 0.55794(14) 0.88667(13) 0.0443(11) Uani 1 1 d . . . . .
P4 P 1.0087(4) 0.52110(17) 0.87617(16) 0.081(2) Uani 1 1 d D . . . .
P5 P 1.1465(3) 0.66524(14) 0.75440(12) 0.0382(10) Uani 1 1 d . . . . .
P6 P 0.8265(2) 0.79815(12) 0.68436(10) 0.0281(9) Uani 1 1 d . . . . .
P7 P 0.6280(3) 0.87486(12) 0.78329(10) 0.0312(9) Uani 1 1 d . . . . .
P8 P 0.5002(3) 0.73148(16) 0.92884(11) 0.0434(12) Uani 1 1 d . . . . .
P9 P 0.7910(3) 0.61090(17) 1.02259(15) 0.0633(16) Uani 1 1 d . . . . .
P10 P 1.1233(2) 0.65871(13) 0.93507(10) 0.0300(9) Uani 1 1 d . . . . .
P11 P 0.9978(3) 0.86568(13) 0.78556(12) 0.0382(10) Uani 1 1 d . . . . .
P12 P 0.6405(3) 0.76555(17) 1.07639(13) 0.0575(15) Uani 1 1 d . . . . .
P13 P 0.5313(4) 0.91471(15) 0.94335(14) 0.0564(14) Uani 1 1 d . . . . .
P14 P 0.8610(4) 0.98835(17) 0.87134(16) 0.0646(16) Uani 1 1 d . . . . .
P15 P 1.1520(4) 0.8632(2) 0.95010(18) 0.0696(17) Uani 1 1 d . . . . .
P16 P 1.0107(4) 0.7065(2) 1.06876(14) 0.0644(17) Uani 1 1 d . . . . .
P17 P 0.8011(6) 0.9097(3) 1.0353(3) 0.0391(18) Uani 0.5 1 d D . P A 1
P17B P 0.8442(6) 0.9232(3) 1.0243(3) 0.0391(18) Uani 0.5 1 d . . P A 2
P18 P 0.2797(3) 0.55514(13) 0.26968(12) 0.0416(11) Uani 1 1 d . . . . .
P19 P 0.0790(3) 0.55720(12) 0.40872(11) 0.0322(9) Uani 1 1 d . . . . .
P20 P -0.0083(3) 0.68411(13) 0.26085(12) 0.0366(10) Uani 1 1 d . . . . .
P21 P 0.2981(3) 0.76278(15) 0.18106(11) 0.0436(12) Uani 1 1 d . . . . .
P22 P 0.6052(3) 0.64033(14) 0.26532(11) 0.0365(10) Uani 1 1 d . . . . .
P23 P 0.4695(2) 0.51540(11) 0.39924(10) 0.0258(8) Uani 1 1 d . . . . .
P24 P 0.1017(3) 0.86821(12) 0.25689(12) 0.0387(11) Uani 1 1 d . . . . .
P25 P -0.0332(2) 0.74705(12) 0.41773(10) 0.0284(9) Uani 1 1 d . . . . .
P26 P 0.2512(3) 0.63482(12) 0.52309(10) 0.0277(9) Uani 1 1 d . . . . .
P27 P 0.5856(2) 0.67213(11) 0.43489(10) 0.0229(8) Uani 1 1 d . . . . .
P28 P 0.4655(3) 0.85492(15) 0.26335(12) 0.0444(12) Uani 1 1 d . . . . .
P29 P 0.3618(3) 0.99643(12) 0.32995(11) 0.0331(10) Uani 1 1 d . . . . .
P30 P 0.0149(2) 0.94008(12) 0.40677(12) 0.0330(10) Uani 1 1 d . . . . .
P31 P 0.1034(2) 0.80743(12) 0.55489(10) 0.0293(9) Uani 1 1 d . . . . .
P32 P 0.4662(3) 0.74532(12) 0.55560(10) 0.0297(9) Uani 1 1 d . . . . .
P33 P 0.6364(3) 0.87734(14) 0.41564(12) 0.0393(11) Uani 1 1 d . . . . .
P34 P 0.3279(5) 0.94905(15) 0.49078(17) 0.080(2) Uani 1 1 d D . . . .
O1 O 0.7821(10) 0.6028(5) 0.7033(4) 0.082(5) Uani 1 1 d D . . . .
O2 O 0.8905(11) 0.5495(5) 0.7340(4) 0.098(5) Uani 1 1 d D . . . .
O3 O 0.4818(6) 0.7272(3) 0.7205(3) 0.035(2) Uani 1 1 d . . . . .
O4 O 0.4607(6) 0.6734(3) 0.7764(3) 0.035(2) Uani 1 1 d . . . . .
O5 O 0.6108(10) 0.5187(5) 0.8748(4) 0.087(5) Uani 1 1 d . . . . .
O6 O 0.5652(8) 0.5497(4) 0.9232(3) 0.054(3) Uani 1 1 d . . . . .
O7 O 1.0005(9) 0.4796(5) 0.8992(4) 0.101(5) Uani 1 1 d D . . . .
O8 O 1.1163(11) 0.5166(6) 0.8692(5) 0.120(7) Uani 1 1 d . . . . .
O9 O 1.2251(7) 0.6861(4) 0.7587(3) 0.052(3) Uani 1 1 d . . . . .
O10 O 1.1886(7) 0.6476(4) 0.7227(3) 0.047(3) Uani 1 1 d . . . . .
O11 O 0.8676(6) 0.7887(3) 0.6491(3) 0.036(3) Uani 1 1 d . . . . .
O12 O 0.7708(6) 0.8393(3) 0.6688(2) 0.031(2) Uani 1 1 d . . . . .
O13 O 0.5317(7) 0.8847(4) 0.7805(3) 0.051(3) Uani 1 1 d . . . . .
O14 O 0.6590(8) 0.9186(3) 0.7761(3) 0.051(3) Uani 1 1 d . . . . .
O15 O 0.4331(7) 0.7156(4) 0.9108(3) 0.054(3) Uani 1 1 d D . . . .
O16 O 0.4445(6) 0.7347(4) 0.9627(3) 0.044(3) Uani 1 1 d . . . . .
O17 O 0.7079(10) 0.6088(6) 1.0464(5) 0.112(6) Uani 1 1 d D U . . .
O18 O 0.8124(12) 0.5645(5) 1.0281(5) 0.098(6) Uani 1 1 d . . . . .
O19 O 1.1899(6) 0.6302(3) 0.9195(3) 0.036(3) Uani 1 1 d . . . . .
O20 O 1.1673(6) 0.6625(3) 0.9680(3) 0.039(3) Uani 1 1 d . . . . .
O21 O 1.0165(7) 0.8675(4) 0.7451(3) 0.052(3) Uani 1 1 d D . . . .
O22 O 1.0496(8) 0.9006(4) 0.7887(4) 0.057(3) Uani 1 1 d . . . . .
O23 O 0.6413(8) 0.7384(4) 1.1167(3) 0.066(4) Uani 1 1 d . . . . .
O24 O 0.5453(9) 0.7813(4) 1.0730(3) 0.069(4) Uani 1 1 d . . . . .
O25 O 0.5166(10) 0.9521(4) 0.9597(4) 0.083(5) Uani 1 1 d D . . . .
O26 O 0.4478(8) 0.9204(4) 0.9225(4) 0.067(4) Uani 1 1 d . . . . .
O27 O 0.7834(15) 1.0209(4) 0.8549(4) 0.128(8) Uani 1 1 d . . . . .
O28 O 0.9336(16) 1.0145(8) 0.8544(6) 0.164(11) Uani 1 1 d . . . . .
O29 O 1.2306(12) 0.8465(5) 0.9315(5) 0.113(6) Uani 1 1 d . . . . .
O30 O 1.1958(12) 0.8915(6) 0.9666(6) 0.129(8) Uani 1 1 d D . . . .
O31 O 0.9885(11) 0.6638(5) 1.0930(4) 0.098(6) Uani 1 1 d D . . . .
O32 O 1.0710(11) 0.7197(5) 1.0921(4) 0.094(5) Uani 1 1 d D U . . .
O33 O 0.8349(14) 0.9507(5) 1.0392(7) 0.055(4) Uani 0.5 1 d D . P A 1
O34 O 0.7744(17) 0.8868(8) 1.0768(4) 0.078(5) Uani 0.5 1 d D . P A 1
O33B O 0.8758(14) 0.9669(7) 1.0095(7) 0.055(4) Uani 0.5 1 d D . P A -2
O34B O 0.8372(18) 0.9153(9) 1.0661(9) 0.078(5) Uani 0.5 1 d D . P A -2
O35 O 0.2293(10) 0.5648(6) 0.2340(5) 0.100(6) Uani 1 1 d D . . . .
O36 O 0.3392(10) 0.5157(4) 0.2720(4) 0.084(5) Uani 1 1 d D . . . .
O37 O 0.0203(7) 0.5502(3) 0.4442(3) 0.042(3) Uani 1 1 d . . . . .
O38 O 0.0768(7) 0.5150(3) 0.4000(3) 0.045(3) Uani 1 1 d . . . . .
O39 O -0.0817(7) 0.6614(3) 0.2851(3) 0.045(3) Uani 1 1 d . . . . .
O40 O -0.0510(8) 0.7054(4) 0.2242(3) 0.053(3) Uani 1 1 d . . . . .
O41 O 0.2498(7) 0.8023(4) 0.1571(3) 0.052(3) Uani 1 1 d . . . . .
O42 O 0.3422(8) 0.7429(4) 0.1517(3) 0.058(4) Uani 1 1 d D . . . .
O43 O 0.6392(8) 0.6097(4) 0.2420(3) 0.064(4) Uani 1 1 d . . . . .
O44 O 0.6893(8) 0.6592(4) 0.2617(4) 0.064(4) Uani 1 1 d . . . . .
O45 O 0.5653(6) 0.5027(3) 0.3940(3) 0.031(2) Uani 1 1 d . . . . .
O46 O 0.4444(6) 0.4769(3) 0.4309(3) 0.031(2) Uani 1 1 d . . . . .
O47 O 0.0051(7) 0.8782(3) 0.2530(3) 0.048(3) Uani 1 1 d . . . . .
O48 O 0.1362(9) 0.9115(3) 0.2419(3) 0.061(4) Uani 1 1 d . . . . .
O49 O -0.1038(6) 0.7280(3) 0.4044(3) 0.034(2) Uani 1 1 d . . . . .
O50 O -0.0894(6) 0.7630(3) 0.4465(3) 0.030(2) Uani 1 1 d . . . . .
O51 O 0.2923(6) 0.5894(3) 0.5310(3) 0.036(3) Uani 1 1 d D . . . .
O52 O 0.1642(7) 0.6280(3) 0.5451(3) 0.034(2) Uani 1 1 d . . . . .
O53 O 0.6542(6) 0.6398(3) 0.4251(2) 0.025(2) Uani 1 1 d . . . . .
O54 O 0.6286(5) 0.6841(3) 0.4645(2) 0.026(2) Uani 1 1 d D . . . .
O55 O 0.4812(9) 0.8492(5) 0.2252(3) 0.071(4) Uani 1 1 d . . . . .
O56 O 0.5189(9) 0.8918(4) 0.2592(3) 0.068(4) Uani 1 1 d . . . . .
O57 O 0.3148(7) 1.0372(3) 0.3082(3) 0.040(3) Uani 1 1 d . . . . .
O58 O 0.4549(7) 1.0033(3) 0.3139(3) 0.043(3) Uani 1 1 d . . . . .
O59 O -0.0629(7) 0.9372(3) 0.3857(3) 0.042(3) Uani 1 1 d . . . . .
O60 O -0.0095(8) 0.9828(4) 0.4138(3) 0.054(3) Uani 1 1 d . . . . .
O61 O 0.0089(7) 0.8233(3) 0.5530(3) 0.041(3) Uani 1 1 d . . . . .
O62 O 0.1081(6) 0.7829(3) 0.5961(3) 0.034(2) Uani 1 1 d . . . . .
O63 O 0.4404(7) 0.7068(3) 0.5864(3) 0.039(3) Uani 1 1 d . . . . .
O64 O 0.5276(6) 0.7623(3) 0.5756(3) 0.039(3) Uani 1 1 d . . . . .
O65 O 0.7184(7) 0.8625(4) 0.3963(4) 0.056(3) Uani 1 1 d . . . . .
O66 O 0.6708(7) 0.9073(4) 0.4333(3) 0.050(3) Uani 1 1 d . . . . .
O67 O 0.3921(12) 0.9833(5) 0.4689(5) 0.062(5) Uani 0.5 1 d D . P B 1
O68 O 0.3481(15) 0.9482(7) 0.5307(3) 0.067(5) Uani 0.5 1 d D . P B 1
O67B O 0.3484(16) 0.9887(7) 0.4973(5) 0.062(5) Uani 0.5 1 d D . P B 2
O68B O 0.2773(14) 0.9294(8) 0.5359(7) 0.067(5) Uani 0.5 1 d D . P B 2
C1 C 0.729(3) 0.5819(12) 0.6889(10) 0.091(9) Uani 0.5 1 d D . P C 1
H1A H 0.674243 0.580275 0.702705 0.110 Uiso 0.5 1 calc R U P C 1
H1B H 0.753506 0.553541 0.691185 0.110 Uiso 0.5 1 calc R U P C 1
C2 C 0.716(3) 0.604(2) 0.6490(9) 0.122(16) Uani 0.5 1 d D . P C 1
H2A H 0.703677 0.634377 0.645454 0.147 Uiso 0.5 1 calc R U P C 1
H2B H 0.668624 0.594204 0.640635 0.147 Uiso 0.5 1 calc R U P C 1
C3 C 0.798(3) 0.595(3) 0.6286(15) 0.16(2) Uani 0.5 1 d D . P C 1
H3A H 0.844753 0.596604 0.642298 0.235 Uiso 0.5 1 calc R U P C 1
H3B H 0.801262 0.615826 0.604962 0.235 Uiso 0.5 1 calc R U P C 1
H3C H 0.799326 0.567926 0.625436 0.235 Uiso 0.5 1 calc R U P C 1
C1B C 0.779(3) 0.6424(8) 0.6776(10) 0.091(9) Uani 0.5 1 d D . P C 2
H1B1 H 0.833463 0.646794 0.664134 0.110 Uiso 0.5 1 calc R U P C 2
H1B2 H 0.765260 0.664006 0.689819 0.110 Uiso 0.5 1 calc R U P C 2
C2B C 0.711(3) 0.644(2) 0.6517(12) 0.122(16) Uani 0.5 1 d D . P C 2
H2B1 H 0.667138 0.626236 0.664049 0.147 Uiso 0.5 1 calc R U P C 2
H2B2 H 0.685566 0.672581 0.642403 0.147 Uiso 0.5 1 calc R U P C 2
C3B C 0.755(4) 0.629(2) 0.6208(14) 0.16(2) Uani 0.5 1 d D . P C 2
H3B1 H 0.788091 0.650541 0.605109 0.235 Uiso 0.5 1 calc R U P C 2
H3B2 H 0.713696 0.622736 0.606881 0.235 Uiso 0.5 1 calc R U P C 2
H3B3 H 0.792217 0.604306 0.630689 0.235 Uiso 0.5 1 calc R U P C 2
C4 C 0.9541(16) 0.5536(9) 0.7054(7) 0.117(8) Uani 1 1 d D U . . .
H4A H 0.989620 0.575563 0.704902 0.141 Uiso 1 1 calc R U . . .
H4B H 0.929332 0.559955 0.681852 0.141 Uiso 1 1 calc R U . . .
C5 C 1.004(2) 0.5118(10) 0.7144(9) 0.130(9) Uani 1 1 d . U . . .
H5A H 0.964130 0.490725 0.717925 0.156 Uiso 1 1 calc R U . . .
H5B H 1.041113 0.510646 0.693211 0.156 Uiso 1 1 calc R U . . .
C6 C 1.0544(17) 0.5001(9) 0.7458(7) 0.108(8) Uani 1 1 d . U . . .
H6A H 1.083238 0.523627 0.746387 0.162 Uiso 1 1 calc R U . . .
H6B H 1.095396 0.477300 0.744363 0.162 Uiso 1 1 calc R U . . .
H6C H 1.018364 0.491627 0.767791 0.162 Uiso 1 1 calc R U . . .
C7 C 0.5259(11) 0.7526(6) 0.6903(5) 0.063(5) Uani 1 1 d D U . . .
H7A H 0.560011 0.734996 0.677394 0.076 Uiso 1 1 calc R U . . .
H7B H 0.564294 0.767724 0.699060 0.076 Uiso 1 1 calc R U . . .
C8 C 0.4691(13) 0.7832(6) 0.6644(6) 0.095(7) Uani 1 1 d D U . . .
H8A H 0.502037 0.797009 0.642382 0.114 Uiso 1 1 calc R U . . .
H8B H 0.443324 0.804441 0.675559 0.114 Uiso 1 1 calc R U . . .
C9 C 0.4006(15) 0.7617(8) 0.6543(7) 0.102(8) Uani 1 1 d D U . . .
H9A H 0.426056 0.741146 0.642673 0.153 Uiso 1 1 calc R U . . .
H9B H 0.364273 0.782028 0.637649 0.153 Uiso 1 1 calc R U . . .
H9C H 0.367739 0.748204 0.676017 0.153 Uiso 1 1 calc R U . . .
C10 C 0.4288(11) 0.6427(5) 0.7631(4) 0.043(4) Uani 1 1 d . . . . .
H10A H 0.475321 0.627495 0.752842 0.052 Uiso 1 1 calc R U . . .
H10B H 0.390139 0.656269 0.743869 0.052 Uiso 1 1 calc R U . . .
C11 C 0.3844(11) 0.6138(5) 0.7935(4) 0.046(4) Uani 1 1 d . . . . .
H11A H 0.337654 0.629238 0.803284 0.055 Uiso 1 1 calc R U . . .
H11B H 0.423070 0.601086 0.812813 0.055 Uiso 1 1 calc R U . . .
C12 C 0.3512(12) 0.5805(5) 0.7817(5) 0.059(5) Uani 1 1 d . . . . .
H12A H 0.312519 0.593017 0.762724 0.088 Uiso 1 1 calc R U . . .
H12B H 0.322092 0.562226 0.802276 0.088 Uiso 1 1 calc R U . . .
H12C H 0.397579 0.564731 0.772562 0.088 Uiso 1 1 calc R U . . .
C13 C 0.537(2) 0.5002(10) 0.8782(8) 0.150(9) Uani 1 1 d D U . . .
H13A H 0.493131 0.520254 0.865055 0.180 Uiso 1 1 calc R U . . .
H13B H 0.517269 0.490884 0.903854 0.180 Uiso 1 1 calc R U . . .
C14 C 0.551(2) 0.4632(7) 0.8629(8) 0.157(10) Uani 1 1 d D U . . .
H14A H 0.605911 0.447786 0.868206 0.189 Uiso 1 1 calc R U . . .
H14B H 0.506333 0.444289 0.871101 0.189 Uiso 1 1 calc R U . . .
C15 C 0.546(3) 0.4879(13) 0.8231(7) 0.235(16) Uani 1 1 d D U . . .
H15A H 0.488670 0.499515 0.818390 0.352 Uiso 1 1 calc R U . . .
H15B H 0.563711 0.469811 0.807946 0.352 Uiso 1 1 calc R U . . .
H15C H 0.582742 0.510170 0.817533 0.352 Uiso 1 1 calc R U . . .
C16 C 0.5551(14) 0.5792(6) 0.9438(5) 0.070(6) Uani 1 1 d . . . . .
H16A H 0.606359 0.593563 0.940416 0.084 Uiso 1 1 calc R U . . .
H16B H 0.508558 0.600017 0.934673 0.084 Uiso 1 1 calc R U . . .
C17 C 0.5386(14) 0.5601(7) 0.9812(5) 0.078(7) Uani 1 1 d . . . . .
H17A H 0.487104 0.545972 0.984304 0.094 Uiso 1 1 calc R U . . .
H17B H 0.528173 0.581668 0.993642 0.094 Uiso 1 1 calc R U . . .
C18 C 0.6066(15) 0.5297(7) 0.9990(6) 0.085(7) Uani 1 1 d . . . . .
H18A H 0.611461 0.505852 0.989635 0.128 Uiso 1 1 calc R U . . .
H18B H 0.593690 0.520802 1.025003 0.128 Uiso 1 1 calc R U . . .
H18C H 0.659343 0.542440 0.994002 0.128 Uiso 1 1 calc R U . . .
C19 C 0.9154(11) 0.4698(5) 0.9106(5) 0.077(6) Uani 1 1 d D . . . .
H19A H 0.883770 0.492596 0.918138 0.093 Uiso 1 1 calc R U . . .
H19B H 0.887558 0.465818 0.890383 0.093 Uiso 1 1 calc R U . . .
C20 C 0.9168(17) 0.4338(11) 0.9393(8) 0.166(17) Uani 1 1 d . . . . .
H20A H 0.936768 0.438735 0.960846 0.199 Uiso 1 1 calc R U . . .
H20B H 0.954557 0.411809 0.933043 0.199 Uiso 1 1 calc R U . . .
C21 C 0.8295(18) 0.4214(10) 0.9467(8) 0.133(12) Uani 1 1 d . . . . .
H21A H 0.790502 0.445868 0.944918 0.200 Uiso 1 1 calc R U . . .
H21B H 0.823798 0.402412 0.970932 0.200 Uiso 1 1 calc R U . . .
H21C H 0.817092 0.407904 0.929043 0.200 Uiso 1 1 calc R U . . .
C22 C 1.1545(18) 0.4955(8) 0.8460(7) 0.120(10) Uani 1 1 d D . . . .
H22A H 1.187916 0.513623 0.826496 0.144 Uiso 1 1 calc R U . . .
H22B H 1.112614 0.484493 0.835129 0.144 Uiso 1 1 calc R U . . .
C23 C 1.2106(13) 0.4604(7) 0.8694(6) 0.093(7) Uani 1 1 d D . . . .
H23A H 1.179801 0.446558 0.892027 0.111 Uiso 1 1 calc R U . . .
H23B H 1.229850 0.439818 0.856456 0.111 Uiso 1 1 calc R U . . .
C24 C 1.2845(16) 0.4796(8) 0.8774(7) 0.115(10) Uani 1 1 d D . . . .
H24A H 1.305139 0.499137 0.855327 0.173 Uiso 1 1 calc R U . . .
H24B H 1.328857 0.458014 0.886519 0.173 Uiso 1 1 calc R U . . .
H24C H 1.266987 0.493949 0.895524 0.173 Uiso 1 1 calc R U . . .
C25 C 1.2218(13) 0.7075(5) 0.7855(5) 0.067(5) Uani 1 1 d D . . . .
H25A H 1.273411 0.699694 0.798668 0.081 Uiso 1 1 calc R U . . .
H25B H 1.174245 0.699118 0.802947 0.081 Uiso 1 1 calc R U . . .
C26 C 1.2122(11) 0.7539(5) 0.7687(5) 0.068(5) Uani 1 1 d D . . . .
H26A H 1.205920 0.767548 0.788067 0.081 Uiso 1 1 calc R U . . .
H26B H 1.160942 0.761592 0.755224 0.081 Uiso 1 1 calc R U . . .
C27 C 1.2866(12) 0.7694(8) 0.7433(6) 0.094(8) Uani 1 1 d D . . . .
H27A H 1.338288 0.756609 0.754804 0.141 Uiso 1 1 calc R U . . .
H27B H 1.285025 0.799254 0.737996 0.141 Uiso 1 1 calc R U . . .
H27C H 1.284264 0.762093 0.720971 0.141 Uiso 1 1 calc R U . . .
C28 C 1.1440(13) 0.6209(7) 0.7113(6) 0.078(6) Uani 1 1 d D . . . .
H28A H 1.088545 0.634590 0.704065 0.094 Uiso 1 1 calc R U . . .
H28B H 1.135579 0.595939 0.731606 0.094 Uiso 1 1 calc R U . . .
C29 C 1.1906(16) 0.6086(8) 0.6798(6) 0.105(9) Uani 1 1 d D . . . .
H29A H 1.248367 0.597863 0.686073 0.126 Uiso 1 1 calc R U . . .
H29B H 1.163181 0.586360 0.675057 0.126 Uiso 1 1 calc R U . . .
C30 C 1.192(2) 0.6450(9) 0.6458(7) 0.172(17) Uani 1 1 d D . . . .
H30A H 1.147557 0.665946 0.647963 0.259 Uiso 1 1 calc R U . . .
H30B H 1.184934 0.635725 0.624890 0.259 Uiso 1 1 calc R U . . .
H30C H 1.246179 0.656667 0.642837 0.259 Uiso 1 1 calc R U . . .
C31 C 0.9285(10) 0.7538(5) 0.6519(4) 0.038(4) Uani 1 1 d . . . . .
H31A H 0.931501 0.737358 0.677423 0.046 Uiso 1 1 calc R U . . .
H31B H 0.984031 0.763552 0.643267 0.046 Uiso 1 1 calc R U . . .
C32 C 0.9066(13) 0.7277(6) 0.6306(5) 0.060(5) Uani 1 1 d . . . . .
H32A H 0.904392 0.743844 0.604937 0.072 Uiso 1 1 calc R U . . .
H32B H 0.851209 0.717816 0.639068 0.072 Uiso 1 1 calc R U . . .
C33 C 0.9716(14) 0.6918(6) 0.6346(6) 0.074(6) Uani 1 1 d . . . . .
H33A H 1.022537 0.700980 0.620406 0.111 Uiso 1 1 calc R U . . .
H33B H 0.950678 0.670739 0.625985 0.111 Uiso 1 1 calc R U . . .
H33C H 0.983727 0.680206 0.659951 0.111 Uiso 1 1 calc R U . . .
C34 C 0.6964(11) 0.8402(5) 0.6502(5) 0.050(5) Uani 1 1 d . . . . .
H34A H 0.658746 0.820370 0.665577 0.060 Uiso 1 1 calc R U . . .
H34B H 0.711553 0.832513 0.627744 0.060 Uiso 1 1 calc R U . . .
C35 C 0.6533(11) 0.8829(5) 0.6416(5) 0.049(5) Uani 1 1 d . . . . .
H35A H 0.644146 0.891286 0.663922 0.059 Uiso 1 1 calc R U . . .
H35B H 0.690036 0.902029 0.624692 0.059 Uiso 1 1 calc R U . . .
C36 C 0.5718(14) 0.8865(6) 0.6254(7) 0.088(8) Uani 1 1 d . . . . .
H36A H 0.580420 0.878844 0.602892 0.132 Uiso 1 1 calc R U . . .
H36B H 0.546771 0.914852 0.620354 0.132 Uiso 1 1 calc R U . . .
H36C H 0.534499 0.868097 0.642149 0.132 Uiso 1 1 calc R U . . .
C37 C 0.4776(10) 0.8517(7) 0.7914(6) 0.074(6) Uani 1 1 d D . . . .
H37A H 0.464323 0.845068 0.817670 0.088 Uiso 1 1 calc R U . . .
H37B H 0.506777 0.826939 0.786247 0.088 Uiso 1 1 calc R U . . .
C38 C 0.3967(12) 0.8636(12) 0.7717(6) 0.159(15) Uani 1 1 d D . . . .
H38A H 0.379178 0.893263 0.767003 0.191 Uiso 1 1 calc R U . . .
H38B H 0.351169 0.847557 0.785440 0.191 Uiso 1 1 calc R U . . .
C39 C 0.422(3) 0.8525(13) 0.7363(9) 0.23(2) Uani 1 1 d D . . . .
H39A H 0.468091 0.868344 0.723550 0.350 Uiso 1 1 calc R U . . .
H39B H 0.374430 0.859050 0.721071 0.350 Uiso 1 1 calc R U . . .
H39C H 0.439805 0.823119 0.741753 0.350 Uiso 1 1 calc R U . . .
C40 C 0.6628(17) 0.9379(5) 0.8037(5) 0.081(7) Uani 1 1 d D . . . .
H40A H 0.711310 0.925484 0.818188 0.097 Uiso 1 1 calc R U . . .
H40B H 0.611798 0.933934 0.819850 0.097 Uiso 1 1 calc R U . . .
C41 C 0.6706(15) 0.9839(5) 0.7864(6) 0.089(7) Uani 1 1 d D . . . .
H41A H 0.699623 0.995535 0.801957 0.107 Uiso 1 1 calc R U . . .
H41B H 0.701001 0.988997 0.762601 0.107 Uiso 1 1 calc R U . . .
C42 C 0.5802(16) 1.0019(11) 0.7830(12) 0.21(2) Uani 1 1 d D . . . .
H42A H 0.546051 0.981422 0.779768 0.312 Uiso 1 1 calc R U . . .
H42B H 0.576460 1.026325 0.762169 0.312 Uiso 1 1 calc R U . . .
H42C H 0.560016 1.009410 0.804819 0.312 Uiso 1 1 calc R U . . .
C43 C 0.4567(13) 0.7012(7) 0.8799(5) 0.072(6) Uani 1 1 d D . . . .
H43A H 0.494205 0.675624 0.887183 0.087 Uiso 1 1 calc R U . . .
H43B H 0.487738 0.721964 0.861758 0.087 Uiso 1 1 calc R U . . .
C44 C 0.3850(16) 0.6932(10) 0.8641(7) 0.107(9) Uani 1 1 d . . . . .
H44A H 0.350841 0.674045 0.882354 0.129 Uiso 1 1 calc R U . . .
H44B H 0.402857 0.680987 0.844285 0.129 Uiso 1 1 calc R U . . .
C45 C 0.337(2) 0.7334(12) 0.8502(8) 0.160(15) Uani 1 1 d . . . . .
H45A H 0.293422 0.737368 0.868373 0.240 Uiso 1 1 calc R U . . .
H45B H 0.311065 0.734177 0.828220 0.240 Uiso 1 1 calc R U . . .
H45C H 0.374179 0.755418 0.844982 0.240 Uiso 1 1 calc R U . . .
C46 C 0.4802(12) 0.7503(8) 0.9889(5) 0.082(7) Uani 1 1 d D . . . .
H46A H 0.490562 0.779510 0.977977 0.098 Uiso 1 1 calc R U . . .
H46B H 0.533865 0.734482 0.996271 0.098 Uiso 1 1 calc R U . . .
C47 C 0.4186(13) 0.7461(10) 1.0218(5) 0.129(12) Uani 1 1 d D . . . .
H47A H 0.405596 0.717209 1.031716 0.154 Uiso 1 1 calc R U . . .
H47B H 0.444172 0.753996 1.040719 0.154 Uiso 1 1 calc R U . . .
C48 C 0.3386(17) 0.7737(11) 1.0112(9) 0.167(16) Uani 1 1 d D . . . .
H48A H 0.350521 0.796567 0.989934 0.251 Uiso 1 1 calc R U . . .
H48B H 0.316372 0.784546 1.031131 0.251 Uiso 1 1 calc R U . . .
H48C H 0.297435 0.757746 1.005792 0.251 Uiso 1 1 calc R U . . .
C49 C 0.6250(11) 0.6163(9) 1.0369(6) 0.106(9) Uani 1 1 d D . . . .
H49A H 0.611863 0.594160 1.027269 0.128 Uiso 1 1 calc R U . . .
H49B H 0.619274 0.642401 1.017374 0.128 Uiso 1 1 calc R U . . .
C50 C 0.5614(11) 0.6191(9) 1.0671(6) 0.105(9) Uani 1 1 d D . . . .
H50A H 0.574954 0.640747 1.077245 0.126 Uiso 1 1 calc R U . . .
H50B H 0.565536 0.592691 1.086407 0.126 Uiso 1 1 calc R U . . .
C51 C 0.4724(13) 0.6284(12) 1.0556(7) 0.164(17) Uani 1 1 d D . . . .
H51A H 0.472575 0.640151 1.029475 0.245 Uiso 1 1 calc R U . . .
H51B H 0.442789 0.648126 1.067252 0.245 Uiso 1 1 calc R U . . .
H51C H 0.444369 0.603037 1.062790 0.245 Uiso 1 1 calc R U . . .
C52 C 0.8763(16) 0.5515(7) 1.0054(10) 0.138(12) Uani 1 1 d D . . . .
H52A H 0.929360 0.561617 1.008510 0.166 Uiso 1 1 calc R U . . .
H52B H 0.862365 0.563895 0.979992 0.166 Uiso 1 1 calc R U . . .
C53 C 0.8881(18) 0.5047(7) 1.0133(13) 0.186(17) Uani 1 1 d D . . . .
H53A H 0.925667 0.498275 0.993919 0.223 Uiso 1 1 calc R U . . .
H53B H 0.917381 0.493530 1.035916 0.223 Uiso 1 1 calc R U . . .
C54 C 0.8110(17) 0.4813(8) 1.0171(9) 0.141(13) Uani 1 1 d D . . . .
H54A H 0.769757 0.489671 1.034158 0.212 Uiso 1 1 calc R U . . .
H54B H 0.826707 0.451781 1.026009 0.212 Uiso 1 1 calc R U . . .
H54C H 0.787190 0.487623 0.993665 0.212 Uiso 1 1 calc R U . . .
C55 C 1.1774(13) 0.6209(7) 0.8870(6) 0.078(7) Uani 1 1 d D . . . .
H55A H 1.180864 0.645970 0.866458 0.093 Uiso 1 1 calc R U . . .
H55B H 1.121140 0.611551 0.888407 0.093 Uiso 1 1 calc R U . . .
C56 C 1.2420(11) 0.5878(7) 0.8809(6) 0.088(8) Uani 1 1 d D . . . .
H56A H 1.253867 0.594139 0.854631 0.106 Uiso 1 1 calc R U . . .
H56B H 1.214774 0.561802 0.888528 0.106 Uiso 1 1 calc R U . . .
C57 C 1.3258(11) 0.5785(7) 0.8978(6) 0.079(7) Uani 1 1 d D . . . .
H57A H 1.366218 0.595822 0.881962 0.119 Uiso 1 1 calc R U . . .
H57B H 1.345225 0.549519 0.901110 0.119 Uiso 1 1 calc R U . . .
H57C H 1.320019 0.584098 0.921153 0.119 Uiso 1 1 calc R U . . .
C58 C 1.2401(10) 0.6852(6) 0.9640(4) 0.049(4) Uani 1 1 d . . . . .
H58A H 1.223500 0.712584 0.967463 0.059 Uiso 1 1 calc R U . . .
H58B H 1.267016 0.689192 0.939541 0.059 Uiso 1 1 calc R U . . .
C59 C 1.2994(11) 0.6613(6) 0.9915(5) 0.052(4) Uani 1 1 d . . . . .
H59A H 1.269602 0.654248 1.015451 0.062 Uiso 1 1 calc R U . . .
H59B H 1.344212 0.678543 0.992070 0.062 Uiso 1 1 calc R U . . .
C60 C 1.3378(12) 0.6220(7) 0.9833(6) 0.072(6) Uani 1 1 d . . . . .
H60A H 1.293570 0.606936 0.978998 0.108 Uiso 1 1 calc R U . . .
H60B H 1.368507 0.604851 1.003829 0.108 Uiso 1 1 calc R U . . .
H60C H 1.375911 0.628974 0.961901 0.108 Uiso 1 1 calc R U . . .
C61 C 1.0985(9) 0.8561(6) 0.7318(5) 0.073(6) Uani 1 1 d D . . . .
H61A H 1.102589 0.827221 0.731336 0.087 Uiso 1 1 calc R U . . .
H61B H 1.140330 0.858616 0.747971 0.087 Uiso 1 1 calc R U . . .
C62 C 1.1159(15) 0.8842(6) 0.6941(5) 0.090(8) Uani 1 1 d D . . . .
H62A H 1.069829 0.884243 0.678951 0.108 Uiso 1 1 calc R U . . .
H62B H 1.167720 0.873231 0.683350 0.108 Uiso 1 1 calc R U . . .
C63 C 1.1250(15) 0.9282(6) 0.6940(7) 0.101(9) Uani 1 1 d D . . . .
H63A H 1.074204 0.939040 0.704926 0.152 Uiso 1 1 calc R U . . .
H63B H 1.134029 0.945362 0.669175 0.152 Uiso 1 1 calc R U . . .
H63C H 1.172586 0.928508 0.707771 0.152 Uiso 1 1 calc R U . . .
C64 C 1.0695(12) 0.9057(6) 0.8206(5) 0.063(5) Uani 1 1 d D . . . .
H64A H 1.084648 0.878556 0.837631 0.075 Uiso 1 1 calc R U . . .
H64B H 1.020032 0.918591 0.831349 0.075 Uiso 1 1 calc R U . . .
C65 C 1.1417(18) 0.9326(9) 0.8154(7) 0.142(14) Uani 1 1 d D . . . .
H65A H 1.136931 0.944579 0.835793 0.170 Uiso 1 1 calc R U . . .
H65B H 1.193619 0.914004 0.817997 0.170 Uiso 1 1 calc R U . . .
C66 C 1.154(3) 0.9677(13) 0.7813(9) 0.29(4) Uani 1 1 d D . . . .
H66A H 1.145679 0.958716 0.760307 0.440 Uiso 1 1 calc R U . . .
H66B H 1.211266 0.975722 0.779525 0.440 Uiso 1 1 calc R U . . .
H66C H 1.114598 0.991191 0.782004 0.440 Uiso 1 1 calc R U . . .
C67 C 0.7177(14) 0.7250(6) 1.1361(5) 0.066(5) Uani 1 1 d . . . . .
H67A H 0.725626 0.743857 1.150331 0.079 Uiso 1 1 calc R U . . .
H67B H 0.766546 0.724916 1.118999 0.079 Uiso 1 1 calc R U . . .
C68 C 0.7087(14) 0.6826(7) 1.1605(5) 0.072(6) Uani 1 1 d . . . . .
H68A H 0.655152 0.682246 1.174873 0.086 Uiso 1 1 calc R U . . .
H68B H 0.754197 0.674592 1.177242 0.086 Uiso 1 1 calc R U . . .
C69 C 0.7114(14) 0.6523(7) 1.1390(6) 0.079(6) Uani 1 1 d . . . . .
H69A H 0.660637 0.657124 1.125877 0.119 Uiso 1 1 calc R U . . .
H69B H 0.715362 0.624353 1.155318 0.119 Uiso 1 1 calc R U . . .
H69C H 0.760024 0.655864 1.121926 0.119 Uiso 1 1 calc R U . . .
C70 C 0.5087(14) 0.8104(8) 1.0924(7) 0.091(8) Uani 1 1 d . . . . .
H70A H 0.544323 0.833339 1.088012 0.109 Uiso 1 1 calc R U . . .
H70B H 0.505019 0.796471 1.118557 0.109 Uiso 1 1 calc R U . . .
C71 C 0.4247(14) 0.8266(8) 1.0799(6) 0.095(8) Uani 1 1 d . . . . .
H71A H 0.428766 0.838919 1.053531 0.114 Uiso 1 1 calc R U . . .
H71B H 0.389121 0.803511 1.085252 0.114 Uiso 1 1 calc R U . . .
C72 C 0.3853(18) 0.8574(8) 1.0968(7) 0.129(12) Uani 1 1 d . . . . .
H72A H 0.379189 0.845038 1.122878 0.193 Uiso 1 1 calc R U . . .
H72B H 0.330367 0.867321 1.087359 0.193 Uiso 1 1 calc R U . . .
H72C H 0.420047 0.880380 1.091487 0.193 Uiso 1 1 calc R U . . .
C73 C 0.496(2) 0.9912(5) 0.9342(6) 0.165(14) Uani 1 1 d D . . . .
H73A H 0.444838 0.989180 0.922834 0.198 Uiso 1 1 calc R U . . .
H73B H 0.541208 0.996108 0.915077 0.198 Uiso 1 1 calc R U . . .
C74 C 0.4817(18) 1.0289(8) 0.9482(9) 0.150(13) Uani 1 1 d D . . . .
H74A H 0.445230 1.024110 0.970565 0.181 Uiso 1 1 calc R U . . .
H74B H 0.459688 1.053756 0.929952 0.181 Uiso 1 1 calc R U . . .
C75 C 0.574(2) 1.0303(13) 0.9551(11) 0.22(2) Uani 1 1 d D . . . .
H75A H 0.599698 1.002201 0.964504 0.329 Uiso 1 1 calc R U . . .
H75B H 0.577006 1.045454 0.972596 0.329 Uiso 1 1 calc R U . . .
H75C H 0.603691 1.043967 0.932475 0.329 Uiso 1 1 calc R U . . .
C76 C 0.4327(19) 0.8907(9) 0.9067(7) 0.115(8) Uani 1 1 d D U . . .
H76A H 0.383095 0.877123 0.919315 0.138 Uiso 1 1 calc R U . . .
H76B H 0.480582 0.869560 0.910223 0.138 Uiso 1 1 calc R U . . .
C77 C 0.418(2) 0.9068(10) 0.8665(7) 0.165(10) Uani 1 1 d D U . . .
H77A H 0.471341 0.900658 0.853669 0.198 Uiso 1 1 calc R U . . .
H77B H 0.377534 0.889703 0.861719 0.198 Uiso 1 1 calc R U . . .
C78 C 0.389(2) 0.9513(10) 0.8482(10) 0.183(14) Uani 1 1 d D U . . .
H78A H 0.336957 0.959052 0.860651 0.274 Uiso 1 1 calc R U . . .
H78B H 0.378335 0.954472 0.823076 0.274 Uiso 1 1 calc R U . . .
H78C H 0.431322 0.969109 0.849071 0.274 Uiso 1 1 calc R U . . .
C79 C 0.759(2) 1.0596(8) 0.8567(8) 0.153(12) Uani 1 1 d D . . . .
H79A H 0.807584 1.076312 0.848821 0.183 Uiso 1 1 calc R U . . .
H79B H 0.743999 1.058467 0.882068 0.183 Uiso 1 1 calc R U . . .
C80 C 0.6864(16) 1.0812(8) 0.8339(6) 0.124(11) Uani 1 1 d D . . . .
H80A H 0.698996 1.080091 0.808895 0.149 Uiso 1 1 calc R U . . .
H80B H 0.678821 1.110400 0.833555 0.149 Uiso 1 1 calc R U . . .
C81 C 0.6056(19) 1.0609(11) 0.8489(10) 0.189(16) Uani 1 1 d D . . . .
H81A H 0.606400 1.035263 0.842484 0.283 Uiso 1 1 calc R U . . .
H81B H 0.557854 1.079558 0.838558 0.283 Uiso 1 1 calc R U . . .
H81C H 0.601048 1.055098 0.875084 0.283 Uiso 1 1 calc R U . . .
C82 C 1.008(2) 1.0118(11) 0.8667(13) 0.196(19) Uani 1 1 d . . . . .
H82A H 1.039502 0.985153 0.867144 0.235 Uiso 1 1 calc R U . . .
H82B H 1.004019 1.015109 0.891181 0.235 Uiso 1 1 calc R U . . .
C83 C 1.051(2) 1.0494(10) 0.8381(11) 0.156(14) Uani 1 1 d . . . . .
H83A H 1.112349 1.045767 0.839485 0.188 Uiso 1 1 calc R U . . .
H83B H 1.037602 1.051545 0.813251 0.188 Uiso 1 1 calc R U . . .
C84 C 1.016(3) 1.0858(11) 0.8485(11) 0.199(19) Uani 1 1 d . . . . .
H84A H 0.966870 1.098131 0.834740 0.298 Uiso 1 1 calc R U . . .
H84B H 1.057496 1.105743 0.843461 0.298 Uiso 1 1 calc R U . . .
H84C H 0.999399 1.077844 0.874222 0.298 Uiso 1 1 calc R U . . .
C85 C 1.2455(19) 0.8070(8) 0.9250(7) 0.110(9) Uani 1 1 d D . . . .
H85A H 1.219648 0.786026 0.945081 0.132 Uiso 1 1 calc R U . . .
H85B H 1.306072 0.799090 0.923623 0.132 Uiso 1 1 calc R U . . .
C86 C 1.2086(17) 0.8085(9) 0.8897(6) 0.116(9) Uani 1 1 d D . . . .
H86A H 1.207837 0.780480 0.887515 0.139 Uiso 1 1 calc R U . . .
H86B H 1.151007 0.821759 0.888668 0.139 Uiso 1 1 calc R U . . .
C87 C 1.265(2) 0.8337(10) 0.8596(8) 0.152(14) Uani 1 1 d D . . . .
H87A H 1.249642 0.862992 0.856428 0.228 Uiso 1 1 calc R U . . .
H87B H 1.258159 0.827249 0.837224 0.228 Uiso 1 1 calc R U . . .
H87C H 1.323047 0.826889 0.866025 0.228 Uiso 1 1 calc R U . . .
C88 C 1.2530(18) 0.8811(8) 0.9940(7) 0.140(12) Uani 1 1 d D . . . .
H88A H 1.300646 0.862887 0.988262 0.168 Uiso 1 1 calc R U . . .
H88B H 1.225626 0.866580 1.017281 0.168 Uiso 1 1 calc R U . . .
C89 C 1.283(2) 0.9213(11) 0.9961(11) 0.21(2) Uani 1 1 d D . . . .
H89A H 1.340874 0.917098 1.003899 0.251 Uiso 1 1 calc R U . . .
H89B H 1.280046 0.942877 0.972787 0.251 Uiso 1 1 calc R U . . .
C90 C 1.221(3) 0.9322(15) 1.0247(11) 0.27(3) Uani 1 1 d D . . . .
H90A H 1.165036 0.938318 1.015508 0.402 Uiso 1 1 calc R U . . .
H90B H 1.237193 0.956327 1.030253 0.402 Uiso 1 1 calc R U . . .
H90C H 1.220628 0.908977 1.046579 0.402 Uiso 1 1 calc R U . . .
C91 C 0.960(2) 0.6563(10) 1.1294(5) 0.131(11) Uani 1 1 d D . . . .
H91A H 0.904381 0.670486 1.131856 0.158 Uiso 1 1 calc R U . . .
H91B H 0.999365 0.665397 1.143098 0.158 Uiso 1 1 calc R U . . .
C92 C 0.9578(16) 0.6074(8) 1.1428(6) 0.092(7) Uani 1 1 d . . . . .
H92A H 0.918430 0.597231 1.130036 0.111 Uiso 1 1 calc R U . . .
H92B H 1.013450 0.592160 1.142454 0.111 Uiso 1 1 calc R U . . .
C93 C 0.9253(18) 0.6088(8) 1.1797(6) 0.107(9) Uani 1 1 d . . . . .
H93A H 0.965111 0.621000 1.190119 0.161 Uiso 1 1 calc R U . . .
H93B H 0.917660 0.580924 1.194983 0.161 Uiso 1 1 calc R U . . .
H93C H 0.871760 0.625535 1.178035 0.161 Uiso 1 1 calc R U . . .
C94 C 1.1523(14) 0.7308(10) 1.0793(8) 0.135(9) Uani 1 1 d D U . . .
H94A H 1.154910 0.760765 1.074360 0.162 Uiso 1 1 calc R U . . .
H94B H 1.169237 0.723109 1.057022 0.162 Uiso 1 1 calc R U . . .
C95 C 1.209(2) 0.7070(10) 1.1096(9) 0.160(10) Uani 1 1 d D U . . .
H95A H 1.254959 0.722772 1.111254 0.192 Uiso 1 1 calc R U . . .
H95B H 1.176900 0.699044 1.133126 0.192 Uiso 1 1 calc R U . . .
C96 C 1.239(2) 0.6696(10) 1.0965(10) 0.167(12) Uani 1 1 d D U . . .
H96A H 1.260440 0.678805 1.071387 0.251 Uiso 1 1 calc R U . . .
H96B H 1.193375 0.652568 1.098556 0.251 Uiso 1 1 calc R U . . .
H96C H 1.284227 0.653483 1.111329 0.251 Uiso 1 1 calc R U . . .
C97 C 0.7771(18) 0.9771(11) 1.0540(10) 0.062(5) Uani 0.5 1 d D U P A 1
H97A H 0.735052 0.960917 1.070485 0.074 Uiso 0.5 1 calc R U P A 1
H97B H 0.747836 0.997917 1.034487 0.074 Uiso 0.5 1 calc R U P A 1
C98 C 0.825(2) 0.9985(13) 1.0747(10) 0.070(6) Uani 0.5 1 d D U P A 1
H98A H 0.856465 1.019943 1.057435 0.084 Uiso 0.5 1 calc R U P A 1
H98B H 0.865217 0.978263 1.089796 0.084 Uiso 0.5 1 calc R U P A 1
C99 C 0.763(2) 1.0182(12) 1.0985(11) 0.072(7) Uani 0.5 1 d D U P A 1
H99A H 0.725564 1.039250 1.083297 0.108 Uiso 0.5 1 calc R U P A 1
H99B H 0.794257 1.030795 1.112351 0.108 Uiso 0.5 1 calc R U P A 1
H99C H 0.731180 0.997030 1.114985 0.108 Uiso 0.5 1 calc R U P A 1
C100 C 0.834(3) 0.8717(17) 1.1036(12) 0.112(8) Uani 0.5 1 d D U P A 1
H10C H 0.891095 0.877672 1.094131 0.134 Uiso 0.5 1 calc R U P A 1
H10D H 0.831800 0.842025 1.115935 0.134 Uiso 0.5 1 calc R U P A 1
C101 C 0.795(4) 0.8991(17) 1.1273(16) 0.125(10) Uani 0.5 1 d D U P A 1
H10E H 0.772270 0.877699 1.147811 0.149 Uiso 0.5 1 calc R U P A 1
H10F H 0.847177 0.904681 1.136034 0.149 Uiso 0.5 1 calc R U P A 1
C102 C 0.738(4) 0.9369(17) 1.1314(18) 0.135(12) Uani 0.5 1 d D U P A 1
H10G H 0.772454 0.958656 1.131819 0.202 Uiso 0.5 1 calc R U P A 1
H10H H 0.703964 0.929143 1.153962 0.202 Uiso 0.5 1 calc R U P A 1
H10I H 0.702178 0.946834 1.111169 0.202 Uiso 0.5 1 calc R U P A 1
C97B C 0.9612(16) 0.9674(11) 1.0158(10) 0.062(5) Uani 0.5 1 d D . P A -2
H97C H 0.987287 0.938941 1.020336 0.074 Uiso 0.5 1 calc R U P A -2
H97D H 0.962655 0.975076 1.038298 0.074 Uiso 0.5 1 calc R U P A -2
C98B C 1.017(2) 0.9953(10) 0.9871(9) 0.070(6) Uani 0.5 1 d D . P A -2
H98C H 1.032820 0.983095 0.967127 0.084 Uiso 0.5 1 calc R U P A -2
H98D H 1.067709 0.998914 0.997573 0.084 Uiso 0.5 1 calc R U P A -2
C99B C 0.965(3) 1.0370(10) 0.9733(11) 0.072(7) Uani 0.5 1 d D . P A -2
H99D H 0.915175 1.033082 0.962363 0.108 Uiso 0.5 1 calc R U P A -2
H99E H 0.998438 1.056189 0.955331 0.108 Uiso 0.5 1 calc R U P A -2
H99F H 0.947568 1.048291 0.993466 0.108 Uiso 0.5 1 calc R U P A -2
C1B0 C 0.782(3) 0.9251(17) 1.0937(11) 0.112(8) Uani 0.5 1 d D . P A -2
H1B3 H 0.729789 0.935723 1.081017 0.134 Uiso 0.5 1 calc R U P A -2
H1B4 H 0.804071 0.949712 1.096469 0.134 Uiso 0.5 1 calc R U P A -2
C1B1 C 0.748(4) 0.9041(15) 1.1324(12) 0.125(10) Uani 0.5 1 d D . P A -2
H1B5 H 0.768631 0.916251 1.149782 0.149 Uiso 0.5 1 calc R U P A -2
H1B6 H 0.686288 0.907171 1.134166 0.149 Uiso 0.5 1 calc R U P A -2
C1B2 C 0.780(4) 0.8585(16) 1.1402(18) 0.135(12) Uani 0.5 1 d D . P A -2
H1B7 H 0.761026 0.843371 1.164509 0.202 Uiso 0.5 1 calc R U P A -2
H1B8 H 0.759539 0.846977 1.122705 0.202 Uiso 0.5 1 calc R U P A -2
H1B9 H 0.841413 0.856006 1.138233 0.202 Uiso 0.5 1 calc R U P A -2
C103 C 0.1577(15) 0.5465(9) 0.2292(6) 0.121(8) Uani 1 1 d D U . . .
H10J H 0.109495 0.554046 0.244183 0.145 Uiso 1 1 calc R U . . .
H10K H 0.168331 0.516266 0.236349 0.145 Uiso 1 1 calc R U . . .
C104 C 0.1396(17) 0.5629(9) 0.1890(6) 0.122(8) Uani 1 1 d D U . . .
H10L H 0.091489 0.549484 0.185175 0.146 Uiso 1 1 calc R U . . .
H10M H 0.122233 0.592661 0.183633 0.146 Uiso 1 1 calc R U . . .
C105 C 0.2101(16) 0.5572(9) 0.1615(7) 0.122(9) Uani 1 1 d D U . . .
H10N H 0.254676 0.574211 0.161812 0.182 Uiso 1 1 calc R U . . .
H10O H 0.188605 0.565326 0.137434 0.182 Uiso 1 1 calc R U . . .
H10P H 0.232097 0.528249 0.167648 0.182 Uiso 1 1 calc R U . . .
C106 C 0.385(2) 0.5096(8) 0.2407(6) 0.048(5) Uani 0.5 1 d D . P D 1
H10Q H 0.431792 0.526950 0.232379 0.057 Uiso 0.5 1 calc R U P D 1
H10R H 0.349355 0.511853 0.220607 0.057 Uiso 0.5 1 calc R U P D 1
C107 C 0.412(2) 0.4646(9) 0.2619(11) 0.072(7) Uani 0.5 1 d D . P D 1
H10S H 0.363800 0.453082 0.277677 0.087 Uiso 0.5 1 calc R U P D 1
H10T H 0.425127 0.448485 0.244503 0.087 Uiso 0.5 1 calc R U P D 1
C108 C 0.4871(19) 0.4583(11) 0.2853(9) 0.049(6) Uani 0.5 1 d D U P D 1
H10U H 0.528081 0.437469 0.279712 0.073 Uiso 0.5 1 calc R U P D 1
H10V H 0.468357 0.449282 0.310748 0.073 Uiso 0.5 1 calc R U P D 1
H10W H 0.512483 0.484289 0.280239 0.073 Uiso 0.5 1 calc R U P D 1
C1B6 C 0.3392(18) 0.4725(5) 0.2887(9) 0.048(5) Uani 0.5 1 d D . P D 2
H1BX H 0.292603 0.462771 0.279494 0.057 Uiso 0.5 1 calc R U P D 2
H1BY H 0.326900 0.468082 0.314785 0.057 Uiso 0.5 1 calc R U P D 2
C1B7 C 0.419(2) 0.4451(11) 0.2837(10) 0.072(7) Uani 0.5 1 d D . P D 2
H1BZ H 0.458832 0.442240 0.302235 0.087 Uiso 0.5 1 calc R U P D 2
H1BA H 0.406596 0.417578 0.283067 0.087 Uiso 0.5 1 calc R U P D 2
C1B8 C 0.449(2) 0.4719(10) 0.2465(8) 0.049(6) Uani 0.5 1 d D U P D 2
H1BB H 0.400869 0.483327 0.231898 0.073 Uiso 0.5 1 calc R U P D 2
H1BC H 0.487082 0.455119 0.234529 0.073 Uiso 0.5 1 calc R U P D 2
H1BD H 0.477686 0.494318 0.249447 0.073 Uiso 0.5 1 calc R U P D 2
C109 C 0.0025(13) 0.5827(6) 0.4622(5) 0.062(5) Uani 1 1 d . . . . .
H10$ H -0.038913 0.604208 0.449167 0.075 Uiso 1 1 calc R U . . .
HT10 H 0.053970 0.595593 0.462853 0.075 Uiso 1 1 calc R U . . .
C110 C -0.0313(13) 0.5627(7) 0.5000(5) 0.072(6) Uani 1 1 d . . . . .
H11C H 0.011792 0.541872 0.512530 0.086 Uiso 1 1 calc R U . . .
H11D H -0.041625 0.583853 0.512928 0.086 Uiso 1 1 calc R U . . .
C111 C -0.1093(12) 0.5426(7) 0.5024(5) 0.072(6) Uani 1 1 d . . . . .
H11E H -0.156208 0.563668 0.496687 0.108 Uiso 1 1 calc R U . . .
H11F H -0.118584 0.524645 0.526895 0.108 Uiso 1 1 calc R U . . .
H11G H -0.104410 0.526351 0.485365 0.108 Uiso 1 1 calc R U . . .
C112 C -0.0015(17) 0.5053(6) 0.3908(8) 0.119(11) Uani 1 1 d D . . . .
H11H H -0.018404 0.525116 0.367781 0.142 Uiso 1 1 calc R U . . .
H11I H -0.045224 0.507523 0.409665 0.142 Uiso 1 1 calc R U . . .
C113 C 0.0075(17) 0.4621(7) 0.3872(11) 0.184(18) Uani 1 1 d D . . . .
H11J H 0.032283 0.442208 0.408533 0.220 Uiso 1 1 calc R U . . .
H11K H 0.042387 0.460488 0.365394 0.220 Uiso 1 1 calc R U . . .
C114 C -0.0833(19) 0.4539(10) 0.3843(11) 0.23(3) Uani 1 1 d D . . . .
H11L H -0.121104 0.469787 0.397307 0.342 Uiso 1 1 calc R U . . .
H11M H -0.089949 0.424622 0.394822 0.342 Uiso 1 1 calc R U . . .
H11N H -0.096410 0.462283 0.358962 0.342 Uiso 1 1 calc R U . . .
C115 C -0.1106(11) 0.6246(5) 0.2801(5) 0.047(4) Uani 1 1 d . . . . .
H11O H -0.062629 0.606553 0.274300 0.056 Uiso 1 1 calc R U . . .
H11P H -0.148318 0.632161 0.260097 0.056 Uiso 1 1 calc R U . . .
C116 C -0.1558(10) 0.6026(5) 0.3145(4) 0.043(4) Uani 1 1 d . . . . .
H11Q H -0.117762 0.596032 0.334405 0.051 Uiso 1 1 calc R U . . .
H11R H -0.203380 0.621007 0.319992 0.051 Uiso 1 1 calc R U . . .
C117 C -0.1870(12) 0.5641(6) 0.3128(5) 0.058(5) Uani 1 1 d . . . . .
H11S H -0.226220 0.570448 0.293704 0.088 Uiso 1 1 calc R U . . .
H11T H -0.215169 0.550688 0.335859 0.088 Uiso 1 1 calc R U . . .
H11U H -0.140059 0.545589 0.307542 0.088 Uiso 1 1 calc R U . . .
C118 C -0.0042(14) 0.7213(7) 0.1929(5) 0.080(6) Uani 1 1 d D U . . .
H11V H 0.025687 0.698483 0.184755 0.096 Uiso 1 1 calc R U . . .
H11W H 0.037768 0.737748 0.197565 0.096 Uiso 1 1 calc R U . . .
C119 C -0.0586(14) 0.7484(7) 0.1631(5) 0.085(6) Uani 1 1 d D U . . .
H11$ H -0.023630 0.756010 0.140419 0.102 Uiso 1 1 calc R U . . .
HT11 H -0.102152 0.732001 0.159525 0.102 Uiso 1 1 calc R U . . .
C120 C -0.101(2) 0.7875(9) 0.1702(10) 0.172(13) Uani 1 1 d D U . . .
H12D H -0.134058 0.802841 0.149966 0.258 Uiso 1 1 calc R U . . .
H12E H -0.136939 0.780341 0.192260 0.258 Uiso 1 1 calc R U . . .
H12F H -0.058259 0.804399 0.173116 0.258 Uiso 1 1 calc R U . . .
C121 C 0.1868(15) 0.8007(7) 0.1344(6) 0.086(8) Uani 1 1 d . . . . .
H12G H 0.144545 0.782718 0.148676 0.104 Uiso 1 1 calc R U . . .
H12H H 0.211794 0.788680 0.115293 0.104 Uiso 1 1 calc R U . . .
C122 C 0.148(2) 0.8406(9) 0.1184(9) 0.152(14) Uani 1 1 d . . . . .
H12I H 0.190292 0.858740 0.104833 0.183 Uiso 1 1 calc R U . . .
H12J H 0.121482 0.852250 0.137614 0.183 Uiso 1 1 calc R U . . .
C123 C 0.0807(18) 0.8397(8) 0.0929(7) 0.126(11) Uani 1 1 d . . . . .
H12K H 0.058038 0.812858 0.100672 0.190 Uiso 1 1 calc R U . . .
H12L H 0.105752 0.844385 0.068356 0.190 Uiso 1 1 calc R U . . .
H12M H 0.035805 0.861242 0.093362 0.190 Uiso 1 1 calc R U . . .
C124 C 0.3832(14) 0.7024(5) 0.1650(5) 0.086(7) Uani 1 1 d D . . . .
H12N H 0.340886 0.682424 0.173565 0.104 Uiso 1 1 calc R U . . .
H12O H 0.415609 0.701407 0.185666 0.104 Uiso 1 1 calc R U . . .
C125 C 0.4413(14) 0.6903(6) 0.1363(5) 0.087(7) Uani 1 1 d D . . . .
H12P H 0.486913 0.708659 0.129037 0.104 Uiso 1 1 calc R U . . .
H12Q H 0.410308 0.693034 0.114771 0.104 Uiso 1 1 calc R U . . .
C126 C 0.4772(15) 0.6458(6) 0.1516(5) 0.082(7) Uani 1 1 d D . . . .
H12R H 0.502312 0.642651 0.174286 0.122 Uiso 1 1 calc R U . . .
H12S H 0.519738 0.638656 0.134373 0.122 Uiso 1 1 calc R U . . .
H12T H 0.432557 0.627456 0.155773 0.122 Uiso 1 1 calc R U . . .
C127 C 0.5893(17) 0.5771(7) 0.2403(6) 0.089(7) Uani 1 1 d . . . . .
H12U H 0.580493 0.558530 0.264893 0.107 Uiso 1 1 calc R U . . .
H12V H 0.534084 0.589667 0.231736 0.107 Uiso 1 1 calc R U . . .
C128 C 0.6267(15) 0.5526(8) 0.2168(7) 0.093(8) Uani 1 1 d . . . . .
H12W H 0.634755 0.570671 0.192002 0.111 Uiso 1 1 calc R U . . .
H12$ H 0.588907 0.531892 0.216504 0.111 Uiso 1 1 calc R U . . .
C129 C 0.7078(15) 0.5318(9) 0.2299(6) 0.115(11) Uani 1 1 d . . . . .
HS12 H 0.735015 0.549402 0.240424 0.172 Uiso 1 1 calc R U . . .
HT12 H 0.743168 0.526502 0.209784 0.172 Uiso 1 1 calc R U . . .
HX12 H 0.698867 0.505750 0.248208 0.172 Uiso 1 1 calc R U . . .
C130 C 0.6975(14) 0.6941(6) 0.2737(5) 0.080(6) Uani 1 1 d D . . . .
H13C H 0.743544 0.688177 0.290132 0.096 Uiso 1 1 calc R U . . .
H13D H 0.645469 0.701018 0.286840 0.096 Uiso 1 1 calc R U . . .
C131 C 0.7158(17) 0.7302(6) 0.2404(6) 0.098(8) Uani 1 1 d D . . . .
H13E H 0.763269 0.722273 0.225337 0.118 Uiso 1 1 calc R U . . .
H13F H 0.666500 0.739262 0.225779 0.118 Uiso 1 1 calc R U . . .
C132 C 0.7367(19) 0.7640(8) 0.2556(8) 0.121(10) Uani 1 1 d D . . . .
H13G H 0.696905 0.765743 0.275597 0.181 Uiso 1 1 calc R U . . .
H13H H 0.733558 0.790291 0.236689 0.181 Uiso 1 1 calc R U . . .
H13I H 0.793143 0.757670 0.264126 0.181 Uiso 1 1 calc R U . . .
C133 C 0.5940(9) 0.4613(5) 0.3923(4) 0.034(3) Uani 1 1 d . . . . .
H13J H 0.554231 0.451451 0.379530 0.041 Uiso 1 1 calc R U . . .
H13K H 0.597329 0.442255 0.416957 0.041 Uiso 1 1 calc R U . . .
C134 C 0.6775(10) 0.4619(5) 0.3731(5) 0.047(4) Uani 1 1 d . . . . .
H13L H 0.714450 0.475676 0.383886 0.057 Uiso 1 1 calc R U . . .
H13M H 0.701962 0.433375 0.376138 0.057 Uiso 1 1 calc R U . . .
C135 C 0.6740(13) 0.4836(6) 0.3342(5) 0.066(6) Uani 1 1 d . . . . .
H13N H 0.642866 0.468252 0.322805 0.098 Uiso 1 1 calc R U . . .
H13O H 0.730619 0.485524 0.323104 0.098 Uiso 1 1 calc R U . . .
H13P H 0.646081 0.511191 0.330998 0.098 Uiso 1 1 calc R U . . .
C136 C 0.3578(9) 0.4717(5) 0.4442(4) 0.036(4) Uani 1 1 d . . . . .
H13Q H 0.322314 0.473863 0.424198 0.043 Uiso 1 1 calc R U . . .
H13R H 0.336318 0.492888 0.456157 0.043 Uiso 1 1 calc R U . . .
C137 C 0.3582(11) 0.4293(5) 0.4708(4) 0.041(4) Uani 1 1 d . . . . .
H13S H 0.300853 0.424514 0.481084 0.050 Uiso 1 1 calc R U . . .
H13T H 0.393268 0.427990 0.490739 0.050 Uiso 1 1 calc R U . . .
C138 C 0.3907(12) 0.3956(5) 0.4539(5) 0.052(5) Uani 1 1 d . . . . .
H13U H 0.359420 0.398158 0.432868 0.078 Uiso 1 1 calc R U . . .
H13V H 0.384009 0.368772 0.471480 0.078 Uiso 1 1 calc R U . . .
H13W H 0.449822 0.397989 0.446556 0.078 Uiso 1 1 calc R U . . .
C139 C -0.0530(11) 0.8470(6) 0.2634(7) 0.078(7) Uani 1 1 d D . . . .
H13$ H -0.062409 0.837236 0.289886 0.093 Uiso 1 1 calc R U . . .
HT13 H -0.033048 0.823303 0.254304 0.093 Uiso 1 1 calc R U . . .
C140 C -0.1326(14) 0.8699(10) 0.2454(9) 0.153(14) Uani 1 1 d D . . . .
H14C H -0.159321 0.889142 0.258578 0.184 Uiso 1 1 calc R U . . .
H14D H -0.119269 0.885694 0.220238 0.184 Uiso 1 1 calc R U . . .
C141 C -0.190(3) 0.8369(15) 0.247(2) 0.41(5) Uani 1 1 d D . . . .
H14E H -0.242185 0.849997 0.235631 0.609 Uiso 1 1 calc R U . . .
H14F H -0.163001 0.818138 0.233741 0.609 Uiso 1 1 calc R U . . .
H14G H -0.202848 0.821568 0.271884 0.609 Uiso 1 1 calc R U . . .
C142 C 0.1382(13) 0.9406(5) 0.2590(5) 0.060(5) Uani 1 1 d . . . . .
H14H H 0.192793 0.952282 0.253785 0.072 Uiso 1 1 calc R U . . .
H14I H 0.130350 0.928323 0.285317 0.072 Uiso 1 1 calc R U . . .
C143 C 0.0681(17) 0.9746(6) 0.2457(7) 0.090(8) Uani 1 1 d . . . . .
H14J H 0.077059 0.986737 0.219416 0.108 Uiso 1 1 calc R U . . .
H14K H 0.014219 0.962289 0.250202 0.108 Uiso 1 1 calc R U . . .
C144 C 0.0635(16) 1.0068(6) 0.2629(6) 0.084(7) Uani 1 1 d . . . . .
H14L H 0.017993 1.027477 0.253448 0.127 Uiso 1 1 calc R U . . .
H14M H 0.053315 0.995115 0.288900 0.127 Uiso 1 1 calc R U . . .
H14N H 0.116185 1.019575 0.258100 0.127 Uiso 1 1 calc R U . . .
C145 C -0.0798(12) 0.7025(7) 0.3806(6) 0.064(6) Uani 1 1 d . . . . .
H14O H -0.039424 0.679530 0.392204 0.077 Uiso 1 1 calc R U . . .
H14P H -0.052546 0.718986 0.358034 0.077 Uiso 1 1 calc R U . . .
C146 C -0.1565(13) 0.6853(6) 0.3718(5) 0.063(5) Uani 1 1 d . . . . .
H14Q H -0.139056 0.665153 0.358315 0.076 Uiso 1 1 calc R U . . .
H14R H -0.187547 0.671361 0.394316 0.076 Uiso 1 1 calc R U . . .
C147 C -0.2073(15) 0.7183(7) 0.3510(5) 0.076(6) Uani 1 1 d . . . . .
H14S H -0.230811 0.735987 0.365779 0.114 Uiso 1 1 calc R U . . .
H14T H -0.252453 0.707607 0.342289 0.114 Uiso 1 1 calc R U . . .
H14U H -0.173934 0.734176 0.330498 0.114 Uiso 1 1 calc R U . . .
C148 C -0.0512(10) 0.7868(6) 0.4650(5) 0.051(5) Uani 1 1 d . . . . .
H14V H -0.035387 0.812822 0.447625 0.061 Uiso 1 1 calc R U . . .
H14W H -0.000104 0.771246 0.475868 0.061 Uiso 1 1 calc R U . . .
C149 C -0.1107(11) 0.7961(7) 0.4938(5) 0.062(5) Uani 1 1 d . . . . .
H14$ H -0.129782 0.770077 0.509826 0.074 Uiso 1 1 calc R U . . .
HT14 H -0.081223 0.808848 0.508334 0.074 Uiso 1 1 calc R U . . .
C150 C -0.1825(14) 0.8233(8) 0.4796(7) 0.093(8) Uani 1 1 d . . . . .
H15D H -0.164026 0.848935 0.463135 0.140 Uiso 1 1 calc R U . . .
H15E H -0.217854 0.829413 0.499392 0.140 Uiso 1 1 calc R U . . .
H15F H -0.214234 0.810098 0.466524 0.140 Uiso 1 1 calc R U . . .
C151 C 0.2608(12) 0.5615(5) 0.5150(5) 0.056(5) Uani 1 1 d D . . . .
H15G H 0.266243 0.572245 0.488509 0.067 Uiso 1 1 calc R U . . .
H15H H 0.201133 0.558894 0.522380 0.067 Uiso 1 1 calc R U . . .
C152 C 0.3089(11) 0.5200(5) 0.5270(5) 0.050(4) Uani 1 1 d . . . . .
H15I H 0.303458 0.509661 0.553521 0.060 Uiso 1 1 calc R U . . .
H15J H 0.284059 0.500610 0.517214 0.060 Uiso 1 1 calc R U . . .
C153 C 0.3974(11) 0.5205(5) 0.5154(5) 0.051(4) Uani 1 1 d . . . . .
H15K H 0.403479 0.529079 0.489098 0.076 Uiso 1 1 calc R U . . .
H15L H 0.425544 0.493002 0.524731 0.076 Uiso 1 1 calc R U . . .
H15M H 0.422367 0.539915 0.524697 0.076 Uiso 1 1 calc R U . . .
C154 C 0.1006(10) 0.6624(5) 0.5422(5) 0.044(4) Uani 1 1 d . . . . .
H15N H 0.101785 0.680411 0.517085 0.053 Uiso 1 1 calc R U . . .
H15O H 0.113125 0.678760 0.557893 0.053 Uiso 1 1 calc R U . . .
C155 C 0.0158(11) 0.6479(6) 0.5526(5) 0.055(5) Uani 1 1 d . . . . .
H15P H 0.012661 0.632946 0.578569 0.066 Uiso 1 1 calc R U . . .
H15Q H 0.006510 0.628531 0.539168 0.066 Uiso 1 1 calc R U . . .
C156 C -0.0516(11) 0.6824(6) 0.5453(6) 0.063(5) Uani 1 1 d . . . . .
H15R H -0.044510 0.700982 0.559579 0.094 Uiso 1 1 calc R U . . .
H15S H -0.105939 0.671359 0.551889 0.094 Uiso 1 1 calc R U . . .
H15T H -0.048502 0.697580 0.519710 0.094 Uiso 1 1 calc R U . . .
C157 C 0.6449(10) 0.6223(5) 0.3957(4) 0.035(4) Uani 1 1 d . . . . .
H15U H 0.672785 0.638545 0.373166 0.042 Uiso 1 1 calc R U . . .
H15V H 0.585240 0.622750 0.391656 0.042 Uiso 1 1 calc R U . . .
C158 C 0.6836(10) 0.5795(5) 0.4061(4) 0.042(4) Uani 1 1 d . . . . .
H15W H 0.676584 0.566933 0.386814 0.050 Uiso 1 1 calc R U . . .
H15$ H 0.653746 0.563764 0.428198 0.050 Uiso 1 1 calc R U . . .
C159 C 0.7752(10) 0.5758(5) 0.4127(4) 0.044(4) Uani 1 1 d . . . . .
HT15 H 0.805292 0.591856 0.391114 0.066 Uiso 1 1 calc R U . . .
HY15 H 0.797132 0.546920 0.418204 0.066 Uiso 1 1 calc R U . . .
HZ15 H 0.782579 0.586245 0.432961 0.066 Uiso 1 1 calc R U . . .
C160 C 0.6956(8) 0.7109(4) 0.4566(4) 0.034(3) Uani 1 1 d D . . . .
H16C H 0.672934 0.739451 0.454830 0.041 Uiso 1 1 calc R U . . .
H16D H 0.725372 0.710481 0.433412 0.041 Uiso 1 1 calc R U . . .
C161 C 0.7547(10) 0.6955(5) 0.4868(4) 0.038(4) Uani 1 1 d . . . . .
H16E H 0.794094 0.716362 0.484629 0.046 Uiso 1 1 calc R U . . .
H16F H 0.722405 0.691841 0.510131 0.046 Uiso 1 1 calc R U . . .
C162 C 0.8031(10) 0.6553(6) 0.4863(5) 0.052(5) Uani 1 1 d . . . . .
H16G H 0.765545 0.636740 0.482297 0.078 Uiso 1 1 calc R U . . .
H16H H 0.828329 0.642759 0.509457 0.078 Uiso 1 1 calc R U . . .
H16I H 0.847000 0.660333 0.466989 0.078 Uiso 1 1 calc R U . . .
C163 C 0.5554(16) 0.8340(8) 0.2137(7) 0.093(7) Uani 1 1 d . U . . .
H16J H 0.560175 0.803626 0.222460 0.111 Uiso 1 1 calc R U . . .
H16K H 0.601087 0.843993 0.223172 0.111 Uiso 1 1 calc R U . . .
C164 C 0.5624(16) 0.8483(8) 0.1716(6) 0.092(7) Uani 1 1 d . U . . .
H16L H 0.512559 0.842891 0.161245 0.111 Uiso 1 1 calc R U . . .
H16M H 0.571439 0.877812 0.162010 0.111 Uiso 1 1 calc R U . . .
C165 C 0.640(2) 0.8205(12) 0.1646(10) 0.172(13) Uani 1 1 d . U . . .
H16N H 0.686801 0.824924 0.177036 0.259 Uiso 1 1 calc R U . . .
H16O H 0.654863 0.827411 0.138693 0.259 Uiso 1 1 calc R U . . .
H16P H 0.628219 0.791718 0.173554 0.259 Uiso 1 1 calc R U . . .
C166 C 0.5372(12) 0.9074(6) 0.2860(5) 0.058(5) Uani 1 1 d . . . . .
H16Q H 0.537563 0.885762 0.309348 0.070 Uiso 1 1 calc R U . . .
H16R H 0.495503 0.930135 0.288039 0.070 Uiso 1 1 calc R U . . .
C167 C 0.6232(16) 0.9229(9) 0.2755(7) 0.104(9) Uani 1 1 d . . . . .
H16S H 0.639656 0.932947 0.295044 0.124 Uiso 1 1 calc R U . . .
H16T H 0.663291 0.899306 0.274068 0.124 Uiso 1 1 calc R U . . .
C168 C 0.632(2) 0.9553(10) 0.2418(8) 0.151(15) Uani 1 1 d . . . . .
H16U H 0.616324 0.945827 0.222065 0.226 Uiso 1 1 calc R U . . .
H16V H 0.689224 0.962494 0.237568 0.226 Uiso 1 1 calc R U . . .
H16W H 0.594531 0.979579 0.243226 0.226 Uiso 1 1 calc R U . . .
C169 C 0.2243(10) 1.0419(5) 0.3058(5) 0.042(4) Uani 1 1 d . . . . .
H16$ H 0.203184 1.014409 0.312162 0.051 Uiso 1 1 calc R U . . .
HT16 H 0.210583 1.056503 0.280691 0.051 Uiso 1 1 calc R U . . .
C170 C 0.1823(12) 1.0653(6) 0.3303(6) 0.063(5) Uani 1 1 d . . . . .
H17C H 0.198174 1.051138 0.355192 0.076 Uiso 1 1 calc R U . . .
H17D H 0.202484 1.092997 0.323332 0.076 Uiso 1 1 calc R U . . .
C171 C 0.0924(12) 1.0694(6) 0.3296(6) 0.073(6) Uani 1 1 d . . . . .
H17E H 0.075898 1.087079 0.306089 0.110 Uiso 1 1 calc R U . . .
H17F H 0.068152 1.081668 0.348398 0.110 Uiso 1 1 calc R U . . .
H17G H 0.072461 1.042269 0.333945 0.110 Uiso 1 1 calc R U . . .
C172 C 0.4961(14) 1.0378(7) 0.3162(7) 0.081(7) Uani 1 1 d . . . . .
H17H H 0.480024 1.043965 0.339225 0.097 Uiso 1 1 calc R U . . .
H17I H 0.481505 1.062502 0.296145 0.097 Uiso 1 1 calc R U . . .
C173 C 0.5944(17) 1.0235(10) 0.3135(10) 0.149(14) Uani 1 1 d . . . . .
H17J H 0.605394 0.995091 0.329245 0.179 Uiso 1 1 calc R U . . .
H17K H 0.612106 1.023763 0.288502 0.179 Uiso 1 1 calc R U . . .
C174 C 0.639(3) 1.0498(16) 0.3240(15) 0.28(3) Uani 1 1 d . . . . .
H17L H 0.637741 1.076378 0.305538 0.419 Uiso 1 1 calc R U . . .
H17M H 0.696740 1.038053 0.327263 0.419 Uiso 1 1 calc R U . . .
H17N H 0.613991 1.053598 0.346780 0.419 Uiso 1 1 calc R U . . .
C175 C -0.0668(12) 0.9031(5) 0.3715(5) 0.055(5) Uani 1 1 d . . . . .
H17O H -0.115285 0.887853 0.382908 0.066 Uiso 1 1 calc R U . . .
H17P H -0.015807 0.884118 0.376790 0.066 Uiso 1 1 calc R U . . .
C176 C -0.0745(14) 0.9185(6) 0.3324(6) 0.070(6) Uani 1 1 d . . . . .
H17Q H -0.072723 0.894594 0.322863 0.084 Uiso 1 1 calc R U . . .
H17R H -0.025269 0.933500 0.321581 0.084 Uiso 1 1 calc R U . . .
C177 C -0.1499(14) 0.9457(6) 0.3202(5) 0.073(6) Uani 1 1 d . . . . .
H17S H -0.199205 0.930645 0.329018 0.110 Uiso 1 1 calc R U . . .
H17T H -0.147428 0.955235 0.293910 0.110 Uiso 1 1 calc R U . . .
H17U H -0.153159 0.969424 0.329714 0.110 Uiso 1 1 calc R U . . .
C178 C -0.0751(18) 0.9926(8) 0.4358(8) 0.118(10) Uani 1 1 d . . . . .
H17V H -0.080205 0.969920 0.458363 0.141 Uiso 1 1 calc R U . . .
H17W H -0.127911 0.997183 0.423612 0.141 Uiso 1 1 calc R U . . .
C179 C -0.0564(18) 1.0331(6) 0.4444(8) 0.115(11) Uani 1 1 d . . . . .
H17$ H -0.091054 1.037688 0.465285 0.138 Uiso 1 1 calc R U . . .
HT17 H 0.003152 1.033351 0.448127 0.138 Uiso 1 1 calc R U . . .
C180 C -0.082(2) 1.0632(10) 0.4092(10) 0.176(16) Uani 1 1 d . . . . .
H18D H -0.127249 1.052621 0.400081 0.263 Uiso 1 1 calc R U . . .
H18E H -0.034756 1.066643 0.391642 0.263 Uiso 1 1 calc R U . . .
H18F H -0.102337 1.089700 0.413123 0.263 Uiso 1 1 calc R U . . .
C181 C -0.0255(11) 0.8543(5) 0.5705(5) 0.048(4) Uani 1 1 d . . . . .
H18G H 0.008377 0.878100 0.562992 0.058 Uiso 1 1 calc R U . . .
H18H H -0.024610 0.842689 0.596911 0.058 Uiso 1 1 calc R U . . .
C182 C -0.1130(12) 0.8676(7) 0.5599(5) 0.066(6) Uani 1 1 d . . . . .
H18I H -0.113760 0.878900 0.533397 0.079 Uiso 1 1 calc R U . . .
H18J H -0.146792 0.843781 0.567495 0.079 Uiso 1 1 calc R U . . .
C183 C -0.1490(13) 0.8995(7) 0.5772(6) 0.080(7) Uani 1 1 d . . . . .
H18K H -0.145230 0.888709 0.603265 0.120 Uiso 1 1 calc R U . . .
H18L H -0.207494 0.906916 0.571535 0.120 Uiso 1 1 calc R U . . .
H18M H -0.117983 0.923865 0.568102 0.120 Uiso 1 1 calc R U . . .
C184 C 0.1841(10) 0.7631(6) 0.6129(4) 0.047(4) Uani 1 1 d . . . . .
H18N H 0.230050 0.780957 0.603679 0.056 Uiso 1 1 calc R U . . .
H18O H 0.199569 0.736861 0.606996 0.056 Uiso 1 1 calc R U . . .
C185 C 0.1710(10) 0.7552(5) 0.6520(4) 0.043(4) Uani 1 1 d . . . . .
H18P H 0.222039 0.740188 0.663335 0.052 Uiso 1 1 calc R U . . .
H18Q H 0.125301 0.737099 0.660568 0.052 Uiso 1 1 calc R U . . .
C186 C 0.1506(12) 0.7922(6) 0.6643(5) 0.059(5) Uani 1 1 d . . . . .
H18R H 0.197969 0.808988 0.658423 0.088 Uiso 1 1 calc R U . . .
H18S H 0.138356 0.783983 0.690392 0.088 Uiso 1 1 calc R U . . .
H18T H 0.101778 0.808207 0.652333 0.088 Uiso 1 1 calc R U . . .
C187 C 0.5014(13) 0.6718(5) 0.6006(5) 0.057(5) Uani 1 1 d . . . . .
H18U H 0.545915 0.680753 0.611650 0.068 Uiso 1 1 calc R U . . .
H18V H 0.527330 0.661252 0.580723 0.068 Uiso 1 1 calc R U . . .
C188 C 0.4596(15) 0.6390(6) 0.6277(5) 0.071(6) Uani 1 1 d . . . . .
H18W H 0.499355 0.614257 0.634684 0.086 Uiso 1 1 calc R U . . .
H18$ H 0.412579 0.631783 0.616817 0.086 Uiso 1 1 calc R U . . .
C189 C 0.4275(15) 0.6510(7) 0.6607(6) 0.082(7) Uani 1 1 d . . . . .
HT18 H 0.474095 0.656783 0.672329 0.123 Uiso 1 1 calc R U . . .
HY18 H 0.398900 0.628542 0.677371 0.123 Uiso 1 1 calc R U . . .
HX18 H 0.388378 0.675649 0.653945 0.123 Uiso 1 1 calc R U . . .
C190 C 0.5740(12) 0.7973(6) 0.5576(5) 0.060(5) Uani 1 1 d . . . . .
H19C H 0.581677 0.799807 0.531583 0.072 Uiso 1 1 calc R U . . .
H19D H 0.542319 0.822722 0.560416 0.072 Uiso 1 1 calc R U . . .
C191 C 0.6543(14) 0.7926(8) 0.5725(7) 0.085(7) Uani 1 1 d . . . . .
H19E H 0.647180 0.787138 0.598963 0.102 Uiso 1 1 calc R U . . .
H19F H 0.682510 0.818062 0.562462 0.102 Uiso 1 1 calc R U . . .
C192 C 0.7072(17) 0.7564(10) 0.5632(11) 0.168(16) Uani 1 1 d . . . . .
H19G H 0.691377 0.730447 0.580059 0.253 Uiso 1 1 calc R U . . .
H19H H 0.766278 0.758889 0.565074 0.253 Uiso 1 1 calc R U . . .
H19I H 0.697736 0.756731 0.538662 0.253 Uiso 1 1 calc R U . . .
C193 C 0.748(2) 0.8234(9) 0.3932(6) 0.162(14) Uani 1 1 d D . . . .
H19J H 0.703605 0.804553 0.402179 0.195 Uiso 1 1 calc R U . . .
H19K H 0.795933 0.812579 0.408389 0.195 Uiso 1 1 calc R U . . .
C194 C 0.7750(13) 0.8245(10) 0.3538(7) 0.133(11) Uani 1 1 d D . . . .
H19L H 0.798706 0.850465 0.340088 0.159 Uiso 1 1 calc R U . . .
H19M H 0.814240 0.800760 0.352178 0.159 Uiso 1 1 calc R U . . .
C195 C 0.6881(16) 0.8218(10) 0.3427(9) 0.161(14) Uani 1 1 d D . . . .
H19N H 0.648609 0.818135 0.363678 0.242 Uiso 1 1 calc R U . . .
H19O H 0.689119 0.798358 0.333008 0.242 Uiso 1 1 calc R U . . .
H19P H 0.670886 0.847114 0.324245 0.242 Uiso 1 1 calc R U . . .
C196 C 0.7183(13) 0.9401(6) 0.4111(6) 0.071(5) Uani 1 1 d D U . . .
H19Q H 0.706912 0.945588 0.385501 0.086 Uiso 1 1 calc R U . . .
H19R H 0.778661 0.932267 0.413739 0.086 Uiso 1 1 calc R U . . .
C197 C 0.6920(15) 0.9786(7) 0.4236(8) 0.114(8) Uani 1 1 d D U . . .
H19S H 0.723400 1.001482 0.408621 0.137 Uiso 1 1 calc R U . . .
H19T H 0.706536 0.973019 0.448792 0.137 Uiso 1 1 calc R U . . .
C198 C 0.5976(15) 0.9915(10) 0.4209(9) 0.144(11) Uani 1 1 d D U . . .
H19U H 0.583813 0.999401 0.395632 0.215 Uiso 1 1 calc R U . . .
H19V H 0.583061 1.014861 0.430603 0.215 Uiso 1 1 calc R U . . .
H19W H 0.566283 0.968448 0.434679 0.215 Uiso 1 1 calc R U . . .
C199 C 0.3629(13) 1.0239(5) 0.4669(6) 0.086(6) Uani 1 1 d D U . . .
H19$ H 0.311758 1.023350 0.482871 0.103 Uiso 1 1 calc R U . B 1
HT19 H 0.346592 1.037696 0.442028 0.103 Uiso 1 1 calc R U . B 1
C200 C 0.4216(12) 1.0505(6) 0.4766(6) 0.074(6) Uani 1 1 d D U . . .
H20C H 0.468734 1.056119 0.458461 0.089 Uiso 1 1 calc R U . . .
H20D H 0.443981 1.036385 0.500389 0.089 Uiso 1 1 calc R U . . .
C201 C 0.371(2) 1.0908(8) 0.4776(8) 0.141(11) Uani 1 1 d D U . . .
H20E H 0.358853 1.107228 0.453043 0.212 Uiso 1 1 calc R U . . .
H20F H 0.402255 1.106214 0.488659 0.212 Uiso 1 1 calc R U . . .
H20G H 0.318044 1.084628 0.491728 0.212 Uiso 1 1 calc R U . . .
C202 C 0.3381(17) 0.9120(7) 0.5611(6) 0.114(8) Uani 1 1 d D U . . .
H20H H 0.395835 0.901830 0.567671 0.137 Uiso 1 1 calc R U . B 1
H20I H 0.319722 0.891924 0.550138 0.137 Uiso 1 1 calc R U . B 1
C203 C 0.2882(19) 0.9036(10) 0.5975(7) 0.144(9) Uani 1 1 d D U . . .
H20J H 0.275400 0.929494 0.604160 0.173 Uiso 1 1 calc R U . . .
H20K H 0.235024 0.892739 0.595826 0.173 Uiso 1 1 calc R U . . .
C204 C 0.339(2) 0.8726(11) 0.6259(9) 0.176(13) Uani 1 1 d D U . . .
H20L H 0.358387 0.848621 0.617578 0.264 Uiso 1 1 calc R U . . .
H20M H 0.304785 0.864085 0.648316 0.264 Uiso 1 1 calc R U . . .
H20N H 0.387450 0.885194 0.630157 0.264 Uiso 1 1 calc R U . . .

loop_
_atom_site_aniso_label
_atom_site_aniso_U_11
_atom_site_aniso_U_22
_atom_site_aniso_U_33
_atom_site_aniso_U_23
_atom_site_aniso_U_13
_atom_site_aniso_U_12
Ag1 0.0277(6) 0.0289(6) 0.0296(6) -0.0155(5) -0.0053(5) 0.0031(5)
Ag2 0.0309(7) 0.0280(6) 0.0329(6) -0.0138(5) -0.0090(5) 0.0087(5)
Ag3 0.0342(7) 0.0250(6) 0.0298(6) -0.0075(5) -0.0007(5) -0.0013(5)
Ag4 0.0237(6) 0.0268(6) 0.0280(6) -0.0114(5) -0.0069(5) 0.0013(5)
Ag5 0.0306(6) 0.0296(6) 0.0217(6) -0.0106(5) -0.0043(5) 0.0035(5)
Ag6 0.0253(6) 0.0351(6) 0.0251(6) -0.0134(5) -0.0007(5) 0.0020(5)
Ag7 0.0246(6) 0.0323(6) 0.0265(6) -0.0112(5) -0.0070(5) 0.0030(5)
Ag8 0.0357(7) 0.0311(6) 0.0289(6) -0.0070(5) -0.0033(5) 0.0035(5)
Ag9 0.0266(6) 0.0329(6) 0.0254(6) -0.0120(5) 0.0013(5) -0.0025(5)
Ag10 0.0261(6) 0.0241(6) 0.0226(6) -0.0099(4) -0.0041(5) 0.0035(5)
Ag11 0.0263(6) 0.0268(6) 0.0231(6) -0.0084(5) -0.0024(5) -0.0015(5)
Ag12 0.0247(6) 0.0239(6) 0.0193(5) -0.0083(4) -0.0027(5) 0.0004(5)
Ag13 0.0291(6) 0.0362(7) 0.0273(6) -0.0145(5) -0.0025(5) 0.0019(5)
Ag14 0.0334(7) 0.0322(6) 0.0210(6) -0.0066(5) -0.0021(5) 0.0018(5)
Ag15 0.0295(6) 0.0322(6) 0.0266(6) -0.0094(5) -0.0073(5) 0.0017(5)
Ag16 0.0328(7) 0.0322(7) 0.0310(6) -0.0095(5) -0.0031(5) -0.0048(5)
Ag17 0.0388(7) 0.0285(6) 0.0290(6) -0.0089(5) -0.0091(5) -0.0017(5)
Ag18 0.0470(8) 0.0356(7) 0.0361(7) -0.0179(5) -0.0117(6) 0.0097(6)
Ag19 0.0451(8) 0.0430(7) 0.0208(6) -0.0132(5) -0.0035(5) 0.0086(6)
Ag20 0.0476(8) 0.0415(7) 0.0257(6) -0.0128(5) -0.0125(6) 0.0048(6)
Ag21 0.0431(8) 0.0423(8) 0.0430(8) -0.0177(6) -0.0170(6) -0.0036(6)
Ag22 0.0472(8) 0.0289(6) 0.0353(7) -0.0134(5) -0.0115(6) -0.0045(6)
Ag23 0.0570(9) 0.0414(7) 0.0358(7) -0.0233(6) -0.0180(6) 0.0058(6)
Ag24 0.0331(7) 0.0399(7) 0.0467(8) -0.0191(6) -0.0056(6) 0.0057(6)
Ag25 0.0402(7) 0.0331(7) 0.0400(7) -0.0130(5) -0.0071(6) 0.0073(6)
Ag26 0.0355(7) 0.0296(7) 0.0462(7) -0.0138(5) -0.0127(6) 0.0020(5)
Ag27 0.0299(6) 0.0296(6) 0.0288(6) -0.0100(5) -0.0039(5) 0.0011(5)
Ag28 0.0320(7) 0.0307(6) 0.0303(6) -0.0112(5) -0.0036(5) 0.0007(5)
Ag29 0.0723(11) 0.0596(10) 0.0722(11) -0.0354(8) -0.0266(9) -0.0071(8)
Ag30 0.0707(10) 0.0452(8) 0.0476(8) -0.0252(7) -0.0146(7) 0.0061(7)
Ag31 0.0949(13) 0.0575(10) 0.0364(8) -0.0214(7) -0.0065(8) 0.0312(9)
Ag32 0.0376(7) 0.0397(7) 0.0274(6) -0.0085(5) -0.0042(5) 0.0007(6)
Ag33 0.0486(9) 0.0559(9) 0.0364(7) -0.0085(6) -0.0013(6) 0.0068(7)
Ag34 0.0290(6) 0.0253(6) 0.0255(6) -0.0118(5) -0.0055(5) 0.0011(5)
Ag35 0.0307(6) 0.0218(6) 0.0284(6) -0.0081(5) -0.0017(5) -0.0024(5)
Ag36 0.0263(6) 0.0236(6) 0.0285(6) -0.0113(5) -0.0091(5) 0.0010(5)
Ag37 0.0330(7) 0.0277(6) 0.0217(6) -0.0089(5) -0.0065(5) 0.0019(5)
Ag38 0.0247(6) 0.0290(6) 0.0227(6) -0.0113(5) -0.0007(5) 0.0011(5)
Ag39 0.0281(6) 0.0218(6) 0.0231(6) -0.0092(4) -0.0063(5) 0.0040(5)
Ag40 0.0248(6) 0.0244(6) 0.0281(6) -0.0129(5) -0.0004(5) -0.0026(5)
Ag41 0.0255(6) 0.0211(6) 0.0242(6) -0.0070(4) -0.0078(5) 0.0012(5)
Ag42 0.0234(6) 0.0255(6) 0.0220(6) -0.0068(4) -0.0020(5) -0.0011(5)
Ag43 0.0199(6) 0.0277(6) 0.0244(6) -0.0097(5) -0.0063(5) 0.0012(5)
Ag44 0.0298(6) 0.0256(6) 0.0221(6) -0.0066(4) -0.0045(5) 0.0025(5)
Ag45 0.0184(5) 0.0194(5) 0.0187(5) -0.0062(4) -0.0034(4) -0.0007(4)
Ag46 0.0255(6) 0.0191(5) 0.0204(5) -0.0058(4) -0.0029(5) -0.0009(4)
Ag47 0.0225(6) 0.0251(6) 0.0294(6) -0.0132(5) -0.0061(5) -0.0002(5)
Ag48 0.0343(7) 0.0250(6) 0.0264(6) -0.0048(5) -0.0091(5) -0.0035(5)
Ag49 0.0250(6) 0.0257(6) 0.0239(6) -0.0065(4) 0.0002(5) -0.0035(5)
Ag50 0.0215(6) 0.0228(6) 0.0229(6) -0.0066(4) -0.0050(5) 0.0004(4)
Ag51 0.0296(6) 0.0247(6) 0.0218(6) -0.0067(4) -0.0076(5) -0.0018(5)
Ag52 0.0270(6) 0.0235(6) 0.0212(6) -0.0091(4) -0.0028(5) -0.0013(5)
Ag53 0.0314(6) 0.0199(6) 0.0309(6) -0.0107(5) -0.0111(5) 0.0023(5)
Ag54 0.0309(6) 0.0202(6) 0.0250(6) -0.0044(4) -0.0056(5) -0.0048(5)
Ag55 0.0242(6) 0.0265(6) 0.0309(6) -0.0075(5) -0.0083(5) -0.0048(5)
Ag56 0.0308(6) 0.0234(6) 0.0273(6) -0.0104(5) -0.0086(5) -0.0027(5)
Ag57 0.0351(7) 0.0289(6) 0.0367(7) -0.0133(5) -0.0105(6) 0.0007(5)
Ag58 0.0312(7) 0.0278(6) 0.0354(7) -0.0102(5) -0.0055(5) 0.0024(5)
Ag59 0.0349(7) 0.0343(7) 0.0260(6) -0.0113(5) -0.0022(5) 0.0010(5)
Ag60 0.0362(7) 0.0352(7) 0.0360(7) -0.0108(5) -0.0123(6) 0.0019(5)
Ag61 0.0366(7) 0.0329(7) 0.0325(7) -0.0067(5) -0.0081(6) 0.0006(5)
Ag62 0.0456(8) 0.0353(7) 0.0330(7) -0.0151(5) -0.0046(6) -0.0084(6)
Ag63 0.0355(7) 0.0268(6) 0.0350(7) -0.0111(5) -0.0058(5) -0.0027(5)
Ag64 0.0411(8) 0.0315(7) 0.0445(8) -0.0065(6) -0.0143(6) -0.0088(6)
Ag65 0.0300(6) 0.0287(6) 0.0251(6) -0.0064(5) -0.0033(5) -0.0021(5)
Ag66 0.0306(6) 0.0314(6) 0.0266(6) -0.0093(5) -0.0019(5) -0.0046(5)
Rh1 0.0206(6) 0.0233(6) 0.0214(6) -0.0095(5) -0.0034(5) 0.0016(5)
Rh2 0.0301(7) 0.0283(6) 0.0215(6) -0.0115(5) -0.0056(5) 0.0005(5)
Rh3 0.0196(6) 0.0192(6) 0.0200(6) -0.0083(4) -0.0048(5) 0.0021(4)
Rh4 0.0197(6) 0.0175(5) 0.0181(5) -0.0060(4) -0.0026(4) -0.0015(4)
S1 0.047(3) 0.028(2) 0.051(3) -0.0155(19) -0.014(2) -0.0027(19)
S2 0.036(2) 0.038(2) 0.035(2) -0.0206(18) -0.0049(18) 0.0006(18)
S3 0.037(2) 0.038(2) 0.042(2) -0.0112(19) -0.003(2) -0.0010(19)
S4 0.029(2) 0.038(2) 0.031(2) -0.0088(17) -0.0081(17) 0.0002(18)
S5 0.041(3) 0.063(3) 0.053(3) -0.016(2) -0.005(2) 0.006(2)
S6 0.041(3) 0.025(2) 0.044(2) 0.0005(18) -0.004(2) 0.0024(18)
S7 0.043(3) 0.038(2) 0.044(3) -0.020(2) -0.010(2) 0.009(2)
S8 0.060(3) 0.037(2) 0.045(3) -0.019(2) -0.023(2) 0.020(2)
S9 0.031(2) 0.065(3) 0.037(2) -0.003(2) -0.007(2) 0.008(2)
S10 0.027(2) 0.058(3) 0.027(2) -0.0097(19) 0.0021(17) 0.005(2)
S11 0.026(2) 0.047(2) 0.030(2) -0.0139(18) -0.0039(17) 0.0017(18)
S12 0.033(2) 0.030(2) 0.024(2) -0.0091(16) 0.0002(17) 0.0002(17)
S13 0.031(2) 0.030(2) 0.030(2) -0.0088(16) -0.0030(17) -0.0002(17)
S14 0.035(2) 0.027(2) 0.024(2) -0.0056(15) -0.0009(17) 0.0067(17)
S15 0.032(3) 0.076(4) 0.051(3) 0.014(3) -0.007(2) -0.007(2)
S16 0.039(3) 0.082(4) 0.036(3) 0.001(2) 0.009(2) 0.004(3)
S17 0.033(2) 0.045(3) 0.041(2) 0.003(2) -0.003(2) -0.004(2)
S18 0.049(3) 0.056(3) 0.035(2) -0.002(2) 0.004(2) 0.001(2)
S19 0.029(2) 0.036(2) 0.030(2) -0.0062(17) -0.0051(17) -0.0034(17)
S20 0.029(2) 0.037(2) 0.028(2) -0.0069(17) -0.0071(17) -0.0017(17)
S21 0.032(2) 0.038(2) 0.038(2) -0.0103(18) 0.0015(19) -0.0061(18)
S22 0.042(2) 0.028(2) 0.030(2) -0.0071(16) -0.0014(18) -0.0042(18)
S23 0.051(3) 0.069(3) 0.026(2) -0.018(2) 0.004(2) 0.010(2)
S24 0.100(5) 0.059(3) 0.037(3) -0.018(2) -0.008(3) 0.016(3)
S25 0.079(4) 0.065(4) 0.060(3) -0.006(3) -0.004(3) -0.007(3)
S26 0.058(3) 0.038(3) 0.042(3) -0.013(2) -0.008(2) 0.013(2)
S27 0.087(4) 0.035(3) 0.052(3) -0.009(2) -0.032(3) -0.002(2)
S28 0.100(5) 0.049(3) 0.076(4) -0.033(3) -0.027(3) -0.013(3)
S29 0.072(4) 0.098(5) 0.077(4) -0.013(4) -0.014(3) -0.025(4)
S30 0.052(3) 0.119(5) 0.072(4) -0.021(4) -0.023(3) -0.027(3)
S31 0.038(3) 0.164(7) 0.088(4) -0.089(5) -0.021(3) 0.011(4)
S32 0.052(3) 0.064(3) 0.030(2) -0.014(2) -0.013(2) 0.015(2)
S33 0.130(5) 0.061(3) 0.050(3) -0.037(3) -0.025(3) 0.050(4)
S34 0.088(4) 0.055(3) 0.059(3) -0.036(3) -0.037(3) 0.011(3)
S35 0.032(2) 0.029(2) 0.062(3) -0.020(2) -0.017(2) 0.0036(18)
S36 0.048(3) 0.033(2) 0.027(2) -0.0146(17) -0.0069(19) 0.0037(19)
S37 0.030(2) 0.036(2) 0.047(3) -0.0070(19) -0.0022(19) 0.0046(18)
S38 0.031(2) 0.029(2) 0.034(2) -0.0025(17) -0.0062(18) -0.0012(17)
S39 0.042(3) 0.037(2) 0.037(2) -0.0132(18) -0.009(2) 0.0033(19)
S40 0.028(2) 0.038(2) 0.041(2) -0.0148(18) -0.0139(18) 0.0019(18)
S41 0.054(3) 0.044(3) 0.033(2) -0.0174(19) -0.011(2) 0.006(2)
S42 0.038(2) 0.059(3) 0.032(2) -0.017(2) -0.0069(19) 0.008(2)
S43 0.035(2) 0.063(3) 0.023(2) -0.0123(19) 0.0017(18) 0.010(2)
S44 0.035(2) 0.045(2) 0.032(2) -0.0159(18) -0.0090(18) 0.0049(19)
S45 0.036(2) 0.026(2) 0.029(2) -0.0094(16) -0.0103(17) 0.0042(17)
S46 0.035(2) 0.024(2) 0.028(2) -0.0092(15) -0.0104(17) 0.0088(16)
S47 0.038(2) 0.044(3) 0.035(2) -0.0045(19) -0.0145(19) -0.001(2)
S48 0.028(2) 0.031(2) 0.038(2) -0.0039(17) -0.0045(18) 0.0025(17)
S49 0.032(2) 0.046(3) 0.034(2) -0.0023(19) -0.0080(19) -0.0084(19)
S50 0.027(2) 0.054(3) 0.035(2) -0.003(2) 0.0035(18) 0.006(2)
S51 0.025(2) 0.0261(19) 0.0253(19) -0.0039(15) -0.0061(16) -0.0023(16)
S52 0.034(2) 0.029(2) 0.026(2) -0.0064(16) -0.0066(17) -0.0031(17)
S53 0.024(2) 0.029(2) 0.0239(19) -0.0075(15) -0.0071(16) 0.0002(16)
S54 0.0227(19) 0.028(2) 0.027(2) -0.0065(15) -0.0118(16) -0.0018(16)
S55 0.051(3) 0.037(2) 0.024(2) -0.0035(17) -0.0046(19) -0.005(2)
S56 0.034(2) 0.049(3) 0.028(2) -0.0151(18) 0.0076(18) -0.0076(19)
S57 0.049(3) 0.022(2) 0.028(2) -0.0043(16) -0.0053(19) -0.0065(18)
S58 0.043(2) 0.027(2) 0.036(2) -0.0094(17) -0.0077(19) -0.0100(18)
S59 0.032(2) 0.024(2) 0.035(2) -0.0096(16) -0.0051(18) 0.0050(16)
S60 0.033(2) 0.048(3) 0.050(3) -0.006(2) -0.005(2) -0.006(2)
S61 0.033(2) 0.040(2) 0.032(2) -0.0171(18) -0.0022(18) -0.0077(18)
S62 0.030(2) 0.037(2) 0.029(2) -0.0129(17) -0.0003(17) -0.0076(17)
S63 0.028(2) 0.034(2) 0.030(2) -0.0152(17) -0.0044(17) -0.0016(17)
S64 0.031(2) 0.044(2) 0.032(2) -0.0160(18) -0.0036(18) -0.0040(18)
S65 0.031(2) 0.052(3) 0.055(3) 0.003(2) -0.005(2) -0.008(2)
S66 0.052(3) 0.053(3) 0.063(3) 0.014(2) -0.036(3) -0.024(2)
S67 0.067(3) 0.040(3) 0.042(3) -0.024(2) 0.011(2) -0.018(2)
S68 0.064(3) 0.044(3) 0.038(2) -0.010(2) -0.023(2) -0.021(2)
P1 0.052(3) 0.032(2) 0.044(3) -0.021(2) -0.006(2) 0.000(2)
P2 0.026(2) 0.030(2) 0.030(2) -0.0024(17) -0.0053(18) -0.0038(17)
P3 0.041(3) 0.037(3) 0.055(3) -0.014(2) 0.005(2) -0.007(2)
P4 0.128(6) 0.051(3) 0.070(4) -0.034(3) -0.062(4) 0.056(4)
P5 0.025(2) 0.053(3) 0.037(2) -0.015(2) -0.0049(19) 0.002(2)
P6 0.029(2) 0.031(2) 0.023(2) -0.0062(16) 0.0006(17) -0.0006(17)
P7 0.039(2) 0.027(2) 0.027(2) -0.0099(17) -0.0054(19) 0.0071(18)
P8 0.030(2) 0.068(3) 0.027(2) -0.006(2) 0.0004(19) -0.002(2)
P9 0.048(3) 0.063(4) 0.055(3) 0.025(3) -0.007(3) -0.015(3)
P10 0.022(2) 0.039(2) 0.029(2) -0.0097(18) -0.0064(17) 0.0009(18)
P11 0.039(3) 0.033(2) 0.039(3) -0.0043(19) -0.002(2) -0.010(2)
P12 0.061(3) 0.075(4) 0.031(3) -0.017(2) -0.001(2) 0.025(3)
P13 0.064(4) 0.044(3) 0.057(3) -0.016(2) 0.005(3) 0.013(3)
P14 0.082(4) 0.049(3) 0.072(4) -0.025(3) -0.001(3) -0.028(3)
P15 0.051(3) 0.080(4) 0.093(5) -0.041(4) -0.011(3) -0.019(3)
P16 0.063(4) 0.093(4) 0.048(3) -0.040(3) -0.037(3) 0.027(3)
P17 0.043(5) 0.044(5) 0.044(5) -0.031(4) -0.009(4) -0.002(3)
P17B 0.043(5) 0.044(5) 0.044(5) -0.031(4) -0.009(4) -0.002(3)
P18 0.056(3) 0.029(2) 0.049(3) -0.023(2) -0.015(2) 0.005(2)
P19 0.030(2) 0.028(2) 0.037(2) -0.0081(18) -0.0017(19) -0.0045(18)
P20 0.037(3) 0.036(2) 0.041(3) -0.0128(19) -0.018(2) 0.001(2)
P21 0.050(3) 0.057(3) 0.024(2) -0.014(2) -0.012(2) 0.011(2)
P22 0.027(2) 0.044(3) 0.037(2) -0.012(2) 0.0003(19) 0.0000(19)
P23 0.029(2) 0.021(2) 0.025(2) -0.0048(15) -0.0053(17) 0.0033(16)
P24 0.044(3) 0.023(2) 0.047(3) -0.0060(19) -0.022(2) 0.0058(19)
P25 0.020(2) 0.039(2) 0.029(2) -0.0111(18) -0.0046(17) -0.0039(17)
P26 0.034(2) 0.025(2) 0.023(2) -0.0054(16) -0.0024(17) -0.0046(17)
P27 0.0181(19) 0.027(2) 0.025(2) -0.0106(16) -0.0071(16) 0.0021(16)
P28 0.048(3) 0.056(3) 0.030(2) -0.009(2) 0.005(2) -0.024(2)
P29 0.039(2) 0.023(2) 0.034(2) -0.0012(17) -0.0072(19) -0.0056(18)
P30 0.022(2) 0.032(2) 0.049(3) -0.0195(19) -0.0043(19) 0.0045(17)
P31 0.027(2) 0.037(2) 0.026(2) -0.0121(17) 0.0020(17) -0.0047(18)
P32 0.031(2) 0.038(2) 0.023(2) -0.0101(17) -0.0051(17) -0.0046(18)
P33 0.029(2) 0.040(3) 0.051(3) -0.013(2) -0.010(2) -0.007(2)
P34 0.141(6) 0.031(3) 0.085(4) -0.033(3) -0.075(4) 0.017(3)
O1 0.102(12) 0.091(11) 0.067(9) -0.028(7) -0.037(8) -0.026(9)
O2 0.129(14) 0.078(11) 0.096(12) -0.047(9) 0.036(10) -0.022(10)
O3 0.032(6) 0.045(6) 0.029(5) -0.010(4) -0.007(4) -0.005(5)
O4 0.033(6) 0.030(6) 0.041(6) -0.006(5) -0.014(5) -0.002(5)
O5 0.086(10) 0.077(11) 0.113(13) -0.056(10) 0.017(10) -0.008(8)
O6 0.052(8) 0.054(8) 0.052(7) -0.012(6) 0.007(6) -0.009(6)
O7 0.151(14) 0.079(12) 0.079(11) -0.032(9) -0.013(11) -0.003(11)
O8 0.084(13) 0.161(18) 0.138(16) -0.093(14) -0.025(12) 0.048(12)
O9 0.023(6) 0.065(8) 0.067(8) -0.023(6) -0.012(6) 0.015(6)
O10 0.042(7) 0.054(8) 0.043(7) -0.016(5) 0.007(6) 0.008(6)
O11 0.031(6) 0.051(6) 0.024(5) -0.013(5) -0.001(5) 0.009(5)
O12 0.037(6) 0.030(6) 0.026(5) -0.009(4) -0.002(4) 0.002(5)
O13 0.044(7) 0.069(8) 0.038(7) -0.018(6) -0.015(6) 0.023(6)
O14 0.092(10) 0.024(6) 0.034(6) -0.007(5) -0.005(6) 0.000(6)
O15 0.052(8) 0.083(9) 0.028(6) -0.018(6) 0.009(6) -0.015(7)
O16 0.028(6) 0.071(8) 0.031(6) -0.011(5) -0.002(5) 0.000(6)
O17 0.085(8) 0.130(10) 0.086(8) 0.026(7) -0.002(7) -0.014(7)
O18 0.110(13) 0.073(11) 0.094(13) 0.031(9) -0.062(10) -0.038(10)
O19 0.030(6) 0.040(6) 0.031(6) -0.002(5) -0.012(5) 0.012(5)
O20 0.031(6) 0.052(7) 0.037(6) -0.015(5) -0.009(5) -0.003(5)
O21 0.040(7) 0.068(9) 0.046(7) -0.014(6) 0.009(5) -0.015(6)
O22 0.051(8) 0.047(8) 0.075(8) -0.011(6) -0.016(7) -0.022(6)
O23 0.073(9) 0.092(10) 0.024(6) -0.014(6) -0.002(6) 0.018(8)
O24 0.082(10) 0.077(10) 0.042(7) -0.019(6) -0.008(7) 0.033(8)
O25 0.104(12) 0.065(9) 0.079(10) -0.031(7) 0.038(9) -0.002(9)
O26 0.038(8) 0.059(8) 0.088(10) -0.005(7) 0.000(7) 0.014(6)
O27 0.28(3) 0.028(7) 0.067(11) -0.001(7) -0.033(13) 0.014(11)
O28 0.18(2) 0.24(3) 0.134(18) -0.119(18) 0.042(17) -0.14(2)
O29 0.113(15) 0.073(11) 0.154(17) -0.042(11) 0.038(13) -0.020(11)
O30 0.109(15) 0.110(15) 0.173(19) -0.016(13) -0.080(13) -0.042(12)
O31 0.153(16) 0.082(11) 0.068(9) -0.028(8) -0.075(10) 0.027(10)
O32 0.105(8) 0.117(9) 0.077(8) -0.058(7) -0.018(7) 0.009(7)
O33 0.054(9) 0.044(10) 0.074(13) -0.029(9) 0.000(8) -0.005(7)
O34 0.070(13) 0.060(13) 0.107(12) -0.030(10) -0.005(8) -0.007(9)
O33B 0.054(9) 0.044(10) 0.074(13) -0.029(9) 0.000(8) -0.005(7)
O34B 0.070(13) 0.060(13) 0.107(12) -0.030(10) -0.005(8) -0.007(9)
O35 0.102(12) 0.132(15) 0.102(13) -0.081(12) -0.020(10) -0.022(10)
O36 0.117(13) 0.040(7) 0.073(9) -0.005(6) 0.045(9) 0.012(7)
O37 0.036(7) 0.048(7) 0.041(6) -0.012(5) 0.010(5) -0.012(5)
O38 0.049(7) 0.030(6) 0.060(8) -0.015(5) -0.018(6) 0.003(5)
O39 0.043(7) 0.044(6) 0.051(7) -0.019(5) 0.002(6) -0.006(5)
O40 0.056(8) 0.060(8) 0.049(6) -0.014(6) -0.028(6) -0.013(6)
O41 0.050(7) 0.070(9) 0.031(6) -0.008(6) -0.018(5) 0.014(6)
O42 0.060(8) 0.088(9) 0.030(6) -0.028(6) -0.019(6) 0.021(7)
O43 0.072(9) 0.064(8) 0.043(7) -0.011(6) 0.027(7) 0.016(7)
O44 0.042(8) 0.067(8) 0.073(9) 0.001(7) -0.014(7) -0.013(7)
O45 0.029(6) 0.031(5) 0.037(6) -0.017(5) -0.007(5) 0.003(4)
O46 0.034(5) 0.022(5) 0.034(6) -0.005(4) 0.000(4) -0.002(4)
O47 0.046(7) 0.041(7) 0.066(8) -0.027(6) -0.034(6) 0.016(5)
O48 0.106(11) 0.029(6) 0.046(7) 0.004(5) -0.032(7) -0.012(6)
O49 0.023(6) 0.051(7) 0.036(6) -0.025(5) 0.006(5) -0.003(5)
O50 0.014(5) 0.049(7) 0.037(6) -0.025(5) -0.003(4) -0.008(5)
O51 0.038(6) 0.028(6) 0.042(6) -0.005(5) -0.015(5) -0.001(5)
O52 0.044(6) 0.028(5) 0.027(6) -0.004(4) 0.008(5) -0.008(4)
O53 0.019(5) 0.029(5) 0.027(5) -0.012(4) -0.008(4) 0.006(4)
O54 0.020(5) 0.029(5) 0.033(6) -0.013(4) -0.011(4) 0.000(4)
O55 0.083(9) 0.092(11) 0.048(8) -0.027(7) 0.014(7) -0.037(8)
O56 0.073(10) 0.078(10) 0.052(8) -0.008(7) 0.005(7) -0.041(8)
O57 0.048(6) 0.026(6) 0.044(7) -0.004(5) -0.006(5) -0.003(5)
O58 0.040(7) 0.039(6) 0.050(7) -0.011(5) -0.007(6) -0.008(5)
O59 0.033(6) 0.035(6) 0.061(7) -0.017(5) -0.009(6) 0.003(5)
O60 0.062(8) 0.042(7) 0.061(8) -0.026(6) 0.004(6) 0.013(6)
O61 0.036(6) 0.043(7) 0.046(7) -0.018(5) -0.004(5) 0.001(5)
O62 0.027(5) 0.053(7) 0.022(5) -0.011(5) 0.001(4) -0.008(5)
O63 0.047(7) 0.045(6) 0.024(6) -0.007(5) -0.009(5) -0.002(5)
O64 0.035(6) 0.051(7) 0.033(6) -0.017(5) -0.012(5) -0.001(5)
O65 0.034(7) 0.061(8) 0.079(9) -0.032(7) -0.012(6) 0.018(6)
O66 0.037(7) 0.063(7) 0.058(8) -0.026(6) 0.004(6) -0.016(6)
O67 0.065(12) 0.087(9) 0.050(10) -0.038(8) -0.013(9) -0.022(8)
O68 0.053(11) 0.062(11) 0.107(11) -0.060(8) 0.021(8) -0.016(8)
O67B 0.065(12) 0.087(9) 0.050(10) -0.038(8) -0.013(9) -0.022(8)
O68B 0.053(11) 0.062(11) 0.107(11) -0.060(8) 0.021(8) -0.016(8)
C1 0.09(2) 0.105(16) 0.080(14) -0.012(11) -0.050(13) -0.031(15)
C2 0.09(2) 0.21(4) 0.069(14) -0.029(17) -0.050(14) -0.02(2)
C3 0.11(3) 0.28(7) 0.08(2) -0.05(3) -0.054(18) 0.02(3)
C1B 0.09(2) 0.105(16) 0.080(14) -0.012(11) -0.050(13) -0.031(15)
C2B 0.09(2) 0.21(4) 0.069(14) -0.029(17) -0.050(14) -0.02(2)
C3B 0.11(3) 0.28(7) 0.08(2) -0.05(3) -0.054(18) 0.02(3)
C4 0.115(11) 0.123(10) 0.108(10) -0.037(8) 0.013(7) 0.006(8)
C5 0.129(12) 0.135(11) 0.127(11) -0.049(9) -0.015(8) 0.020(8)
C6 0.119(15) 0.129(16) 0.085(12) -0.062(12) 0.012(10) 0.030(13)
C7 0.055(8) 0.067(8) 0.055(8) 0.004(6) 0.002(6) -0.013(7)
C8 0.089(10) 0.098(10) 0.081(9) 0.007(7) -0.021(8) -0.015(7)
C9 0.086(13) 0.122(16) 0.089(14) -0.011(12) -0.025(11) -0.011(11)
C10 0.046(10) 0.041(9) 0.043(9) -0.010(6) -0.005(7) -0.015(7)
C11 0.045(10) 0.045(9) 0.044(9) -0.005(7) -0.004(7) -0.008(7)
C12 0.061(13) 0.040(10) 0.075(14) -0.019(9) 0.014(10) -0.013(9)
C13 0.144(12) 0.144(12) 0.171(13) -0.052(9) -0.004(9) -0.043(9)
C14 0.173(15) 0.147(12) 0.169(13) -0.065(9) -0.004(9) -0.038(9)
C15 0.26(3) 0.25(2) 0.189(14) -0.067(14) -0.025(17) -0.011(18)
C16 0.085(16) 0.060(12) 0.061(9) -0.019(8) 0.019(10) 0.006(11)
C17 0.074(14) 0.098(17) 0.054(9) -0.018(9) 0.003(10) 0.012(12)
C18 0.092(16) 0.070(15) 0.098(17) -0.024(12) -0.036(14) -0.004(12)
C19 0.103(14) 0.062(13) 0.072(14) -0.032(9) -0.030(12) 0.025(11)
C20 0.070(15) 0.21(3) 0.13(3) 0.08(2) -0.034(17) 0.031(16)
C21 0.105(17) 0.17(3) 0.10(2) 0.000(19) 0.009(18) -0.009(19)
C22 0.12(2) 0.11(2) 0.110(19) -0.036(14) 0.001(15) 0.054(16)
C23 0.086(16) 0.084(16) 0.087(18) 0.002(12) 0.009(13) 0.001(10)
C24 0.14(2) 0.09(2) 0.11(2) -0.009(17) -0.024(18) -0.008(16)
C25 0.048(12) 0.084(10) 0.077(12) -0.033(9) -0.033(10) 0.012(9)
C26 0.045(11) 0.082(10) 0.083(15) -0.035(10) -0.021(9) 0.012(9)
C27 0.057(13) 0.112(19) 0.11(2) -0.030(14) -0.005(12) -0.003(13)
C28 0.067(14) 0.100(16) 0.088(14) -0.062(13) 0.010(11) -0.008(11)
C29 0.081(18) 0.16(2) 0.105(16) -0.095(15) 0.016(15) -0.015(17)
C30 0.18(4) 0.23(4) 0.099(18) -0.065(18) 0.04(2) 0.07(3)
C31 0.028(8) 0.055(9) 0.031(9) -0.015(7) -0.005(7) 0.010(6)
C32 0.080(13) 0.047(10) 0.056(12) -0.022(8) -0.024(10) 0.013(9)
C33 0.087(15) 0.061(12) 0.077(15) -0.028(11) -0.012(13) 0.015(10)
C34 0.050(9) 0.044(8) 0.063(12) -0.021(8) -0.021(8) 0.000(7)
C35 0.051(10) 0.046(9) 0.053(11) -0.015(8) -0.027(9) 0.004(7)
C36 0.086(14) 0.056(13) 0.13(2) -0.022(13) -0.081(15) 0.010(11)
C37 0.030(10) 0.096(14) 0.102(16) -0.045(13) -0.006(9) 0.013(8)
C38 0.058(15) 0.30(4) 0.076(17) 0.02(2) -0.020(13) -0.049(19)
C39 0.36(7) 0.23(5) 0.12(2) -0.04(3) -0.08(3) -0.11(4)
C40 0.13(2) 0.057(10) 0.073(13) -0.044(9) 0.001(13) -0.018(12)
C41 0.14(2) 0.054(10) 0.079(16) -0.029(10) -0.009(15) 0.001(12)
C42 0.14(2) 0.14(3) 0.27(5) 0.06(3) -0.01(3) 0.01(2)
C43 0.072(13) 0.103(17) 0.049(10) -0.038(11) 0.001(10) 0.004(11)
C44 0.085(17) 0.18(3) 0.086(18) -0.089(19) 0.005(12) -0.024(14)
C45 0.12(2) 0.28(4) 0.11(2) -0.12(2) -0.053(19) 0.07(2)
C46 0.049(12) 0.15(2) 0.064(12) -0.053(13) 0.002(9) -0.023(13)
C47 0.071(15) 0.27(4) 0.075(14) -0.105(19) 0.006(11) -0.019(18)
C48 0.087(18) 0.30(4) 0.17(3) -0.17(3) -0.003(19) 0.02(2)
C49 0.086(11) 0.13(2) 0.086(17) -0.011(16) 0.002(10) 0.011(14)
C50 0.063(11) 0.14(2) 0.094(17) -0.008(16) 0.000(10) -0.017(14)
C51 0.077(13) 0.32(5) 0.08(2) -0.05(3) -0.017(14) 0.04(2)
C52 0.059(17) 0.070(13) 0.23(3) 0.047(17) -0.021(16) -0.007(12)
C53 0.16(3) 0.080(15) 0.31(5) -0.04(2) -0.06(3) -0.028(16)
C54 0.15(3) 0.067(17) 0.18(3) 0.022(19) -0.04(3) -0.025(16)
C55 0.075(14) 0.101(16) 0.069(12) -0.054(12) -0.029(11) 0.041(12)
C56 0.082(13) 0.101(17) 0.082(15) -0.044(13) -0.030(12) 0.057(12)
C57 0.068(12) 0.092(17) 0.071(15) -0.020(13) -0.017(11) 0.031(12)
C58 0.036(8) 0.079(11) 0.035(9) -0.017(8) -0.012(7) -0.009(7)
C59 0.033(9) 0.079(12) 0.042(10) -0.007(8) -0.010(7) -0.020(8)
C60 0.041(12) 0.101(14) 0.073(15) -0.025(11) -0.016(11) 0.005(10)
C61 0.049(10) 0.090(14) 0.065(12) -0.009(10) 0.023(9) -0.005(10)
C62 0.073(16) 0.086(13) 0.081(14) 0.004(11) 0.041(12) 0.004(12)
C63 0.073(17) 0.098(13) 0.11(2) -0.005(14) 0.049(15) -0.021(14)
C64 0.073(14) 0.049(12) 0.066(11) -0.007(9) -0.014(10) -0.022(10)
C65 0.17(3) 0.16(3) 0.12(2) -0.036(18) -0.02(2) -0.12(2)
C66 0.35(6) 0.30(5) 0.22(4) 0.07(3) -0.11(4) -0.29(5)
C67 0.086(13) 0.075(11) 0.032(10) -0.007(8) -0.018(9) 0.005(10)
C68 0.079(15) 0.082(12) 0.042(11) 0.000(7) 0.001(10) -0.007(10)
C69 0.080(16) 0.077(13) 0.069(14) -0.006(10) 0.003(13) -0.005(12)
C70 0.070(13) 0.112(18) 0.100(18) -0.060(15) 0.008(12) 0.026(12)
C71 0.068(13) 0.13(2) 0.078(16) -0.042(14) 0.019(12) 0.035(13)
C72 0.13(2) 0.11(2) 0.10(2) -0.017(16) 0.074(19) 0.047(17)
C73 0.26(4) 0.055(14) 0.14(3) -0.010(10) 0.08(2) 0.022(17)
C74 0.20(3) 0.108(16) 0.14(3) -0.049(18) 0.05(3) 0.02(2)
C75 0.20(3) 0.28(5) 0.18(4) -0.08(4) 0.07(3) -0.02(3)
C76 0.110(12) 0.110(11) 0.132(10) -0.044(8) -0.010(9) -0.013(8)
C77 0.183(14) 0.170(13) 0.150(11) -0.054(9) -0.023(9) -0.021(9)
C78 0.19(2) 0.178(16) 0.170(19) -0.033(14) -0.033(17) -0.012(15)
C79 0.28(3) 0.058(13) 0.13(3) -0.040(16) -0.05(2) 0.019(17)
C80 0.20(3) 0.091(19) 0.051(14) -0.001(13) 0.044(15) 0.030(15)
C81 0.22(3) 0.17(3) 0.14(3) -0.02(3) 0.09(2) 0.01(3)
C82 0.11(2) 0.11(2) 0.33(5) -0.01(3) 0.02(2) -0.04(2)
C83 0.14(3) 0.12(2) 0.22(4) -0.03(2) -0.05(2) -0.07(2)
C84 0.26(5) 0.10(2) 0.21(4) 0.01(2) -0.08(3) 0.01(3)
C85 0.14(3) 0.075(14) 0.113(16) -0.035(14) -0.019(16) 0.007(16)
C86 0.11(2) 0.13(2) 0.108(17) -0.025(15) 0.004(14) -0.048(19)
C87 0.18(3) 0.16(3) 0.120(19) -0.05(2) 0.06(2) -0.06(3)
C88 0.11(2) 0.20(3) 0.15(2) -0.09(2) -0.056(18) -0.03(2)
C89 0.11(3) 0.29(4) 0.33(5) -0.24(4) -0.03(3) -0.04(3)
C90 0.40(8) 0.24(5) 0.18(4) -0.13(4) -0.02(4) 0.07(5)
C91 0.17(3) 0.128(16) 0.092(12) -0.016(14) -0.030(16) -0.012(19)
C92 0.102(19) 0.120(15) 0.068(11) -0.045(11) -0.038(12) 0.006(15)
C93 0.17(3) 0.087(17) 0.061(11) -0.023(11) -0.034(14) 0.050(17)
C94 0.139(10) 0.143(12) 0.135(12) -0.050(8) -0.010(8) -0.032(8)
C95 0.147(12) 0.165(13) 0.169(13) -0.052(9) -0.019(9) -0.002(9)
C96 0.20(2) 0.159(16) 0.16(2) -0.067(14) -0.040(16) -0.017(14)
C97 0.061(8) 0.059(8) 0.074(9) -0.032(7) -0.006(6) -0.004(6)
C98 0.070(9) 0.077(9) 0.072(9) -0.032(7) -0.007(7) -0.015(7)
C99 0.078(14) 0.065(10) 0.086(13) -0.039(8) -0.001(10) -0.022(10)
C100 0.102(11) 0.127(12) 0.108(10) -0.039(7) -0.010(7) 0.001(8)
C101 0.130(14) 0.128(12) 0.120(11) -0.045(8) -0.001(8) -0.010(9)
C102 0.14(2) 0.124(13) 0.14(2) -0.036(12) -0.004(16) -0.005(13)
C97B 0.061(8) 0.059(8) 0.074(9) -0.032(7) -0.006(6) -0.004(6)
C98B 0.070(9) 0.077(9) 0.072(9) -0.032(7) -0.007(7) -0.015(7)
C99B 0.078(14) 0.065(10) 0.086(13) -0.039(8) -0.001(10) -0.022(10)
C1B0 0.102(11) 0.127(12) 0.108(10) -0.039(7) -0.010(7) 0.001(8)
C1B1 0.130(14) 0.128(12) 0.120(11) -0.045(8) -0.001(8) -0.010(9)
C1B2 0.14(2) 0.124(13) 0.14(2) -0.036(12) -0.004(16) -0.005(13)
C103 0.119(11) 0.128(12) 0.125(10) -0.040(9) -0.024(8) -0.027(8)
C104 0.130(12) 0.128(12) 0.116(9) -0.042(9) -0.024(7) -0.017(9)
C105 0.112(16) 0.119(17) 0.127(13) -0.024(13) -0.022(11) -0.001(13)
C106 0.040(12) 0.033(8) 0.071(12) -0.021(8) 0.012(9) -0.001(8)
C107 0.062(13) 0.057(12) 0.079(15) -0.004(9) 0.011(10) 0.020(11)
C108 0.043(10) 0.043(11) 0.061(10) -0.028(8) 0.021(8) 0.011(8)
C1B6 0.040(12) 0.033(8) 0.071(12) -0.021(8) 0.012(9) -0.001(8)
C1B7 0.062(13) 0.057(12) 0.079(15) -0.004(9) 0.011(10) 0.020(11)
C1B8 0.043(10) 0.043(11) 0.061(10) -0.028(8) 0.021(8) 0.011(8)
C109 0.060(13) 0.066(12) 0.068(11) -0.034(9) 0.012(9) -0.007(10)
C110 0.057(11) 0.109(17) 0.048(9) -0.032(10) -0.001(9) 0.018(10)
C111 0.053(11) 0.086(15) 0.052(12) 0.005(10) 0.012(10) 0.019(9)
C112 0.126(19) 0.073(14) 0.17(3) -0.029(17) -0.11(2) -0.016(13)
C113 0.21(3) 0.085(18) 0.29(5) -0.06(2) -0.17(3) -0.028(18)
C114 0.24(4) 0.11(3) 0.30(5) 0.06(3) -0.20(4) -0.10(3)
C115 0.045(10) 0.057(9) 0.051(9) -0.033(7) -0.002(7) -0.006(7)
C116 0.030(9) 0.055(9) 0.049(9) -0.023(7) -0.010(7) 0.004(7)
C117 0.058(12) 0.059(10) 0.065(13) -0.029(9) -0.001(10) -0.003(8)
C118 0.079(9) 0.090(10) 0.070(8) -0.014(7) -0.012(6) -0.017(7)
C119 0.086(10) 0.096(10) 0.065(8) -0.013(7) -0.014(7) 0.000(8)
C120 0.19(2) 0.141(15) 0.16(2) -0.037(14) 0.013(16) 0.044(14)
C121 0.092(16) 0.094(15) 0.075(15) -0.020(12) -0.059(13) 0.013(12)
C122 0.15(3) 0.12(2) 0.15(3) 0.031(18) -0.11(2) 0.017(16)
C123 0.14(2) 0.12(2) 0.10(2) 0.012(17) -0.079(18) 0.033(18)
C124 0.104(18) 0.105(13) 0.055(12) -0.041(10) -0.041(11) 0.047(12)
C125 0.072(16) 0.094(14) 0.090(16) -0.030(12) 0.003(12) 0.015(12)
C126 0.100(18) 0.091(14) 0.061(14) -0.045(11) 0.000(13) 0.026(12)
C127 0.134(18) 0.073(14) 0.065(14) -0.035(12) 0.017(14) 0.002(11)
C128 0.083(15) 0.112(18) 0.096(17) -0.063(15) 0.000(13) 0.025(13)
C129 0.072(15) 0.18(3) 0.056(15) 0.006(16) 0.020(12) 0.025(15)
C130 0.074(15) 0.088(12) 0.076(14) -0.009(9) -0.044(12) -0.004(11)
C131 0.10(2) 0.057(12) 0.126(19) -0.011(10) -0.015(15) -0.012(12)
C132 0.14(3) 0.097(17) 0.14(3) -0.039(16) -0.03(2) -0.015(17)
C133 0.034(8) 0.031(7) 0.039(8) -0.014(6) -0.004(6) 0.005(6)
C134 0.036(8) 0.048(11) 0.051(9) -0.012(8) 0.001(7) 0.012(7)
C135 0.071(14) 0.067(14) 0.048(9) -0.013(9) 0.019(9) 0.013(11)
C136 0.030(7) 0.031(7) 0.042(9) -0.004(6) 0.006(7) -0.004(6)
C137 0.042(10) 0.036(7) 0.037(9) 0.001(6) 0.008(7) -0.005(7)
C138 0.060(12) 0.039(8) 0.052(11) -0.006(8) -0.005(9) 0.004(8)
C139 0.046(10) 0.070(12) 0.14(2) -0.060(13) -0.002(11) -0.001(8)
C140 0.040(13) 0.26(4) 0.18(3) -0.08(3) -0.038(17) -0.009(16)
C141 0.16(4) 0.43(7) 0.74(15) -0.30(9) -0.13(6) -0.08(5)
C142 0.085(14) 0.035(9) 0.060(12) -0.005(7) -0.027(10) -0.010(8)
C143 0.130(19) 0.046(11) 0.089(16) -0.013(10) -0.024(14) 0.017(11)
C144 0.12(2) 0.050(12) 0.083(16) -0.014(10) -0.017(15) -0.001(12)
C145 0.057(11) 0.087(14) 0.068(12) -0.056(11) -0.003(9) 0.004(9)
C146 0.081(13) 0.074(13) 0.052(12) -0.043(9) -0.005(9) -0.011(9)
C147 0.099(15) 0.091(15) 0.055(13) -0.042(11) -0.021(11) -0.007(12)
C148 0.023(8) 0.087(13) 0.067(11) -0.055(10) 0.004(7) -0.019(8)
C149 0.041(10) 0.103(16) 0.069(12) -0.067(11) -0.003(8) -0.004(9)
C150 0.065(13) 0.12(2) 0.12(2) -0.086(16) -0.021(13) 0.025(12)
C151 0.057(11) 0.041(8) 0.077(13) -0.024(8) -0.020(10) -0.003(7)
C152 0.063(9) 0.042(8) 0.047(11) -0.019(8) -0.002(8) 0.005(7)
C153 0.065(9) 0.041(10) 0.046(11) -0.015(8) 0.000(9) -0.005(8)
C154 0.043(7) 0.044(9) 0.044(10) -0.016(8) 0.004(8) -0.002(6)
C155 0.047(8) 0.060(11) 0.068(13) -0.032(10) 0.007(9) -0.012(7)
C156 0.037(9) 0.075(13) 0.085(15) -0.036(11) -0.003(10) -0.007(8)
C157 0.039(9) 0.037(7) 0.034(8) -0.019(6) -0.012(7) 0.008(6)
C158 0.050(8) 0.036(7) 0.041(10) -0.018(7) -0.010(8) 0.010(7)
C159 0.047(8) 0.043(10) 0.040(10) -0.011(8) -0.010(8) 0.010(7)
C160 0.029(7) 0.039(8) 0.042(9) -0.018(7) -0.011(6) -0.006(6)
C161 0.029(8) 0.053(9) 0.033(8) -0.010(7) -0.005(6) -0.013(6)
C162 0.029(9) 0.064(10) 0.062(12) -0.013(9) -0.018(9) -0.001(7)
C163 0.093(10) 0.101(11) 0.088(8) -0.033(8) -0.003(7) -0.011(8)
C164 0.089(10) 0.106(11) 0.081(8) -0.031(8) 0.008(7) -0.005(8)
C165 0.161(19) 0.20(2) 0.152(18) -0.073(16) 0.013(14) 0.043(14)
C166 0.055(11) 0.062(12) 0.057(11) -0.019(9) 0.010(9) -0.005(9)
C167 0.084(14) 0.13(2) 0.101(18) -0.017(14) 0.000(13) -0.059(14)
C168 0.15(3) 0.14(3) 0.14(3) 0.020(18) 0.00(2) -0.10(2)
C169 0.044(7) 0.027(8) 0.052(10) -0.002(7) -0.009(7) -0.010(7)
C170 0.053(9) 0.051(11) 0.094(14) -0.033(10) 0.005(10) -0.018(8)
C171 0.053(9) 0.049(12) 0.111(19) -0.014(12) 0.010(11) -0.004(9)
C172 0.084(12) 0.062(12) 0.106(18) -0.032(12) 0.017(13) -0.045(11)
C173 0.070(12) 0.15(3) 0.21(4) -0.01(2) -0.005(18) -0.073(14)
C174 0.17(3) 0.31(6) 0.39(8) -0.11(5) -0.05(4) -0.14(4)
C175 0.062(12) 0.034(9) 0.074(10) -0.020(8) -0.028(9) 0.001(8)
C176 0.086(14) 0.064(13) 0.070(10) -0.029(9) -0.023(10) -0.011(10)
C177 0.096(15) 0.071(14) 0.050(12) -0.009(10) -0.021(11) -0.007(11)
C178 0.12(2) 0.098(16) 0.15(2) -0.082(16) 0.054(17) -0.010(14)
C179 0.15(2) 0.044(13) 0.14(2) -0.051(12) 0.115(19) -0.027(14)
C180 0.20(4) 0.11(2) 0.19(3) -0.030(19) 0.09(3) 0.01(2)
C181 0.044(9) 0.046(10) 0.055(11) -0.021(8) 0.003(8) 0.007(7)
C182 0.046(9) 0.096(15) 0.058(12) -0.035(11) 0.000(9) 0.019(9)
C183 0.061(14) 0.094(16) 0.080(16) -0.033(12) 0.012(12) 0.024(12)
C184 0.039(8) 0.071(12) 0.028(7) -0.017(7) -0.004(6) 0.009(8)
C185 0.032(9) 0.068(11) 0.024(6) -0.004(7) -0.002(6) -0.005(8)
C186 0.057(13) 0.086(13) 0.039(10) -0.024(9) 0.011(9) -0.022(10)
C187 0.077(12) 0.049(9) 0.042(9) -0.008(7) -0.024(8) 0.010(7)
C188 0.097(16) 0.050(10) 0.062(11) 0.003(7) -0.039(10) -0.008(10)
C189 0.090(17) 0.066(14) 0.073(12) 0.011(10) 0.008(12) -0.023(13)
C190 0.061(10) 0.072(11) 0.056(12) -0.026(9) 0.002(9) -0.024(8)
C191 0.073(12) 0.101(17) 0.097(18) -0.039(14) -0.016(12) -0.041(11)
C192 0.064(18) 0.13(3) 0.30(5) -0.06(3) 0.00(2) 0.007(16)
C193 0.24(4) 0.085(15) 0.15(2) -0.051(18) -0.01(2) 0.09(2)
C194 0.109(19) 0.15(3) 0.19(2) -0.12(2) -0.008(19) 0.008(19)
C195 0.10(2) 0.14(3) 0.27(4) -0.09(3) -0.04(2) 0.03(2)
C196 0.071(9) 0.075(8) 0.074(9) -0.023(7) 0.008(7) -0.032(7)
C197 0.129(11) 0.097(9) 0.128(12) -0.049(8) 0.005(9) -0.020(8)
C198 0.135(13) 0.134(18) 0.17(2) -0.064(15) 0.004(14) -0.005(12)
C199 0.091(10) 0.090(8) 0.080(9) -0.024(7) -0.002(7) -0.026(7)
C200 0.082(9) 0.066(8) 0.079(10) -0.026(7) -0.010(8) -0.013(6)
C201 0.18(2) 0.116(13) 0.140(18) -0.067(14) -0.042(15) 0.043(12)
C202 0.107(10) 0.112(11) 0.123(10) -0.030(7) 0.003(7) -0.021(9)
C203 0.149(13) 0.149(13) 0.129(10) -0.034(8) 0.000(8) -0.013(9)
C204 0.160(19) 0.18(2) 0.157(15) 0.001(14) -0.008(15) -0.031(16)

loop_
_atom_type_symbol
_atom_type_description
_atom_type_scat_dispersion_real
_atom_type_scat_dispersion_imag
_atom_type_scat_source
C C 0.0033 0.0016 'International Tables Vol C Tables 4.2.6.8 and 6.1.1.4'
H H 0.0000 0.0000 'International Tables Vol C Tables 4.2.6.8 and 6.1.1.4'
Ag Ag -0.8971 1.1015 'International Tables Vol C Tables 4.2.6.8 and 6.1.1.4'
O O 0.0106 0.0060 'International Tables Vol C Tables 4.2.6.8 and 6.1.1.4'
P P 0.1023 0.0942 'International Tables Vol C Tables 4.2.6.8 and 6.1.1.4'
Rh Rh -1.1178 0.9187 'International Tables Vol C Tables 4.2.6.8 and 6.1.1.4'
S S 0.1246 0.1234 'International Tables Vol C Tables 4.2.6.8 and 6.1.1.4'

loop_
_geom_angle_atom_site_label_1
_geom_angle_atom_site_label_2
_geom_angle_atom_site_label_3
_geom_angle
_geom_angle_site_symmetry_1
_geom_angle_site_symmetry_3
_geom_angle_publ_flag
S2 Ag1 Rh1 150.71(10) . . ?
S2 Ag1 Ag6 91.07(10) . . ?
Rh1 Ag1 Ag6 60.02(4) . . ?
S2 Ag1 Ag5 104.16(10) . . ?
Rh1 Ag1 Ag5 59.21(4) . . ?
Ag6 Ag1 Ag5 60.53(4) . . ?
S2 Ag1 Ag26 98.45(10) . . ?
Rh1 Ag1 Ag26 110.22(5) . . ?
Ag6 Ag1 Ag26 170.04(5) . . ?
Ag5 Ag1 Ag26 113.76(5) . . ?
S2 Ag1 Ag3 147.53(10) . . ?
Rh1 Ag1 Ag3 57.97(4) . . ?
Ag6 Ag1 Ag3 110.35(5) . . ?
Ag5 Ag1 Ag3 107.58(5) . . ?
Ag26 Ag1 Ag3 62.42(4) . . ?
S2 Ag1 Ag24 55.62(9) . . ?
Rh1 Ag1 Ag24 110.56(5) . . ?
Ag6 Ag1 Ag24 66.84(4) . . ?
Ag5 Ag1 Ag24 122.98(5) . . ?
Ag26 Ag1 Ag24 121.25(5) . . ?
Ag3 Ag1 Ag24 109.82(5) . . ?
S2 Ag1 Ag25 90.46(10) . . ?
Rh1 Ag1 Ag25 106.86(5) . . ?
Ag6 Ag1 Ag25 118.54(5) . . ?
Ag5 Ag1 Ag25 165.30(5) . . ?
Ag26 Ag1 Ag25 64.62(4) . . ?
Ag3 Ag1 Ag25 58.17(4) . . ?
Ag24 Ag1 Ag25 64.25(4) . . ?
S2 Ag1 Ag4 139.25(10) . . ?
Rh1 Ag1 Ag4 57.46(4) . . ?
Ag6 Ag1 Ag4 109.04(5) . . ?
Ag5 Ag1 Ag4 60.91(4) . . ?
Ag26 Ag1 Ag4 61.58(4) . . ?
Ag3 Ag1 Ag4 57.12(4) . . ?
Ag24 Ag1 Ag4 165.06(5) . . ?
Ag25 Ag1 Ag4 108.69(5) . . ?
S2 Ag1 Ag2 115.87(10) . . ?
Rh1 Ag1 Ag2 55.91(4) . . ?
Ag6 Ag1 Ag2 60.17(4) . . ?
Ag5 Ag1 Ag2 106.71(5) . . ?
Ag26 Ag1 Ag2 117.25(5) . . ?
Ag3 Ag1 Ag2 60.76(4) . . ?
Ag24 Ag1 Ag2 60.35(4) . . ?
Ag25 Ag1 Ag2 64.36(4) . . ?
Ag4 Ag1 Ag2 104.87(4) . . ?
S8 Ag2 Rh1 153.77(12) . . ?
S8 Ag2 Ag6 142.42(13) . . ?
Rh1 Ag2 Ag6 59.66(4) . . ?
S8 Ag2 Ag7 115.44(12) . . ?
Rh1 Ag2 Ag7 59.22(4) . . ?
Ag6 Ag2 Ag7 56.99(4) . . ?
S8 Ag2 Ag24 94.49(11) . . ?
Rh1 Ag2 Ag24 110.98(5) . . ?
Ag6 Ag2 Ag24 65.11(4) . . ?
Ag7 Ag2 Ag24 116.36(5) . . ?
S8 Ag2 Ag8 89.28(11) . . ?
Rh1 Ag2 Ag8 66.40(4) . . ?
Ag6 Ag2 Ag8 107.46(5) . . ?
Ag7 Ag2 Ag8 55.06(4) . . ?
Ag24 Ag2 Ag8 171.37(6) . . ?
S8 Ag2 Ag3 110.14(13) . . ?
Rh1 Ag2 Ag3 57.69(4) . . ?
Ag6 Ag2 Ag3 105.98(5) . . ?
Ag7 Ag2 Ag3 112.40(5) . . ?
Ag24 Ag2 Ag3 106.45(5) . . ?
Ag8 Ag2 Ag3 79.39(4) . . ?
S8 Ag2 Ag1 139.25(11) . . ?
Rh1 Ag2 Ag1 58.06(4) . . ?
Ag6 Ag2 Ag1 57.35(4) . . ?
Ag7 Ag2 Ag1 104.42(5) . . ?
Ag24 Ag2 Ag1 58.69(4) . . ?
Ag8 Ag2 Ag1 121.96(5) . . ?
Ag3 Ag2 Ag1 58.28(4) . . ?
S8 Ag2 Ag25 83.66(12) . . ?
Rh1 Ag2 Ag25 102.81(5) . . ?
Ag6 Ag2 Ag25 109.53(5) . . ?
Ag7 Ag2 Ag25 160.78(5) . . ?
Ag24 Ag2 Ag25 61.07(4) . . ?
Ag8 Ag2 Ag25 127.19(5) . . ?
Ag3 Ag2 Ag25 55.09(4) . . ?
Ag1 Ag2 Ag25 57.16(4) . . ?
S6 Ag3 Rh1 148.13(11) . . ?
S6 Ag3 Ag4 151.20(11) . . ?
Rh1 Ag3 Ag4 59.57(4) . . ?
S6 Ag3 Ag25 56.79(10) . . ?
Rh1 Ag3 Ag25 110.25(5) . . ?
Ag4 Ag3 Ag25 116.31(5) . . ?
S6 Ag3 Ag1 118.37(11) . . ?
Rh1 Ag3 Ag1 58.61(4) . . ?
Ag4 Ag3 Ag1 62.46(4) . . ?
Ag25 Ag3 Ag1 61.58(4) . . ?
S6 Ag3 Ag9 131.00(11) . . ?
Rh1 Ag3 Ag9 58.57(4) . . ?
Ag4 Ag3 Ag9 61.55(4) . . ?
Ag25 Ag3 Ag9 168.58(6) . . ?
Ag1 Ag3 Ag9 110.08(5) . . ?
S6 Ag3 Ag2 93.51(11) . . ?
Rh1 Ag3 Ag2 56.16(4) . . ?
Ag4 Ag3 Ag2 109.12(5) . . ?
Ag25 Ag3 Ag2 65.63(4) . . ?
Ag1 Ag3 Ag2 60.96(4) . . ?
Ag9 Ag3 Ag2 103.86(5) . . ?
S6 Ag3 Ag26 93.19(11) . . ?
Rh1 Ag3 Ag26 107.20(5) . . ?
Ag4 Ag3 Ag26 61.88(4) . . ?
Ag25 Ag3 Ag26 64.28(4) . . ?
Ag1 Ag3 Ag26 58.16(4) . . ?
Ag9 Ag3 Ag26 119.31(5) . . ?
Ag2 Ag3 Ag26 113.62(5) . . ?
S4 Ag4 Rh1 158.11(10) . . ?
S4 Ag4 Ag3 139.09(10) . . ?
Rh1 Ag4 Ag3 59.29(4) . . ?
S4 Ag4 Ag10 98.58(10) . . ?
Rh1 Ag4 Ag10 59.62(4) . . ?
Ag3 Ag4 Ag10 110.96(5) . . ?
S4 Ag4 Ag9 114.79(10) . . ?
Rh1 Ag4 Ag9 58.51(4) . . ?
Ag3 Ag4 Ag9 61.60(4) . . ?
Ag10 Ag4 Ag9 61.12(4) . . ?
S4 Ag4 Ag5 111.45(10) . . ?
Rh1 Ag4 Ag5 58.12(4) . . ?
Ag3 Ag4 Ag5 107.58(5) . . ?
Ag10 Ag4 Ag5 60.67(4) . . ?
Ag9 Ag4 Ag5 108.49(5) . . ?
S4 Ag4 Ag27 53.79(9) . . ?
Rh1 Ag4 Ag27 109.59(5) . . ?
Ag3 Ag4 Ag27 166.32(5) . . ?
Ag10 Ag4 Ag27 64.67(4) . . ?
Ag9 Ag4 Ag27 121.30(5) . . ?
Ag5 Ag4 Ag27 58.77(4) . . ?
S4 Ag4 Ag1 136.19(10) . . ?
Rh1 Ag4 Ag1 57.83(4) . . ?
Ag3 Ag4 Ag1 60.42(4) . . ?
Ag10 Ag4 Ag1 107.63(5) . . ?
Ag9 Ag4 Ag1 108.55(4) . . ?
Ag5 Ag4 Ag1 57.63(4) . . ?
Ag27 Ag4 Ag1 107.57(5) . . ?
S4 Ag4 Ag26 94.21(10) . . ?
Rh1 Ag4 Ag26 107.17(5) . . ?
Ag3 Ag4 Ag26 62.11(4) . . ?
Ag10 Ag4 Ag26 165.20(5) . . ?
Ag9 Ag4 Ag26 119.57(5) . . ?
Ag5 Ag4 Ag26 107.60(5) . . ?
Ag27 Ag4 Ag26 118.66(5) . . ?
Ag1 Ag4 Ag26 57.64(4) . . ?
S12 Ag5 Rh1 147.01(10) . . ?
S12 Ag5 Ag11 152.28(10) . . ?
Rh1 Ag5 Ag11 60.03(4) . . ?
S12 Ag5 Ag1 95.83(9) . . ?
Rh1 Ag5 Ag1 59.05(4) . . ?
Ag11 Ag5 Ag1 109.95(5) . . ?
S12 Ag5 Ag6 128.82(9) . . ?
Rh1 Ag5 Ag6 59.61(4) . . ?
Ag11 Ag5 Ag6 61.99(4) . . ?
Ag1 Ag5 Ag6 59.51(4) . . ?
S12 Ag5 Ag27 56.05(9) . . ?
Rh1 Ag5 Ag27 110.81(5) . . ?
Ag11 Ag5 Ag27 118.83(5) . . ?
Ag1 Ag5 Ag27 112.37(5) . . ?
Ag6 Ag5 Ag27 169.32(5) . . ?
S12 Ag5 Ag10 120.30(9) . . ?
Rh1 Ag5 Ag10 58.33(4) . . ?
Ag11 Ag5 Ag10 61.75(4) . . ?
Ag1 Ag5 Ag10 108.25(5) . . ?
Ag6 Ag5 Ag10 110.28(5) . . ?
Ag27 Ag5 Ag10 64.28(4) . . ?
S12 Ag5 Ag4 92.65(9) . . ?
Rh1 Ag5 Ag4 57.61(4) . . ?
Ag11 Ag5 Ag4 108.28(5) . . ?
Ag1 Ag5 Ag4 61.46(4) . . ?
Ag6 Ag5 Ag4 108.67(5) . . ?
Ag27 Ag5 Ag4 60.68(4) . . ?
Ag10 Ag5 Ag4 57.60(4) . . ?
S12 Ag5 Ag28 94.20(9) . . ?
Rh1 Ag5 Ag28 110.20(5) . . ?
Ag11 Ag5 Ag28 61.00(4) . . ?
Ag1 Ag5 Ag28 169.25(5) . . ?
Ag6 Ag5 Ag28 116.15(5) . . ?
Ag27 Ag5 Ag28 70.48(4) . . ?
Ag10 Ag5 Ag28 62.99(4) . . ?
Ag4 Ag5 Ag28 114.26(5) . . ?
S10 Ag6 Ag7 140.59(11) . . ?
S10 Ag6 Rh1 153.93(10) . . ?
Ag7 Ag6 Rh1 59.82(4) . . ?
S10 Ag6 Ag1 106.88(11) . . ?
Ag7 Ag6 Ag1 112.34(5) . . ?
Rh1 Ag6 Ag1 58.89(4) . . ?
S10 Ag6 Ag5 95.54(10) . . ?
Ag7 Ag6 Ag5 107.03(5) . . ?
Rh1 Ag6 Ag5 58.66(4) . . ?
Ag1 Ag6 Ag5 59.96(4) . . ?
S10 Ag6 Ag2 140.39(11) . . ?
Ag7 Ag6 Ag2 61.60(4) . . ?
Rh1 Ag6 Ag2 56.37(4) . . ?
Ag1 Ag6 Ag2 62.48(4) . . ?
Ag5 Ag6 Ag2 108.05(5) . . ?
S10 Ag6 Ag11 113.36(11) . . ?
Ag7 Ag6 Ag11 58.12(4) . . ?
Rh1 Ag6 Ag11 58.49(4) . . ?
Ag1 Ag6 Ag11 107.44(5) . . ?
Ag5 Ag6 Ag11 58.43(4) . . ?
Ag2 Ag6 Ag11 106.11(5) . . ?
S10 Ag6 Ag24 83.41(11) . . ?
Ag7 Ag6 Ag24 114.25(5) . . ?
Rh1 Ag6 Ag24 102.92(5) . . ?
Ag1 Ag6 Ag24 57.84(4) . . ?
Ag5 Ag6 Ag24 114.15(5) . . ?
Ag2 Ag6 Ag24 58.17(4) . . ?
Ag11 Ag6 Ag24 161.41(5) . . ?
S20 Ag7 Ag8 100.22(10) . . ?
S20 Ag7 Ag11 116.24(10) . . ?
Ag8 Ag7 Ag11 116.67(5) . . ?
S20 Ag7 Ag6 136.48(10) . . ?
Ag8 Ag7 Ag6 119.05(5) . . ?
Ag11 Ag7 Ag6 63.52(4) . . ?
S20 Ag7 Rh1 161.63(10) . . ?
Ag8 Ag7 Rh1 68.87(4) . . ?
Ag11 Ag7 Rh1 60.47(4) . . ?
Ag6 Ag7 Rh1 60.37(4) . . ?
S20 Ag7 Ag2 133.14(10) . . ?
Ag8 Ag7 Ag2 63.46(4) . . ?
Ag11 Ag7 Ag2 110.04(5) . . ?
Ag6 Ag7 Ag2 61.41(4) . . ?
Rh1 Ag7 Ag2 56.46(4) . . ?
S20 Ag7 Ag12 105.63(10) . . ?
Ag8 Ag7 Ag12 61.71(4) . . ?
Ag11 Ag7 Ag12 59.61(4) . . ?
Ag6 Ag7 Ag12 108.96(5) . . ?
Rh1 Ag7 Ag12 56.42(4) . . ?
Ag2 Ag7 Ag12 103.42(5) . . ?
S20 Ag7 Ag15 52.11(10) . . ?
Ag8 Ag7 Ag15 66.95(4) . . ?
Ag11 Ag7 Ag15 96.31(4) . . ?
Ag6 Ag7 Ag15 159.76(5) . . ?
Rh1 Ag7 Ag15 109.53(5) . . ?
Ag2 Ag7 Ag15 130.12(5) . . ?
Ag12 Ag7 Ag15 54.99(3) . . ?
S19 Ag8 S17 102.09(13) . . ?
S19 Ag8 Ag7 88.04(10) . . ?
S17 Ag8 Ag7 166.77(11) . . ?
S19 Ag8 Ag14 104.47(10) . . ?
S17 Ag8 Ag14 56.35(11) . . ?
Ag7 Ag8 Ag14 113.15(5) . . ?
S19 Ag8 Ag12 129.56(10) . . ?
S17 Ag8 Ag12 103.40(10) . . ?
Ag7 Ag8 Ag12 63.39(4) . . ?
Ag14 Ag8 Ag12 58.58(4) . . ?
S19 Ag8 Ag2 96.80(10) . . ?
S17 Ag8 Ag2 124.61(12) . . ?
Ag7 Ag8 Ag2 61.48(4) . . ?
Ag14 Ag8 Ag2 158.01(5) . . ?
Ag12 Ag8 Ag2 103.22(5) . . ?
S19 Ag8 Rh1 140.18(10) . . ?
S17 Ag8 Rh1 116.04(10) . . ?
Ag7 Ag8 Rh1 56.47(4) . . ?
Ag14 Ag8 Rh1 105.89(5) . . ?
Ag12 Ag8 Rh1 53.54(3) . . ?
Ag2 Ag8 Rh1 52.60(4) . . ?
S19 Ag8 Ag15 76.16(9) . . ?
S17 Ag8 Ag15 110.25(11) . . ?
Ag7 Ag8 Ag15 63.57(4) . . ?
Ag14 Ag8 Ag15 57.15(4) . . ?
Ag12 Ag8 Ag15 54.34(4) . . ?
Ag2 Ag8 Ag15 124.78(5) . . ?
Rh1 Ag8 Ag15 99.65(4) . . ?
S19 Ag8 Ag32 49.14(9) . . ?
S17 Ag8 Ag32 74.86(11) . . ?
Ag7 Ag8 Ag32 106.54(5) . . ?
Ag14 Ag8 Ag32 55.33(4) . . ?
Ag12 Ag8 Ag32 97.98(4) . . ?
Ag2 Ag8 Ag32 145.65(5) . . ?
Rh1 Ag8 Ag32 150.39(5) . . ?
Ag15 Ag8 Ag32 51.60(3) . . ?
S16 Ag9 Rh1 159.84(12) . . ?
S16 Ag9 Ag12 121.37(14) . . ?
Rh1 Ag9 Ag12 57.10(4) . . ?
S16 Ag9 Ag10 141.01(13) . . ?
Rh1 Ag9 Ag10 57.93(4) . . ?
Ag12 Ag9 Ag10 58.32(4) . . ?
S16 Ag9 Ag4 133.19(14) . . ?
Rh1 Ag9 Ag4 57.44(4) . . ?
Ag12 Ag9 Ag4 104.37(4) . . ?
Ag10 Ag9 Ag4 57.40(4) . . ?
S16 Ag9 Ag3 111.08(14) . . ?
Rh1 Ag9 Ag3 57.25(4) . . ?
Ag12 Ag9 Ag3 109.01(5) . . ?
Ag10 Ag9 Ag3 104.07(5) . . ?
Ag4 Ag9 Ag3 56.84(4) . . ?
S16 Ag9 Ag13 70.93(14) . . ?
Rh1 Ag9 Ag13 116.36(5) . . ?
Ag12 Ag9 Ag13 60.93(4) . . ?
Ag10 Ag9 Ag13 78.92(4) . . ?
Ag4 Ag9 Ag13 132.18(5) . . ?
Ag3 Ag9 Ag13 166.43(5) . . ?
S14 Ag10 Rh1 162.31(9) . . ?
S14 Ag10 Ag4 128.15(10) . . ?
Rh1 Ag10 Ag4 59.06(4) . . ?
S14 Ag10 Ag12 105.88(9) . . ?
Rh1 Ag10 Ag12 58.07(4) . . ?
Ag4 Ag10 Ag12 109.46(5) . . ?
S14 Ag10 Ag5 138.76(9) . . ?
Rh1 Ag10 Ag5 58.33(4) . . ?
Ag4 Ag10 Ag5 61.73(4) . . ?
Ag12 Ag10 Ag5 106.00(5) . . ?
S14 Ag10 Ag17 56.97(10) . . ?
Rh1 Ag10 Ag17 113.65(5) . . ?
Ag4 Ag10 Ag17 170.76(5) . . ?
Ag12 Ag10 Ag17 61.44(4) . . ?
Ag5 Ag10 Ag17 120.69(5) . . ?
S14 Ag10 Ag9 108.56(9) . . ?
Rh1 Ag10 Ag9 58.47(4) . . ?
Ag4 Ag10 Ag9 61.48(4) . . ?
Ag12 Ag10 Ag9 60.61(4) . . ?
Ag5 Ag10 Ag9 109.59(5) . . ?
Ag17 Ag10 Ag9 110.34(5) . . ?
S14 Ag10 Ag11 122.15(10) . . ?
Rh1 Ag10 Ag11 58.57(4) . . ?
Ag4 Ag10 Ag11 108.33(5) . . ?
Ag12 Ag10 Ag11 59.27(4) . . ?
Ag5 Ag10 Ag11 57.68(4) . . ?
Ag17 Ag10 Ag11 69.13(4) . . ?
Ag9 Ag10 Ag11 108.33(4) . . ?
S14 Ag10 Ag28 85.12(9) . . ?
Rh1 Ag10 Ag28 107.02(5) . . ?
Ag4 Ag10 Ag28 114.47(5) . . ?
Ag12 Ag10 Ag28 111.43(5) . . ?
Ag5 Ag10 Ag28 59.12(4) . . ?
Ag17 Ag10 Ag28 72.26(4) . . ?
Ag9 Ag10 Ag28 165.36(5) . . ?
Ag11 Ag10 Ag28 58.41(4) . . ?
S14 Ag10 Ag27 91.24(9) . . ?
Rh1 Ag10 Ag27 105.29(4) . . ?
Ag4 Ag10 Ag27 59.63(4) . . ?
Ag12 Ag10 Ag27 162.64(5) . . ?
Ag5 Ag10 Ag27 57.50(4) . . ?
Ag17 Ag10 Ag27 129.57(5) . . ?
Ag9 Ag10 Ag27 117.01(5) . . ?
Ag11 Ag10 Ag27 109.29(4) . . ?
Ag28 Ag10 Ag27 66.46(4) . . ?
S21 Ag11 Ag7 90.56(10) . . ?
S21 Ag11 Rh1 150.15(10) . . ?
Ag7 Ag11 Rh1 59.90(4) . . ?
S21 Ag11 Ag5 144.40(10) . . ?
Ag7 Ag11 Ag5 108.19(5) . . ?
Rh1 Ag11 Ag5 59.05(4) . . ?
S21 Ag11 Ag12 107.54(10) . . ?
Ag7 Ag11 Ag12 63.68(4) . . ?
Rh1 Ag11 Ag12 57.58(4) . . ?
Ag5 Ag11 Ag12 107.89(5) . . ?
S21 Ag11 Ag6 111.54(10) . . ?
Ag7 Ag11 Ag6 58.36(4) . . ?
Rh1 Ag11 Ag6 58.48(4) . . ?
Ag5 Ag11 Ag6 59.57(4) . . ?
Ag12 Ag11 Ag6 108.16(5) . . ?
S21 Ag11 Ag28 99.82(10) . . ?
Ag7 Ag11 Ag28 169.30(5) . . ?
Rh1 Ag11 Ag28 109.90(5) . . ?
Ag5 Ag11 Ag28 61.61(4) . . ?
Ag12 Ag11 Ag28 114.83(5) . . ?
Ag6 Ag11 Ag28 114.56(5) . . ?
S21 Ag11 Ag10 140.98(10) . . ?
Ag7 Ag11 Ag10 110.22(5) . . ?
Rh1 Ag11 Ag10 57.65(4) . . ?
Ag5 Ag11 Ag10 60.57(4) . . ?
Ag12 Ag11 Ag10 58.72(4) . . ?
Ag6 Ag11 Ag10 107.49(5) . . ?
Ag28 Ag11 Ag10 62.81(4) . . ?
S21 Ag11 Ag16 50.73(9) . . ?
Ag7 Ag11 Ag16 80.68(4) . . ?
Rh1 Ag11 Ag16 114.49(5) . . ?
Ag5 Ag11 Ag16 159.38(5) . . ?
Ag12 Ag11 Ag16 58.51(4) . . ?
Ag6 Ag11 Ag16 136.64(5) . . ?
Ag28 Ag11 Ag16 107.90(5) . . ?
Ag10 Ag11 Ag16 99.05(4) . . ?
S21 Ag11 Ag17 86.42(10) . . ?
Ag7 Ag11 Ag17 115.35(5) . . ?
Rh1 Ag11 Ag17 101.74(5) . . ?
Ag5 Ag11 Ag17 110.63(5) . . ?
Ag12 Ag11 Ag17 56.25(3) . . ?
Ag6 Ag11 Ag17 160.15(5) . . ?
Ag28 Ag11 Ag17 68.29(4) . . ?
Ag10 Ag11 Ag17 55.07(3) . . ?
Ag16 Ag11 Ag17 49.52(3) . . ?
Rh2 Ag12 Rh1 176.88(6) . . ?
Rh2 Ag12 Ag10 119.02(5) . . ?
Rh1 Ag12 Ag10 59.55(4) . . ?
Rh2 Ag12 Ag14 59.91(4) . . ?
Rh1 Ag12 Ag14 118.70(5) . . ?
Ag10 Ag12 Ag14 133.68(5) . . ?
Rh2 Ag12 Ag15 59.90(4) . . ?
Rh1 Ag12 Ag15 122.42(5) . . ?
Ag10 Ag12 Ag15 162.15(5) . . ?
Ag14 Ag12 Ag15 62.96(4) . . ?
Rh2 Ag12 Ag11 122.25(5) . . ?
Rh1 Ag12 Ag11 60.00(4) . . ?
Ag10 Ag12 Ag11 62.01(4) . . ?
Ag14 Ag12 Ag11 163.01(5) . . ?
Ag15 Ag12 Ag11 102.53(5) . . ?
Rh2 Ag12 Ag9 117.84(5) . . ?
Rh1 Ag12 Ag9 59.08(4) . . ?
Ag10 Ag12 Ag9 61.07(4) . . ?
Ag14 Ag12 Ag9 78.63(4) . . ?
Ag15 Ag12 Ag9 136.49(5) . . ?
Ag11 Ag12 Ag9 110.87(5) . . ?
Rh2 Ag12 Ag8 113.53(5) . . ?
Rh1 Ag12 Ag8 66.66(4) . . ?
Ag10 Ag12 Ag8 122.08(5) . . ?
Ag14 Ag12 Ag8 60.17(4) . . ?
Ag15 Ag12 Ag8 69.35(4) . . ?
Ag11 Ag12 Ag8 107.71(5) . . ?
Ag9 Ag12 Ag8 74.37(4) . . ?
Rh2 Ag12 Ag17 66.01(4) . . ?
Rh1 Ag12 Ag17 114.07(5) . . ?
Ag10 Ag12 Ag17 60.44(4) . . ?
Ag14 Ag12 Ag17 121.37(5) . . ?
Ag15 Ag12 Ag17 107.27(5) . . ?
Ag11 Ag12 Ag17 69.79(4) . . ?
Ag9 Ag12 Ag17 109.91(5) . . ?
Ag8 Ag12 Ag17 175.52(5) . . ?
Rh2 Ag12 Ag13 59.42(4) . . ?
Rh1 Ag12 Ag13 117.48(5) . . ?
Ag10 Ag12 Ag13 79.81(4) . . ?
Ag14 Ag12 Ag13 59.75(4) . . ?
Ag15 Ag12 Ag13 110.68(5) . . ?
Ag11 Ag12 Ag13 137.04(5) . . ?
Ag9 Ag12 Ag13 60.10(4) . . ?
Ag8 Ag12 Ag13 109.01(5) . . ?
Ag17 Ag12 Ag13 74.77(4) . . ?
Rh2 Ag12 Ag16 58.44(4) . . ?
Rh1 Ag12 Ag16 124.37(5) . . ?
Ag10 Ag12 Ag16 106.68(5) . . ?
Ag14 Ag12 Ag16 108.19(5) . . ?
Ag15 Ag12 Ag16 56.55(4) . . ?
Ag11 Ag12 Ag16 66.31(4) . . ?
Ag9 Ag12 Ag16 164.89(5) . . ?
Ag8 Ag12 Ag16 120.74(5) . . ?
Ag17 Ag12 Ag16 54.98(4) . . ?
Ag13 Ag12 Ag16 110.97(5) . . ?
Rh2 Ag12 Ag7 124.64(5) . . ?
Rh1 Ag12 Ag7 58.21(4) . . ?
Ag10 Ag12 Ag7 107.30(4) . . ?
Ag14 Ag12 Ag7 107.27(4) . . ?
Ag15 Ag12 Ag7 66.63(4) . . ?
Ag11 Ag12 Ag7 56.70(4) . . ?
Ag9 Ag12 Ag7 110.01(5) . . ?
Ag8 Ag12 Ag7 54.90(4) . . ?
Ag17 Ag12 Ag7 121.35(5) . . ?
Ag13 Ag12 Ag7 163.88(5) . . ?
Ag16 Ag12 Ag7 81.32(4) . . ?
S15 Ag13 Rh2 154.16(13) . . ?
S15 Ag13 Ag14 147.80(13) . . ?
Rh2 Ag13 Ag14 58.04(4) . . ?
S15 Ag13 Ag19 127.99(14) . . ?
Rh2 Ag13 Ag19 57.00(4) . . ?
Ag14 Ag13 Ag19 58.03(4) . . ?
S15 Ag13 Ag18 101.88(14) . . ?
Rh2 Ag13 Ag18 57.12(4) . . ?
Ag14 Ag13 Ag18 105.35(5) . . ?
Ag19 Ag13 Ag18 58.02(4) . . ?
S15 Ag13 Ag9 82.25(15) . . ?
Rh2 Ag13 Ag9 113.13(5) . . ?
Ag14 Ag13 Ag9 77.26(4) . . ?
Ag19 Ag13 Ag9 132.59(5) . . ?
Ag18 Ag13 Ag9 161.79(6) . . ?
S15 Ag13 Ag12 128.64(14) . . ?
Rh2 Ag13 Ag12 55.70(4) . . ?
Ag14 Ag13 Ag12 58.05(4) . . ?
Ag19 Ag13 Ag12 103.36(5) . . ?
Ag18 Ag13 Ag12 106.58(5) . . ?
Ag9 Ag13 Ag12 58.96(4) . . ?
S17 Ag14 Rh2 162.42(11) . . ?
S17 Ag14 Ag19 131.02(11) . . ?
Rh2 Ag14 Ag19 58.58(4) . . ?
S17 Ag14 Ag12 105.69(11) . . ?
Rh2 Ag14 Ag12 57.57(4) . . ?
Ag19 Ag14 Ag12 109.04(5) . . ?
S17 Ag14 Ag8 56.50(10) . . ?
Rh2 Ag14 Ag8 112.43(5) . . ?
Ag19 Ag14 Ag8 170.25(5) . . ?
Ag12 Ag14 Ag8 61.25(4) . . ?
S17 Ag14 Ag13 109.53(10) . . ?
Rh2 Ag14 Ag13 59.60(4) . . ?
Ag19 Ag14 Ag13 61.23(4) . . ?
Ag12 Ag14 Ag13 62.20(4) . . ?
Ag8 Ag14 Ag13 111.84(5) . . ?
S17 Ag14 Ag32 82.85(10) . . ?
Rh2 Ag14 Ag32 107.13(5) . . ?
Ag19 Ag14 Ag32 114.77(5) . . ?
Ag12 Ag14 Ag32 110.45(5) . . ?
Ag8 Ag14 Ag32 70.26(4) . . ?
Ag13 Ag14 Ag32 166.63(6) . . ?
S17 Ag14 Ag20 138.71(10) . . ?
Rh2 Ag14 Ag20 57.32(4) . . ?
Ag19 Ag14 Ag20 60.77(4) . . ?
Ag12 Ag14 Ag20 104.50(5) . . ?
Ag8 Ag14 Ag20 118.96(5) . . ?
Ag13 Ag14 Ag20 109.22(5) . . ?
Ag32 Ag14 Ag20 60.41(4) . . ?
S17 Ag14 Ag15 120.66(11) . . ?
Rh2 Ag14 Ag15 57.67(4) . . ?
Ag19 Ag14 Ag15 106.73(5) . . ?
Ag12 Ag14 Ag15 58.67(4) . . ?
Ag8 Ag14 Ag15 68.12(4) . . ?
Ag13 Ag14 Ag15 109.22(5) . . ?
Ag32 Ag14 Ag15 58.59(4) . . ?
Ag20 Ag14 Ag15 56.71(4) . . ?
S17 Ag14 Ag33 93.04(11) . . ?
Rh2 Ag14 Ag33 104.26(5) . . ?
Ag19 Ag14 Ag33 60.49(4) . . ?
Ag12 Ag14 Ag33 160.20(6) . . ?
Ag8 Ag14 Ag33 128.34(5) . . ?
Ag13 Ag14 Ag33 117.82(5) . . ?
Ag32 Ag14 Ag33 64.87(4) . . ?
Ag20 Ag14 Ag33 55.98(4) . . ?
Ag15 Ag14 Ag33 106.29(5) . . ?
S20 Ag15 Ag16 90.92(9) . . ?
S20 Ag15 Rh2 150.62(10) . . ?
Ag16 Ag15 Rh2 60.23(4) . . ?
S20 Ag15 Ag20 145.04(10) . . ?
Ag16 Ag15 Ag20 108.02(5) . . ?
Rh2 Ag15 Ag20 58.88(4) . . ?
S20 Ag15 Ag12 106.87(9) . . ?
Ag16 Ag15 Ag12 63.78(4) . . ?
Rh2 Ag15 Ag12 57.41(4) . . ?
Ag20 Ag15 Ag12 107.84(5) . . ?
S20 Ag15 Ag32 100.78(9) . . ?
Ag16 Ag15 Ag32 168.27(6) . . ?
Rh2 Ag15 Ag32 108.05(5) . . ?
Ag20 Ag15 Ag32 62.41(4) . . ?
Ag12 Ag15 Ag32 111.27(5) . . ?
S20 Ag15 Ag21 112.98(10) . . ?
Ag16 Ag15 Ag21 59.01(4) . . ?
Rh2 Ag15 Ag21 58.77(4) . . ?
Ag20 Ag15 Ag21 58.72(4) . . ?
Ag12 Ag15 Ag21 108.50(5) . . ?
Ag32 Ag15 Ag21 115.98(5) . . ?
S20 Ag15 Ag14 139.51(10) . . ?
Ag16 Ag15 Ag14 110.28(5) . . ?
Rh2 Ag15 Ag14 57.52(4) . . ?
Ag20 Ag15 Ag14 61.14(4) . . ?
Ag12 Ag15 Ag14 58.37(4) . . ?
Ag32 Ag15 Ag14 59.82(4) . . ?
Ag21 Ag15 Ag14 107.51(5) . . ?
S20 Ag15 Ag7 49.97(9) . . ?
Ag16 Ag15 Ag7 80.56(4) . . ?
Rh2 Ag15 Ag7 114.26(5) . . ?
Ag20 Ag15 Ag7 159.47(6) . . ?
Ag12 Ag15 Ag7 58.39(4) . . ?
Ag32 Ag15 Ag7 106.29(5) . . ?
Ag21 Ag15 Ag7 137.27(5) . . ?
Ag14 Ag15 Ag7 98.52(4) . . ?
S20 Ag15 Ag8 85.24(10) . . ?
Ag16 Ag15 Ag8 115.43(5) . . ?
Rh2 Ag15 Ag8 101.54(5) . . ?
Ag20 Ag15 Ag8 110.87(5) . . ?
Ag12 Ag15 Ag8 56.31(4) . . ?
Ag32 Ag15 Ag8 65.28(4) . . ?
Ag21 Ag15 Ag8 160.17(5) . . ?
Ag14 Ag15 Ag8 54.73(4) . . ?
Ag7 Ag15 Ag8 49.48(3) . . ?
S21 Ag16 Ag17 101.51(10) . . ?
S21 Ag16 Ag15 116.01(10) . . ?
Ag17 Ag16 Ag15 116.50(5) . . ?
S21 Ag16 Rh2 161.45(11) . . ?
Ag17 Ag16 Rh2 68.05(4) . . ?
Ag15 Ag16 Rh2 60.24(4) . . ?
S21 Ag16 Ag21 136.51(11) . . ?
Ag17 Ag16 Ag21 117.54(6) . . ?
Ag15 Ag16 Ag21 63.79(4) . . ?
Rh2 Ag16 Ag21 60.37(4) . . ?
S21 Ag16 Ag22 133.60(10) . . ?
Ag17 Ag16 Ag22 62.67(4) . . ?
Ag15 Ag16 Ag22 109.74(5) . . ?
Rh2 Ag16 Ag22 56.62(4) . . ?
Ag21 Ag16 Ag22 60.64(4) . . ?
S21 Ag16 Ag12 105.69(10) . . ?
Ag17 Ag16 Ag12 61.96(4) . . ?
Ag15 Ag16 Ag12 59.67(4) . . ?
Rh2 Ag16 Ag12 56.09(4) . . ?
Ag21 Ag16 Ag12 109.01(5) . . ?
Ag22 Ag16 Ag12 103.41(5) . . ?
S21 Ag16 Ag11 52.15(10) . . ?
Ag17 Ag16 Ag11 67.70(4) . . ?
Ag15 Ag16 Ag11 96.80(5) . . ?
Rh2 Ag16 Ag11 109.34(5) . . ?
Ag21 Ag16 Ag11 160.47(5) . . ?
Ag22 Ag16 Ag11 130.02(5) . . ?
Ag12 Ag16 Ag11 55.19(3) . . ?
S22 Ag17 S14 102.16(13) . . ?
S22 Ag17 Ag16 87.32(10) . . ?
S14 Ag17 Ag16 164.40(10) . . ?
S22 Ag17 Ag10 101.86(10) . . ?
S14 Ag17 Ag10 54.74(9) . . ?
Ag16 Ag17 Ag10 111.51(5) . . ?
S22 Ag17 Ag22 97.74(10) . . ?
S14 Ag17 Ag22 128.04(10) . . ?
Ag16 Ag17 Ag22 61.52(4) . . ?
Ag10 Ag17 Ag22 158.92(5) . . ?
S22 Ag17 Ag12 127.38(10) . . ?
S14 Ag17 Ag12 101.44(9) . . ?
Ag16 Ag17 Ag12 63.06(4) . . ?
Ag10 Ag17 Ag12 58.13(4) . . ?
Ag22 Ag17 Ag12 103.38(5) . . ?
S22 Ag17 Rh2 140.67(10) . . ?
S14 Ag17 Rh2 116.53(9) . . ?
Ag16 Ag17 Rh2 56.80(4) . . ?
Ag10 Ag17 Rh2 105.87(5) . . ?
Ag22 Ag17 Rh2 53.20(4) . . ?
Ag12 Ag17 Rh2 53.40(3) . . ?
S22 Ag17 Ag11 74.21(9) . . ?
S14 Ag17 Ag11 107.56(9) . . ?
Ag16 Ag17 Ag11 62.77(4) . . ?
Ag10 Ag17 Ag11 55.80(4) . . ?
Ag22 Ag17 Ag11 123.99(5) . . ?
Ag12 Ag17 Ag11 53.96(3) . . ?
Rh2 Ag17 Ag11 99.18(4) . . ?
S26 Ag18 Rh2 146.09(13) . . ?
S26 Ag18 Ag19 154.05(12) . . ?
Rh2 Ag18 Ag19 58.84(4) . . ?
S26 Ag18 Ag30 56.49(12) . . ?
Rh2 Ag18 Ag30 110.27(6) . . ?
Ag19 Ag18 Ag30 117.08(6) . . ?
S26 Ag18 Ag23 119.03(12) . . ?
Rh2 Ag18 Ag23 58.80(4) . . ?
Ag19 Ag18 Ag23 61.25(5) . . ?
Ag30 Ag18 Ag23 62.54(5) . . ?
S26 Ag18 Ag13 130.12(12) . . ?
Rh2 Ag18 Ag13 59.73(4) . . ?
Ag19 Ag18 Ag13 60.93(4) . . ?
Ag30 Ag18 Ag13 169.77(6) . . ?
Ag23 Ag18 Ag13 110.29(5) . . ?
S26 Ag18 Ag31 94.96(11) . . ?
Rh2 Ag18 Ag31 108.15(5) . . ?
Ag19 Ag18 Ag31 62.00(5) . . ?
Ag30 Ag18 Ag31 66.51(5) . . ?
Ag23 Ag18 Ag31 59.14(5) . . ?
Ag13 Ag18 Ag31 117.17(6) . . ?
S26 Ag18 Ag22 92.13(12) . . ?
Rh2 Ag18 Ag22 56.17(4) . . ?
Ag19 Ag18 Ag22 107.62(5) . . ?
Ag30 Ag18 Ag22 64.10(5) . . ?
Ag23 Ag18 Ag22 60.35(5) . . ?
Ag13 Ag18 Ag22 106.32(5) . . ?
Ag31 Ag18 Ag22 113.90(6) . . ?
S23 Ag19 Rh2 154.64(12) . . ?
S23 Ag19 Ag14 94.79(11) . . ?
Rh2 Ag19 Ag14 59.94(4) . . ?
S23 Ag19 Ag18 141.30(12) . . ?
Rh2 Ag19 Ag18 59.09(4) . . ?
Ag14 Ag19 Ag18 109.99(5) . . ?
S23 Ag19 Ag13 111.79(12) . . ?
Rh2 Ag19 Ag13 59.85(4) . . ?
Ag14 Ag19 Ag13 60.74(4) . . ?
Ag18 Ag19 Ag13 61.05(4) . . ?
S23 Ag19 Ag23 138.03(12) . . ?
Rh2 Ag19 Ag23 58.66(4) . . ?
Ag14 Ag19 Ag23 109.70(6) . . ?
Ag18 Ag19 Ag23 60.64(5) . . ?
Ag13 Ag19 Ag23 109.89(5) . . ?
S23 Ag19 Ag20 109.99(12) . . ?
Rh2 Ag19 Ag20 58.08(4) . . ?
Ag14 Ag19 Ag20 61.84(4) . . ?
Ag18 Ag19 Ag20 107.87(6) . . ?
Ag13 Ag19 Ag20 109.68(5) . . ?
Ag23 Ag19 Ag20 58.72(4) . . ?
S23 Ag19 Ag31 97.80(11) . . ?
Rh2 Ag19 Ag31 107.35(6) . . ?
Ag14 Ag19 Ag31 167.14(7) . . ?
Ag18 Ag19 Ag31 60.74(4) . . ?
Ag13 Ag19 Ag31 116.15(5) . . ?
Ag23 Ag19 Ag31 58.56(5) . . ?
Ag20 Ag19 Ag31 110.88(6) . . ?
S23 Ag19 Ag33 53.06(11) . . ?
Rh2 Ag19 Ag33 108.35(5) . . ?
Ag14 Ag19 Ag33 64.60(4) . . ?
Ag18 Ag19 Ag33 165.40(6) . . ?
Ag13 Ag19 Ag33 121.16(5) . . ?
Ag23 Ag19 Ag33 107.31(6) . . ?
Ag20 Ag19 Ag33 57.53(4) . . ?
Ag31 Ag19 Ag33 121.91(5) . . ?
S32 Ag20 Rh2 149.81(12) . . ?
S32 Ag20 Ag15 149.96(12) . . ?
Rh2 Ag20 Ag15 59.93(4) . . ?
S32 Ag20 Ag21 126.20(13) . . ?
Rh2 Ag20 Ag21 60.58(4) . . ?
Ag15 Ag20 Ag21 62.96(4) . . ?
S32 Ag20 Ag33 57.08(12) . . ?
Rh2 Ag20 Ag33 112.38(6) . . ?
Ag15 Ag20 Ag33 118.73(6) . . ?
Ag21 Ag20 Ag33 171.55(6) . . ?
S32 Ag20 Ag23 96.94(11) . . ?
Rh2 Ag20 Ag23 59.21(4) . . ?
Ag15 Ag20 Ag23 110.34(5) . . ?
Ag21 Ag20 Ag23 59.83(5) . . ?
Ag33 Ag20 Ag23 113.12(6) . . ?
S32 Ag20 Ag19 95.61(12) . . ?
Rh2 Ag20 Ag19 57.63(4) . . ?
Ag15 Ag20 Ag19 108.41(5) . . ?
Ag21 Ag20 Ag19 108.94(5) . . ?
Ag33 Ag20 Ag19 62.62(5) . . ?
Ag23 Ag20 Ag19 60.61(5) . . ?
S32 Ag20 Ag14 121.92(13) . . ?
Rh2 Ag20 Ag14 58.16(4) . . ?
Ag15 Ag20 Ag14 62.15(4) . . ?
Ag21 Ag20 Ag14 111.59(5) . . ?
Ag33 Ag20 Ag14 64.89(5) . . ?
Ag23 Ag20 Ag14 107.61(5) . . ?
Ag19 Ag20 Ag14 57.39(4) . . ?
S32 Ag20 Ag32 95.04(11) . . ?
Rh2 Ag20 Ag32 107.01(5) . . ?
Ag15 Ag20 Ag32 60.03(4) . . ?
Ag21 Ag20 Ag32 117.66(6) . . ?
Ag33 Ag20 Ag32 67.89(5) . . ?
Ag23 Ag20 Ag32 165.94(6) . . ?
Ag19 Ag20 Ag32 110.91(5) . . ?
Ag14 Ag20 Ag32 59.42(4) . . ?
S30 Ag21 Rh2 146.84(15) . . ?
S30 Ag21 Ag16 146.35(16) . . ?
Rh2 Ag21 Ag16 59.20(4) . . ?
S30 Ag21 Ag20 88.95(15) . . ?
Rh2 Ag21 Ag20 58.36(4) . . ?
Ag16 Ag21 Ag20 106.19(5) . . ?
S30 Ag21 Ag23 102.28(16) . . ?
Rh2 Ag21 Ag23 58.80(4) . . ?
Ag16 Ag21 Ag23 111.35(5) . . ?
Ag20 Ag21 Ag23 60.69(5) . . ?
S30 Ag21 Ag22 142.77(17) . . ?
Rh2 Ag21 Ag22 56.42(4) . . ?
Ag16 Ag21 Ag22 61.10(4) . . ?
Ag20 Ag21 Ag22 108.06(6) . . ?
Ag23 Ag21 Ag22 62.04(5) . . ?
S30 Ag21 Ag15 112.00(17) . . ?
Rh2 Ag21 Ag15 57.67(4) . . ?
Ag16 Ag21 Ag15 57.20(4) . . ?
Ag20 Ag21 Ag15 58.32(4) . . ?
Ag23 Ag21 Ag15 107.34(5) . . ?
Ag22 Ag21 Ag15 105.06(5) . . ?
S30 Ag21 Ag29 83.74(17) . . ?
Rh2 Ag21 Ag29 103.99(6) . . ?
Ag16 Ag21 Ag29 114.67(6) . . ?
Ag20 Ag21 Ag29 114.94(6) . . ?
Ag23 Ag21 Ag29 58.26(5) . . ?
Ag22 Ag21 Ag29 59.13(4) . . ?
Ag15 Ag21 Ag29 161.63(6) . . ?
S27 Ag22 Rh2 156.11(12) . . ?
S27 Ag22 Ag21 136.40(14) . . ?
Rh2 Ag22 Ag21 60.45(4) . . ?
S27 Ag22 Ag16 111.04(14) . . ?
Rh2 Ag22 Ag16 59.49(4) . . ?
Ag21 Ag22 Ag16 58.26(4) . . ?
S27 Ag22 Ag17 90.09(12) . . ?
Rh2 Ag22 Ag17 66.31(4) . . ?
Ag21 Ag22 Ag17 109.21(5) . . ?
Ag16 Ag22 Ag17 55.81(4) . . ?
S27 Ag22 Ag23 140.93(13) . . ?
Rh2 Ag22 Ag23 58.68(4) . . ?
Ag21 Ag22 Ag23 58.18(4) . . ?
Ag16 Ag22 Ag23 105.95(5) . . ?
Ag17 Ag22 Ag23 121.73(5) . . ?
S27 Ag22 Ag18 115.38(15) . . ?
Rh2 Ag22 Ag18 57.76(4) . . ?
Ag21 Ag22 Ag18 107.04(5) . . ?
Ag16 Ag22 Ag18 112.05(5) . . ?
Ag17 Ag22 Ag18 77.21(4) . . ?
Ag23 Ag22 Ag18 58.74(4) . . ?
S27 Ag22 Ag29 92.20(12) . . ?
Rh2 Ag22 Ag29 111.67(6) . . ?
Ag21 Ag22 Ag29 64.86(5) . . ?
Ag16 Ag22 Ag29 117.28(6) . . ?
Ag17 Ag22 Ag29 173.04(6) . . ?
Ag23 Ag22 Ag29 59.09(5) . . ?
Ag18 Ag22 Ag29 107.62(6) . . ?
S27 Ag22 Ag30 85.02(14) . . ?
Rh2 Ag22 Ag30 104.71(6) . . ?
Ag21 Ag22 Ag30 112.08(5) . . ?
Ag16 Ag22 Ag30 163.73(6) . . ?
Ag17 Ag22 Ag30 124.14(6) . . ?
Ag23 Ag22 Ag30 59.15(4) . . ?
Ag18 Ag22 Ag30 55.93(4) . . ?
Ag29 Ag22 Ag30 62.64(5) . . ?
S34 Ag23 Rh2 154.56(14) . . ?
S34 Ag23 Ag21 94.65(14) . . ?
Rh2 Ag23 Ag21 60.18(4) . . ?
S34 Ag23 Ag20 107.30(12) . . ?
Rh2 Ag23 Ag20 58.39(4) . . ?
Ag21 Ag23 Ag20 59.48(5) . . ?
S34 Ag23 Ag31 96.26(14) . . ?
Rh2 Ag23 Ag31 108.82(6) . . ?
Ag21 Ag23 Ag31 168.96(6) . . ?
Ag20 Ag23 Ag31 115.23(6) . . ?
S34 Ag23 Ag18 144.26(13) . . ?
Rh2 Ag23 Ag18 57.78(4) . . ?
Ag21 Ag23 Ag18 110.14(5) . . ?
Ag20 Ag23 Ag18 107.41(5) . . ?
Ag31 Ag23 Ag18 60.95(5) . . ?
S34 Ag23 Ag19 137.73(14) . . ?
Rh2 Ag23 Ag19 57.41(4) . . ?
Ag21 Ag23 Ag19 108.71(5) . . ?
Ag20 Ag23 Ag19 60.67(5) . . ?
Ag31 Ag23 Ag19 61.56(5) . . ?
Ag18 Ag23 Ag19 58.11(4) . . ?
S34 Ag23 Ag29 55.51(14) . . ?
Rh2 Ag23 Ag29 111.15(6) . . ?
Ag21 Ag23 Ag29 66.23(5) . . ?
Ag20 Ag23 Ag29 121.15(7) . . ?
Ag31 Ag23 Ag29 121.95(6) . . ?
Ag18 Ag23 Ag29 111.03(6) . . ?
Ag19 Ag23 Ag29 166.72(6) . . ?
S34 Ag23 Ag22 116.58(14) . . ?
Rh2 Ag23 Ag22 56.08(4) . . ?
Ag21 Ag23 Ag22 59.78(4) . . ?
Ag20 Ag23 Ag22 105.41(5) . . ?
Ag31 Ag23 Ag22 116.01(6) . . ?
Ag18 Ag23 Ag22 60.91(4) . . ?
Ag19 Ag23 Ag22 105.64(5) . . ?
Ag29 Ag23 Ag22 61.09(5) . . ?
S34 Ag23 Ag30 88.56(12) . . ?
Rh2 Ag23 Ag30 105.46(5) . . ?
Ag21 Ag23 Ag30 116.64(6) . . ?
Ag20 Ag23 Ag30 163.67(6) . . ?
Ag31 Ag23 Ag30 65.37(5) . . ?
Ag18 Ag23 Ag30 57.69(4) . . ?
Ag19 Ag23 Ag30 110.01(6) . . ?
Ag29 Ag23 Ag30 64.58(5) . . ?
Ag22 Ag23 Ag30 62.64(4) . . ?
S9 Ag24 S7 113.49(15) . . ?
S9 Ag24 S2 124.37(15) . . ?
S7 Ag24 S2 114.40(14) . . ?
S9 Ag24 Ag1 126.36(13) . . ?
S7 Ag24 Ag1 110.12(11) . . ?
S2 Ag24 Ag1 56.36(9) . . ?
S9 Ag24 Ag2 89.83(12) . . ?
S7 Ag24 Ag2 89.17(10) . . ?
S2 Ag24 Ag2 117.22(10) . . ?
Ag1 Ag24 Ag2 60.96(4) . . ?
S9 Ag24 Ag25 146.33(12) . . ?
S7 Ag24 Ag25 51.96(10) . . ?
S2 Ag24 Ag25 87.13(10) . . ?
Ag1 Ag24 Ag25 58.26(4) . . ?
Ag2 Ag24 Ag25 62.46(4) . . ?
S9 Ag24 Ag6 71.06(12) . . ?
S7 Ag24 Ag6 145.88(11) . . ?
S2 Ag24 Ag6 84.39(9) . . ?
Ag1 Ag24 Ag6 55.33(4) . . ?
Ag2 Ag24 Ag6 56.72(4) . . ?
Ag25 Ag24 Ag6 104.40(5) . . ?
S7 Ag25 S6 120.83(14) . . ?
S7 Ag25 S1 98.66(14) . . ?
S6 Ag25 S1 119.83(15) . . ?
S7 Ag25 Ag3 143.86(11) . . ?
S6 Ag25 Ag3 56.16(9) . . ?
S1 Ag25 Ag3 113.67(11) . . ?
S7 Ag25 Ag1 110.12(12) . . ?
S6 Ag25 Ag1 116.40(10) . . ?
S1 Ag25 Ag1 84.27(10) . . ?
Ag3 Ag25 Ag1 60.25(4) . . ?
S7 Ag25 Ag26 147.52(11) . . ?
S6 Ag25 Ag26 90.20(10) . . ?
S1 Ag25 Ag26 53.53(10) . . ?
Ag3 Ag25 Ag26 60.18(4) . . ?
Ag1 Ag25 Ag26 56.50(4) . . ?
S7 Ag25 Ag24 52.73(11) . . ?
S6 Ag25 Ag24 143.90(11) . . ?
S1 Ag25 Ag24 95.75(11) . . ?
Ag3 Ag25 Ag24 106.08(5) . . ?
Ag1 Ag25 Ag24 57.49(4) . . ?
Ag26 Ag25 Ag24 108.21(5) . . ?
S7 Ag25 Ag2 85.54(11) . . ?
S6 Ag25 Ag2 89.12(11) . . ?
S1 Ag25 Ag2 141.14(11) . . ?
Ag3 Ag25 Ag2 59.28(4) . . ?
Ag1 Ag25 Ag2 58.48(4) . . ?
Ag26 Ag25 Ag2 105.84(5) . . ?
Ag24 Ag25 Ag2 56.47(4) . . ?
S5 Ag26 S3 121.61(15) . . ?
S5 Ag26 S1 117.55(16) . . ?
S3 Ag26 S1 100.55(14) . . ?
S5 Ag26 Ag1 127.62(13) . . ?
S3 Ag26 Ag1 95.59(11) . . ?
S1 Ag26 Ag1 85.90(10) . . ?
S5 Ag26 Ag4 86.49(13) . . ?
S3 Ag26 Ag4 83.27(10) . . ?
S1 Ag26 Ag4 146.68(11) . . ?
Ag1 Ag26 Ag4 60.79(4) . . ?
S5 Ag26 Ag3 68.50(12) . . ?
S3 Ag26 Ag3 138.44(11) . . ?
S1 Ag26 Ag3 109.18(10) . . ?
Ag1 Ag26 Ag3 59.42(4) . . ?
Ag4 Ag26 Ag3 56.00(4) . . ?
S5 Ag26 Ag25 96.48(12) . . ?
S3 Ag26 Ag25 141.76(11) . . ?
S1 Ag26 Ag25 53.66(10) . . ?
Ag1 Ag26 Ag25 58.88(4) . . ?
Ag4 Ag26 Ag25 103.94(5) . . ?
Ag3 Ag26 Ag25 55.54(4) . . ?
S13 Ag27 S4 132.71(14) . . ?
S13 Ag27 S12 108.49(13) . . ?
S4 Ag27 S12 114.69(13) . . ?
S13 Ag27 Ag5 104.42(10) . . ?
S4 Ag27 Ag5 114.71(10) . . ?
S12 Ag27 Ag5 56.67(9) . . ?
S13 Ag27 Ag4 140.98(10) . . ?
S4 Ag27 Ag4 55.35(9) . . ?
S12 Ag27 Ag4 92.95(9) . . ?
Ag5 Ag27 Ag4 60.55(4) . . ?
S13 Ag27 Ag10 85.45(9) . . ?
S4 Ag27 Ag10 93.10(9) . . ?
S12 Ag27 Ag10 114.87(9) . . ?
Ag5 Ag27 Ag10 58.23(4) . . ?
Ag4 Ag27 Ag10 55.70(3) . . ?
S13 Ag27 Ag28 49.19(9) . . ?
S4 Ag27 Ag28 149.25(10) . . ?
S12 Ag27 Ag28 85.35(9) . . ?
Ag5 Ag27 Ag28 55.62(4) . . ?
Ag4 Ag27 Ag28 103.00(4) . . ?
Ag10 Ag27 Ag28 56.45(3) . . ?
S11 Ag28 S22 119.71(14) . . ?
S11 Ag28 S13 110.30(13) . . ?
S22 Ag28 S13 110.11(13) . . ?
S11 Ag28 Ag11 90.08(10) . . ?
S22 Ag28 Ag11 82.82(10) . . ?
S13 Ag28 Ag11 143.41(10) . . ?
S11 Ag28 Ag5 68.48(10) . . ?
S22 Ag28 Ag5 140.03(10) . . ?
S13 Ag28 Ag5 101.17(9) . . ?
Ag11 Ag28 Ag5 57.40(4) . . ?
S11 Ag28 Ag10 126.21(11) . . ?
S22 Ag28 Ag10 100.08(10) . . ?
S13 Ag28 Ag10 84.91(9) . . ?
Ag11 Ag28 Ag10 58.78(4) . . ?
Ag5 Ag28 Ag10 57.89(4) . . ?
S11 Ag28 Ag27 95.07(10) . . ?
S22 Ag28 Ag27 144.99(10) . . ?
S13 Ag28 Ag27 47.65(9) . . ?
Ag11 Ag28 Ag27 102.38(4) . . ?
Ag5 Ag28 Ag27 53.90(4) . . ?
Ag10 Ag28 Ag27 57.09(3) . . ?
S29 Ag29 S28 119.9(2) . . ?
S29 Ag29 S34 125.1(2) . . ?
S28 Ag29 S34 110.89(19) . . ?
S29 Ag29 Ag23 118.20(17) . . ?
S28 Ag29 Ag23 109.65(15) . . ?
S34 Ag29 Ag23 55.81(12) . . ?
S29 Ag29 Ag22 86.16(15) . . ?
S28 Ag29 Ag22 88.41(12) . . ?
S34 Ag29 Ag22 115.61(13) . . ?
Ag23 Ag29 Ag22 59.82(4) . . ?
S29 Ag29 Ag21 62.69(16) . . ?
S28 Ag29 Ag21 144.42(12) . . ?
S34 Ag29 Ag21 87.79(12) . . ?
Ag23 Ag29 Ag21 55.52(5) . . ?
Ag22 Ag29 Ag21 56.01(4) . . ?
S29 Ag29 Ag30 143.51(16) . . ?
S28 Ag29 Ag30 51.34(14) . . ?
S34 Ag29 Ag30 85.01(14) . . ?
Ag23 Ag29 Ag30 58.51(5) . . ?
Ag22 Ag29 Ag30 60.15(4) . . ?
Ag21 Ag29 Ag30 103.46(5) . . ?
S28 Ag30 S26 124.03(17) . . ?
S28 Ag30 S33 98.9(2) . . ?
S26 Ag30 S33 116.5(2) . . ?
S28 Ag30 Ag18 146.33(15) . . ?
S26 Ag30 Ag18 56.14(10) . . ?
S33 Ag30 Ag18 110.50(16) . . ?
S28 Ag30 Ag23 108.73(15) . . ?
S26 Ag30 Ag23 115.91(11) . . ?
S33 Ag30 Ag23 84.98(12) . . ?
Ag18 Ag30 Ag23 59.77(4) . . ?
S28 Ag30 Ag22 86.76(14) . . ?
S26 Ag30 Ag22 89.31(11) . . ?
S33 Ag30 Ag22 142.29(13) . . ?
Ag18 Ag30 Ag22 59.96(4) . . ?
Ag23 Ag30 Ag22 58.21(4) . . ?
S28 Ag30 Ag29 52.00(14) . . ?
S26 Ag30 Ag29 145.20(12) . . ?
S33 Ag30 Ag29 97.49(16) . . ?
Ag18 Ag30 Ag29 106.45(6) . . ?
Ag23 Ag30 Ag29 56.92(5) . . ?
Ag22 Ag30 Ag29 57.21(4) . . ?
S28 Ag30 Ag31 145.27(14) . . ?
S26 Ag30 Ag31 89.36(12) . . ?
S33 Ag30 Ag31 52.54(15) . . ?
Ag18 Ag30 Ag31 58.16(5) . . ?
Ag23 Ag30 Ag31 55.77(5) . . ?
Ag22 Ag30 Ag31 104.61(5) . . ?
Ag29 Ag30 Ag31 106.88(6) . . ?
S25 Ag31 S24 126.5(2) . . ?
S25 Ag31 S33 109.4(2) . . ?
S24 Ag31 S33 104.48(18) . . ?
S25 Ag31 Ag23 131.24(15) . . ?
S24 Ag31 Ag23 90.09(15) . . ?
S33 Ag31 Ag23 86.77(16) . . ?
S25 Ag31 Ag18 71.34(14) . . ?
S24 Ag31 Ag18 134.12(13) . . ?
S33 Ag31 Ag18 107.19(13) . . ?
Ag23 Ag31 Ag18 59.91(4) . . ?
S25 Ag31 Ag19 93.91(15) . . ?
S24 Ag31 Ag19 78.15(12) . . ?
S33 Ag31 Ag19 146.64(16) . . ?
Ag23 Ag31 Ag19 59.88(5) . . ?
Ag18 Ag31 Ag19 57.26(4) . . ?
S25 Ag31 Ag30 94.76(14) . . ?
S24 Ag31 Ag30 138.67(17) . . ?
S33 Ag31 Ag30 52.05(13) . . ?
Ag23 Ag31 Ag30 58.85(5) . . ?
Ag18 Ag31 Ag30 55.33(4) . . ?
Ag19 Ag31 Ag30 103.96(6) . . ?
S31 Ag32 S18 105.9(2) . . ?
S31 Ag32 S19 112.45(16) . . ?
S18 Ag32 S19 110.70(15) . . ?
S31 Ag32 Ag15 91.36(19) . . ?
S18 Ag32 Ag15 149.41(12) . . ?
S19 Ag32 Ag15 84.48(9) . . ?
S31 Ag32 Ag14 131.43(17) . . ?
S18 Ag32 Ag14 88.43(11) . . ?
S19 Ag32 Ag14 104.58(10) . . ?
Ag15 Ag32 Ag14 61.58(4) . . ?
S31 Ag32 Ag20 71.31(16) . . ?
S18 Ag32 Ag20 103.74(12) . . ?
S19 Ag32 Ag20 142.03(10) . . ?
Ag15 Ag32 Ag20 57.56(4) . . ?
Ag14 Ag32 Ag20 60.17(4) . . ?
S31 Ag32 Ag33 94.02(13) . . ?
S18 Ag32 Ag33 49.72(11) . . ?
S19 Ag32 Ag33 151.85(10) . . ?
Ag15 Ag32 Ag33 105.10(5) . . ?
Ag14 Ag32 Ag33 60.32(4) . . ?
Ag20 Ag32 Ag33 54.47(4) . . ?
S31 Ag32 Ag8 148.17(16) . . ?
S18 Ag32 Ag8 105.56(12) . . ?
S19 Ag32 Ag8 50.18(9) . . ?
Ag15 Ag32 Ag8 63.12(4) . . ?
Ag14 Ag32 Ag8 54.41(4) . . ?
Ag20 Ag32 Ag8 105.76(4) . . ?
Ag33 Ag32 Ag8 110.18(5) . . ?
S23 Ag33 S18 126.86(18) . . ?
S23 Ag33 S32 118.15(16) . . ?
S18 Ag33 S32 111.89(16) . . ?
S23 Ag33 Ag20 113.53(12) . . ?
S18 Ag33 Ag20 107.99(12) . . ?
S32 Ag33 Ag20 56.47(11) . . ?
S23 Ag33 Ag19 54.30(11) . . ?
S18 Ag33 Ag19 139.52(12) . . ?
S32 Ag33 Ag19 93.38(11) . . ?
Ag20 Ag33 Ag19 59.86(5) . . ?
S23 Ag33 Ag14 88.78(10) . . ?
S18 Ag33 Ag14 85.17(11) . . ?
S32 Ag33 Ag14 115.56(11) . . ?
Ag20 Ag33 Ag14 59.13(4) . . ?
Ag19 Ag33 Ag14 54.90(4) . . ?
S23 Ag33 Ag32 142.72(11) . . ?
S18 Ag33 Ag32 50.83(11) . . ?
S32 Ag33 Ag32 88.23(11) . . ?
Ag20 Ag33 Ag32 57.64(4) . . ?
Ag19 Ag33 Ag32 101.64(5) . . ?
Ag14 Ag33 Ag32 54.81(4) . . ?
S36 Ag34 Rh3 153.43(11) . . ?
S36 Ag34 Ag37 106.26(10) . . ?
Rh3 Ag34 Ag37 59.17(4) . . ?
S36 Ag34 Ag38 93.17(10) . . ?
Rh3 Ag34 Ag38 60.49(4) . . ?
Ag37 Ag34 Ag38 60.00(4) . . ?
S36 Ag34 Ag57 96.80(10) . . ?
Rh3 Ag34 Ag57 109.35(5) . . ?
Ag37 Ag34 Ag57 113.91(5) . . ?
Ag38 Ag34 Ag57 169.60(5) . . ?
S36 Ag34 Ag35 145.12(10) . . ?
Rh3 Ag34 Ag35 57.80(4) . . ?
Ag37 Ag34 Ag35 107.62(5) . . ?
Ag38 Ag34 Ag35 110.77(5) . . ?
Ag57 Ag34 Ag35 61.76(4) . . ?
S36 Ag34 Ag59 55.55(9) . . ?
Rh3 Ag34 Ag59 110.67(5) . . ?
Ag37 Ag34 Ag59 121.92(5) . . ?
Ag38 Ag34 Ag59 66.30(4) . . ?
Ag57 Ag34 Ag59 122.24(5) . . ?
Ag35 Ag34 Ag59 110.59(5) . . ?
S36 Ag34 Ag39 115.85(10) . . ?
Rh3 Ag34 Ag39 56.15(4) . . ?
Ag37 Ag34 Ag39 106.37(4) . . ?
Ag38 Ag34 Ag39 60.20(4) . . ?
Ag57 Ag34 Ag39 117.23(5) . . ?
Ag35 Ag34 Ag39 61.29(4) . . ?
Ag59 Ag34 Ag39 60.30(4) . . ?
S36 Ag34 Ag58 89.20(10) . . ?
Rh3 Ag34 Ag58 105.25(5) . . ?
Ag37 Ag34 Ag58 164.15(5) . . ?
Ag38 Ag34 Ag58 116.82(5) . . ?
Ag57 Ag34 Ag58 66.45(4) . . ?
Ag35 Ag34 Ag58 57.76(4) . . ?
Ag59 Ag34 Ag58 64.03(4) . . ?
Ag39 Ag34 Ag58 62.41(4) . . ?
S36 Ag34 Ag36 138.50(10) . . ?
Rh3 Ag34 Ag36 57.50(4) . . ?
Ag37 Ag34 Ag36 60.87(4) . . ?
Ag38 Ag34 Ag36 109.08(5) . . ?
Ag57 Ag34 Ag36 61.13(4) . . ?
Ag35 Ag34 Ag36 57.49(4) . . ?
Ag59 Ag34 Ag36 165.87(5) . . ?
Ag39 Ag34 Ag36 105.62(4) . . ?
Ag58 Ag34 Ag36 109.59(5) . . ?
S38 Ag35 Rh3 146.48(10) . . ?
S38 Ag35 Ag36 153.20(10) . . ?
Rh3 Ag35 Ag36 59.39(4) . . ?
S38 Ag35 Ag58 56.97(10) . . ?
Rh3 Ag35 Ag58 109.26(5) . . ?
Ag36 Ag35 Ag58 117.54(5) . . ?
S38 Ag35 Ag34 118.99(10) . . ?
Rh3 Ag35 Ag34 58.43(4) . . ?
Ag36 Ag35 Ag34 62.18(4) . . ?
Ag58 Ag35 Ag34 62.03(4) . . ?
S38 Ag35 Ag40 130.13(10) . . ?
Rh3 Ag35 Ag40 59.20(4) . . ?
Ag36 Ag35 Ag40 61.25(4) . . ?
Ag58 Ag35 Ag40 167.93(5) . . ?
Ag34 Ag35 Ag40 110.15(5) . . ?
S38 Ag35 Ag57 95.19(10) . . ?
Rh3 Ag35 Ag57 107.16(5) . . ?
Ag36 Ag35 Ag57 61.59(4) . . ?
Ag58 Ag35 Ag57 66.81(4) . . ?
Ag34 Ag35 Ag57 58.50(4) . . ?
Ag40 Ag35 Ag57 118.23(5) . . ?
S38 Ag35 Ag39 92.59(10) . . ?
Rh3 Ag35 Ag39 55.92(4) . . ?
Ag36 Ag35 Ag39 108.34(5) . . ?
Ag58 Ag35 Ag39 63.44(4) . . ?
Ag34 Ag35 Ag39 60.14(4) . . ?
Ag40 Ag35 Ag39 104.96(4) . . ?
Ag57 Ag35 Ag39 113.28(5) . . ?
S40 Ag36 Rh3 157.46(10) . . ?
S40 Ag36 Ag35 139.92(11) . . ?
Rh3 Ag36 Ag35 58.87(4) . . ?
S40 Ag36 Ag41 97.63(10) . . ?
Rh3 Ag36 Ag41 59.93(4) . . ?
Ag35 Ag36 Ag41 110.58(5) . . ?
S40 Ag36 Ag40 114.09(10) . . ?
Rh3 Ag36 Ag40 59.05(4) . . ?
Ag35 Ag36 Ag40 61.27(4) . . ?
Ag41 Ag36 Ag40 61.27(4) . . ?
S40 Ag36 Ag37 111.31(10) . . ?
Rh3 Ag36 Ag37 57.96(4) . . ?
Ag35 Ag36 Ag37 107.16(5) . . ?
Ag41 Ag36 Ag37 61.16(4) . . ?
Ag40 Ag36 Ag37 108.98(4) . . ?
S40 Ag36 Ag60 53.66(10) . . ?
Rh3 Ag36 Ag60 109.29(5) . . ?
Ag35 Ag36 Ag60 165.83(6) . . ?
Ag41 Ag36 Ag60 64.48(4) . . ?
Ag40 Ag36 Ag60 121.34(5) . . ?
Ag37 Ag36 Ag60 58.68(4) . . ?
S40 Ag36 Ag34 136.76(10) . . ?
Rh3 Ag36 Ag34 57.64(4) . . ?
Ag35 Ag36 Ag34 60.33(4) . . ?
Ag41 Ag36 Ag34 107.96(5) . . ?
Ag40 Ag36 Ag34 108.73(4) . . ?
Ag37 Ag36 Ag34 57.48(4) . . ?
Ag60 Ag36 Ag34 107.51(5) . . ?
S40 Ag36 Ag57 95.35(10) . . ?
Rh3 Ag36 Ag57 106.76(5) . . ?
Ag35 Ag36 Ag57 61.58(4) . . ?
Ag41 Ag36 Ag57 165.66(5) . . ?
Ag40 Ag36 Ag57 118.24(5) . . ?
Ag37 Ag36 Ag57 108.23(5) . . ?
Ag60 Ag36 Ag57 119.89(5) . . ?
Ag34 Ag36 Ag57 57.94(4) . . ?
S41 Ag37 Rh3 146.97(12) . . ?
S41 Ag37 Ag42 152.24(11) . . ?
Rh3 Ag37 Ag42 59.95(4) . . ?
S41 Ag37 Ag34 95.93(10) . . ?
Rh3 Ag37 Ag34 59.08(4) . . ?
Ag42 Ag37 Ag34 110.14(5) . . ?
S41 Ag37 Ag38 128.59(11) . . ?
Rh3 Ag37 Ag38 60.51(4) . . ?
Ag42 Ag37 Ag38 62.38(4) . . ?
Ag34 Ag37 Ag38 60.13(4) . . ?
S41 Ag37 Ag60 55.83(10) . . ?
Rh3 Ag37 Ag60 111.07(5) . . ?
Ag42 Ag37 Ag60 118.09(5) . . ?
Ag34 Ag37 Ag60 112.90(5) . . ?
Ag38 Ag37 Ag60 170.71(6) . . ?
S41 Ag37 Ag41 119.82(11) . . ?
Rh3 Ag37 Ag41 58.52(4) . . ?
Ag42 Ag37 Ag41 61.47(4) . . ?
Ag34 Ag37 Ag41 108.39(5) . . ?
Ag38 Ag37 Ag41 111.10(4) . . ?
Ag60 Ag37 Ag41 64.01(4) . . ?
S41 Ag37 Ag36 92.39(11) . . ?
Rh3 Ag37 Ag36 57.75(4) . . ?
Ag42 Ag37 Ag36 108.02(5) . . ?
Ag34 Ag37 Ag36 61.65(4) . . ?
Ag38 Ag37 Ag36 109.80(5) . . ?
Ag60 Ag37 Ag36 60.94(4) . . ?
Ag41 Ag37 Ag36 57.50(4) . . ?
S41 Ag37 Ag61 94.11(10) . . ?
Rh3 Ag37 Ag61 109.84(5) . . ?
Ag42 Ag37 Ag61 60.93(4) . . ?
Ag34 Ag37 Ag61 168.91(5) . . ?
Ag38 Ag37 Ag61 116.21(5) . . ?
Ag60 Ag37 Ag61 69.35(4) . . ?
Ag41 Ag37 Ag61 62.19(4) . . ?
Ag36 Ag37 Ag61 113.28(5) . . ?
S43 Ag38 Ag43 139.49(12) . . ?
S43 Ag38 Rh3 154.61(11) . . ?
Ag43 Ag38 Rh3 59.56(4) . . ?
S43 Ag38 Ag37 96.31(10) . . ?
Ag43 Ag38 Ag37 106.78(5) . . ?
Rh3 Ag38 Ag37 58.42(4) . . ?
S43 Ag38 Ag34 108.95(12) . . ?
Ag43 Ag38 Ag34 111.39(5) . . ?
Rh3 Ag38 Ag34 58.32(4) . . ?
Ag37 Ag38 Ag34 59.86(4) . . ?
S43 Ag38 Ag39 141.35(11) . . ?
Ag43 Ag38 Ag39 61.31(4) . . ?
Rh3 Ag38 Ag39 56.07(4) . . ?
Ag37 Ag38 Ag39 107.51(5) . . ?
Ag34 Ag38 Ag39 61.81(4) . . ?
S43 Ag38 Ag42 113.09(11) . . ?
Ag43 Ag38 Ag42 57.76(4) . . ?
Rh3 Ag38 Ag42 57.99(4) . . ?
Ag37 Ag38 Ag42 58.53(4) . . ?
Ag34 Ag38 Ag42 106.86(5) . . ?
Ag39 Ag38 Ag42 105.31(4) . . ?
S43 Ag38 Ag59 84.51(11) . . ?
Ag43 Ag38 Ag59 113.80(5) . . ?
Rh3 Ag38 Ag59 102.98(4) . . ?
Ag37 Ag38 Ag59 114.41(5) . . ?
Ag34 Ag38 Ag59 58.30(4) . . ?
Ag39 Ag38 Ag59 58.18(4) . . ?
Ag42 Ag38 Ag59 160.94(5) . . ?
S46 Ag39 Rh3 158.22(10) . . ?
S46 Ag39 Ag38 135.33(10) . . ?
Rh3 Ag39 Ag38 60.36(4) . . ?
S46 Ag39 Ag43 112.40(10) . . ?
Rh3 Ag39 Ag43 59.60(4) . . ?
Ag38 Ag39 Ag43 57.49(4) . . ?
S46 Ag39 Ag44 91.58(9) . . ?
Rh3 Ag39 Ag44 67.05(4) . . ?
Ag38 Ag39 Ag44 108.55(5) . . ?
Ag43 Ag39 Ag44 55.40(4) . . ?
S46 Ag39 Ag34 139.61(10) . . ?
Rh3 Ag39 Ag34 58.29(4) . . ?
Ag38 Ag39 Ag34 57.99(4) . . ?
Ag43 Ag39 Ag34 105.20(4) . . ?
Ag44 Ag39 Ag34 122.61(5) . . ?
S46 Ag39 Ag59 89.84(9) . . ?
Rh3 Ag39 Ag59 111.92(5) . . ?
Ag38 Ag39 Ag59 65.20(4) . . ?
Ag43 Ag39 Ag59 116.67(5) . . ?
Ag44 Ag39 Ag59 171.76(5) . . ?
Ag34 Ag39 Ag59 59.58(4) . . ?
S46 Ag39 Ag35 116.30(10) . . ?
Rh3 Ag39 Ag35 57.41(4) . . ?
Ag38 Ag39 Ag35 106.71(4) . . ?
Ag43 Ag39 Ag35 112.15(4) . . ?
Ag44 Ag39 Ag35 78.81(4) . . ?
Ag34 Ag39 Ag35 58.57(4) . . ?
Ag59 Ag39 Ag35 107.78(5) . . ?
S46 Ag39 Ag58 84.60(10) . . ?
Rh3 Ag39 Ag58 104.09(5) . . ?
Ag38 Ag39 Ag58 111.64(5) . . ?
Ag43 Ag39 Ag58 162.95(5) . . ?
Ag44 Ag39 Ag58 125.72(5) . . ?
Ag34 Ag39 Ag58 58.85(4) . . ?
Ag59 Ag39 Ag58 62.50(4) . . ?
Ag35 Ag39 Ag58 55.82(4) . . ?
S50 Ag40 Rh3 157.47(11) . . ?
S50 Ag40 Ag45 122.95(12) . . ?
Rh3 Ag40 Ag45 56.54(4) . . ?
S50 Ag40 Ag36 132.60(12) . . ?
Rh3 Ag40 Ag36 57.34(4) . . ?
Ag45 Ag40 Ag36 104.01(4) . . ?
S50 Ag40 Ag35 108.25(11) . . ?
Rh3 Ag40 Ag35 56.99(4) . . ?
Ag45 Ag40 Ag35 107.78(5) . . ?
Ag36 Ag40 Ag35 57.48(4) . . ?
S50 Ag40 Ag41 143.70(11) . . ?
Rh3 Ag40 Ag41 58.02(4) . . ?
Ag45 Ag40 Ag41 58.36(3) . . ?
Ag36 Ag40 Ag41 57.51(4) . . ?
Ag35 Ag40 Ag41 104.48(4) . . ?
S50 Ag40 Ag47 75.36(11) . . ?
Rh3 Ag40 Ag47 114.48(5) . . ?
Ag45 Ag40 Ag47 59.83(4) . . ?
Ag36 Ag40 Ag47 131.15(5) . . ?
Ag35 Ag40 Ag47 164.83(5) . . ?
Ag41 Ag40 Ag47 77.19(4) . . ?
S48 Ag41 Rh3 164.74(10) . . ?
S48 Ag41 Ag36 128.52(10) . . ?
Rh3 Ag41 Ag36 58.86(4) . . ?
S48 Ag41 Ag45 108.24(10) . . ?
Rh3 Ag41 Ag45 57.53(4) . . ?
Ag36 Ag41 Ag45 108.72(4) . . ?
S48 Ag41 Ag48 57.37(10) . . ?
Rh3 Ag41 Ag48 113.20(5) . . ?
Ag36 Ag41 Ag48 169.48(5) . . ?
Ag45 Ag41 Ag48 61.04(4) . . ?
S48 Ag41 Ag37 136.72(10) . . ?
Rh3 Ag41 Ag37 57.72(4) . . ?
Ag36 Ag41 Ag37 61.34(4) . . ?
Ag45 Ag41 Ag37 105.20(4) . . ?
Ag48 Ag41 Ag37 121.84(5) . . ?
S48 Ag41 Ag40 110.93(10) . . ?
Rh3 Ag41 Ag40 58.72(4) . . ?
Ag36 Ag41 Ag40 61.22(4) . . ?
Ag45 Ag41 Ag40 60.63(4) . . ?
Ag48 Ag41 Ag40 109.24(5) . . ?
Ag37 Ag41 Ag40 109.08(4) . . ?
S48 Ag41 Ag42 121.55(10) . . ?
Rh3 Ag41 Ag42 58.23(4) . . ?
Ag36 Ag41 Ag42 107.86(5) . . ?
Ag45 Ag41 Ag42 59.15(4) . . ?
Ag48 Ag41 Ag42 69.84(4) . . ?
Ag37 Ag41 Ag42 57.43(4) . . ?
Ag40 Ag41 Ag42 108.42(4) . . ?
S48 Ag41 Ag61 83.09(10) . . ?
Rh3 Ag41 Ag61 106.66(5) . . ?
Ag36 Ag41 Ag61 113.95(5) . . ?
Ag45 Ag41 Ag61 111.86(5) . . ?
Ag48 Ag41 Ag61 74.09(4) . . ?
Ag37 Ag41 Ag61 59.12(4) . . ?
Ag40 Ag41 Ag61 165.32(5) . . ?
Ag42 Ag41 Ag61 58.59(4) . . ?
S48 Ag41 Ag60 89.73(10) . . ?
Rh3 Ag41 Ag60 104.90(4) . . ?
Ag36 Ag41 Ag60 59.81(4) . . ?
Ag45 Ag41 Ag60 161.67(5) . . ?
Ag48 Ag41 Ag60 130.70(5) . . ?
Ag37 Ag41 Ag60 57.28(4) . . ?
Ag40 Ag41 Ag60 117.00(5) . . ?
Ag42 Ag41 Ag60 108.64(5) . . ?
Ag61 Ag41 Ag60 65.67(4) . . ?
S56 Ag42 Ag43 90.71(10) . . ?
S56 Ag42 Rh3 150.61(10) . . ?
Ag43 Ag42 Rh3 60.29(4) . . ?
S56 Ag42 Ag37 144.35(10) . . ?
Ag43 Ag42 Ag37 108.07(5) . . ?
Rh3 Ag42 Ag37 58.98(4) . . ?
S56 Ag42 Ag45 107.48(9) . . ?
Ag43 Ag42 Ag45 63.88(4) . . ?
Rh3 Ag42 Ag45 57.42(4) . . ?
Ag37 Ag42 Ag45 107.98(5) . . ?
S56 Ag42 Ag61 99.61(10) . . ?
Ag43 Ag42 Ag61 169.28(5) . . ?
Rh3 Ag42 Ag61 109.62(5) . . ?
Ag37 Ag42 Ag61 61.62(4) . . ?
Ag45 Ag42 Ag61 114.97(5) . . ?
S56 Ag42 Ag38 111.83(10) . . ?
Ag43 Ag42 Ag38 58.73(4) . . ?
Rh3 Ag42 Ag38 59.06(4) . . ?
Ag37 Ag42 Ag38 59.09(4) . . ?
Ag45 Ag42 Ag38 108.60(4) . . ?
Ag61 Ag42 Ag38 113.95(5) . . ?
S56 Ag42 Ag41 139.93(10) . . ?
Ag43 Ag42 Ag41 111.08(5) . . ?
Rh3 Ag42 Ag41 58.12(4) . . ?
Ag37 Ag42 Ag41 61.11(4) . . ?
Ag45 Ag42 Ag41 58.94(4) . . ?
Ag61 Ag42 Ag41 62.29(4) . . ?
Ag38 Ag42 Ag41 108.23(4) . . ?
S56 Ag42 Ag49 50.67(9) . . ?
Ag43 Ag42 Ag49 79.75(4) . . ?
Rh3 Ag42 Ag49 113.86(4) . . ?
Ag37 Ag42 Ag49 160.08(5) . . ?
Ag45 Ag42 Ag49 58.17(3) . . ?
Ag61 Ag42 Ag49 109.05(5) . . ?
Ag38 Ag42 Ag49 136.07(5) . . ?
Ag41 Ag42 Ag49 99.07(4) . . ?
S56 Ag42 Ag48 86.01(10) . . ?
Ag43 Ag42 Ag48 114.74(4) . . ?
Rh3 Ag42 Ag48 101.16(4) . . ?
Ag37 Ag42 Ag48 111.35(5) . . ?
Ag45 Ag42 Ag48 55.59(3) . . ?
Ag61 Ag42 Ag48 69.25(4) . . ?
Ag38 Ag42 Ag48 160.18(5) . . ?
Ag41 Ag42 Ag48 54.64(3) . . ?
Ag49 Ag42 Ag48 49.71(3) . . ?
S53 Ag43 Ag44 100.24(9) . . ?
S53 Ag43 Ag42 115.92(9) . . ?
Ag44 Ag43 Ag42 117.16(5) . . ?
S53 Ag43 Rh3 160.83(10) . . ?
Ag44 Ag43 Rh3 68.92(4) . . ?
Ag42 Ag43 Rh3 60.23(4) . . ?
S53 Ag43 Ag38 136.76(10) . . ?
Ag44 Ag43 Ag38 118.73(5) . . ?
Ag42 Ag43 Ag38 63.52(4) . . ?
Rh3 Ag43 Ag38 60.65(4) . . ?
S53 Ag43 Ag39 134.01(9) . . ?
Ag44 Ag43 Ag39 62.89(4) . . ?
Ag42 Ag43 Ag39 109.58(5) . . ?
Rh3 Ag43 Ag39 56.34(4) . . ?
Ag38 Ag43 Ag39 61.20(4) . . ?
S53 Ag43 Ag45 105.17(9) . . ?
Ag44 Ag43 Ag45 62.40(4) . . ?
Ag42 Ag43 Ag45 59.57(4) . . ?
Rh3 Ag43 Ag45 56.02(4) . . ?
Ag38 Ag43 Ag45 108.95(4) . . ?
Ag39 Ag43 Ag45 103.06(4) . . ?
S53 Ag43 Ag50 52.03(9) . . ?
Ag44 Ag43 Ag50 66.17(4) . . ?
Ag42 Ag43 Ag50 97.37(4) . . ?
Rh3 Ag43 Ag50 108.86(4) . . ?
Ag38 Ag43 Ag50 160.72(5) . . ?
Ag39 Ag43 Ag50 128.80(5) . . ?
Ag45 Ag43 Ag50 55.07(3) . . ?
S51 Ag44 S54 103.30(12) . . ?
S51 Ag44 Ag43 164.97(9) . . ?
S54 Ag44 Ag43 88.50(9) . . ?
S51 Ag44 Ag46 55.75(8) . . ?
S54 Ag44 Ag46 104.30(9) . . ?
Ag43 Ag44 Ag46 112.67(5) . . ?
S51 Ag44 Ag39 124.23(9) . . ?
S54 Ag44 Ag39 98.56(9) . . ?
Ag43 Ag44 Ag39 61.71(4) . . ?
Ag46 Ag44 Ag39 156.41(5) . . ?
S51 Ag44 Ag45 101.96(9) . . ?
S54 Ag44 Ag45 128.84(9) . . ?
Ag43 Ag44 Ag45 63.09(4) . . ?
Ag46 Ag44 Ag45 57.90(3) . . ?
Ag39 Ag44 Ag45 102.74(4) . . ?
S51 Ag44 Rh3 114.10(9) . . ?
S54 Ag44 Rh3 141.42(9) . . ?
Ag43 Ag44 Rh3 56.61(4) . . ?
Ag46 Ag44 Rh3 104.30(4) . . ?
Ag39 Ag44 Rh3 52.67(3) . . ?
Ag45 Ag44 Rh3 52.97(3) . . ?
S51 Ag44 Ag50 109.91(9) . . ?
S54 Ag44 Ag50 75.16(9) . . ?
Ag43 Ag44 Ag50 63.71(4) . . ?
Ag46 Ag44 Ag50 57.28(3) . . ?
Ag39 Ag44 Ag50 125.18(5) . . ?
Ag45 Ag44 Ag50 54.52(3) . . ?
Rh3 Ag44 Ag50 99.63(4) . . ?
Rh3 Ag45 Rh4 176.97(5) . . ?
Rh3 Ag45 Ag46 117.97(5) . . ?
Rh4 Ag45 Ag46 59.96(4) . . ?
Rh3 Ag45 Ag50 121.62(5) . . ?
Rh4 Ag45 Ag50 59.92(4) . . ?
Ag46 Ag45 Ag50 62.73(4) . . ?
Rh3 Ag45 Ag41 59.96(4) . . ?
Rh4 Ag45 Ag41 119.47(5) . . ?
Ag46 Ag45 Ag41 133.40(5) . . ?
Ag50 Ag45 Ag41 162.89(5) . . ?
Rh3 Ag45 Ag42 59.96(4) . . ?
Rh4 Ag45 Ag42 122.72(5) . . ?
Ag46 Ag45 Ag42 163.12(5) . . ?
Ag50 Ag45 Ag42 103.11(4) . . ?
Ag41 Ag45 Ag42 61.91(4) . . ?
Rh3 Ag45 Ag40 59.58(4) . . ?
Rh4 Ag45 Ag40 117.42(5) . . ?
Ag46 Ag45 Ag40 78.06(4) . . ?
Ag50 Ag45 Ag40 135.78(5) . . ?
Ag41 Ag45 Ag40 61.01(4) . . ?
Ag42 Ag45 Ag40 110.92(4) . . ?
Rh3 Ag45 Ag48 114.78(5) . . ?
Rh4 Ag45 Ag48 66.10(4) . . ?
Ag46 Ag45 Ag48 121.04(5) . . ?
Ag50 Ag45 Ag48 108.35(4) . . ?
Ag41 Ag45 Ag48 60.39(4) . . ?
Ag42 Ag45 Ag48 70.67(4) . . ?
Ag40 Ag45 Ag48 109.02(4) . . ?
Rh3 Ag45 Ag47 118.16(5) . . ?
Rh4 Ag45 Ag47 59.09(4) . . ?
Ag46 Ag45 Ag47 61.34(4) . . ?
Ag50 Ag45 Ag47 111.20(4) . . ?
Ag41 Ag45 Ag47 78.78(4) . . ?
Ag42 Ag45 Ag47 135.38(5) . . ?
Ag40 Ag45 Ag47 60.62(4) . . ?
Ag48 Ag45 Ag47 72.01(4) . . ?
Rh3 Ag45 Ag49 124.08(5) . . ?
Rh4 Ag45 Ag49 58.90(4) . . ?
Ag46 Ag45 Ag49 108.84(4) . . ?
Ag50 Ag45 Ag49 57.34(4) . . ?
Ag41 Ag45 Ag49 106.69(4) . . ?
Ag42 Ag45 Ag49 66.25(4) . . ?
Ag40 Ag45 Ag49 164.76(5) . . ?
Ag48 Ag45 Ag49 55.74(4) . . ?
Ag47 Ag45 Ag49 110.00(4) . . ?
Rh3 Ag45 Ag44 66.51(4) . . ?
Rh4 Ag45 Ag44 112.86(5) . . ?
Ag46 Ag45 Ag44 60.17(3) . . ?
Ag50 Ag45 Ag44 67.78(4) . . ?
Ag41 Ag45 Ag44 122.66(4) . . ?
Ag42 Ag45 Ag44 107.13(4) . . ?
Ag40 Ag45 Ag44 75.65(4) . . ?
Ag48 Ag45 Ag44 175.25(5) . . ?
Ag47 Ag45 Ag44 111.70(4) . . ?
Ag49 Ag45 Ag44 119.59(5) . . ?
Rh3 Ag45 Ag43 58.48(4) . . ?
Rh4 Ag45 Ag43 123.82(5) . . ?
Ag46 Ag45 Ag43 107.26(4) . . ?
Ag50 Ag45 Ag43 66.01(4) . . ?
Ag41 Ag45 Ag43 107.58(4) . . ?
Ag42 Ag45 Ag43 56.55(3) . . ?
Ag40 Ag45 Ag43 111.13(4) . . ?
Ag48 Ag45 Ag43 121.78(5) . . ?
Ag47 Ag45 Ag43 166.21(5) . . ?
Ag49 Ag45 Ag43 80.35(4) . . ?
Ag44 Ag45 Ag43 54.52(3) . . ?
S51 Ag46 Rh4 162.93(9) . . ?
S51 Ag46 Ag52 131.85(9) . . ?
Rh4 Ag46 Ag52 58.32(4) . . ?
S51 Ag46 Ag45 105.67(9) . . ?
Rh4 Ag46 Ag45 57.81(4) . . ?
Ag52 Ag46 Ag45 108.97(4) . . ?
S51 Ag46 Ag44 56.33(9) . . ?
Rh4 Ag46 Ag44 112.53(5) . . ?
Ag52 Ag46 Ag44 170.57(5) . . ?
Ag45 Ag46 Ag44 61.93(4) . . ?
S51 Ag46 Ag47 111.64(9) . . ?
Rh4 Ag46 Ag47 58.26(4) . . ?
Ag52 Ag46 Ag47 61.49(4) . . ?
Ag45 Ag46 Ag47 60.80(4) . . ?
Ag44 Ag46 Ag47 112.70(4) . . ?
S51 Ag46 Ag51 137.33(9) . . ?
Rh4 Ag46 Ag51 57.72(4) . . ?
Ag52 Ag46 Ag51 61.14(4) . . ?
Ag45 Ag46 Ag51 104.91(4) . . ?
Ag44 Ag46 Ag51 117.21(5) . . ?
Ag47 Ag46 Ag51 109.01(4) . . ?
S51 Ag46 Ag50 119.57(9) . . ?
Rh4 Ag46 Ag50 57.88(4) . . ?
Ag52 Ag46 Ag50 106.79(4) . . ?
Ag45 Ag46 Ag50 58.80(3) . . ?
Ag44 Ag46 Ag50 66.99(4) . . ?
Ag47 Ag46 Ag50 107.69(4) . . ?
Ag51 Ag46 Ag50 56.75(4) . . ?
S51 Ag46 Ag65 82.34(9) . . ?
Rh4 Ag46 Ag65 106.91(5) . . ?
Ag52 Ag46 Ag65 113.46(4) . . ?
Ag45 Ag46 Ag65 111.68(5) . . ?
Ag44 Ag46 Ag65 70.13(4) . . ?
Ag47 Ag46 Ag65 165.12(5) . . ?
Ag51 Ag46 Ag65 58.92(4) . . ?
Ag50 Ag46 Ag65 59.12(4) . . ?
S51 Ag46 Ag66 92.13(9) . . ?
Rh4 Ag46 Ag66 104.76(4) . . ?
Ag52 Ag46 Ag66 60.28(4) . . ?
Ag45 Ag46 Ag66 161.38(5) . . ?
Ag44 Ag46 Ag66 127.63(5) . . ?
Ag47 Ag46 Ag66 117.91(5) . . ?
Ag51 Ag46 Ag66 56.98(3) . . ?
Ag50 Ag46 Ag66 107.74(4) . . ?
Ag65 Ag46 Ag66 64.59(4) . . ?
S49 Ag47 Rh4 159.20(10) . . ?
S49 Ag47 Ag45 122.51(11) . . ?
Rh4 Ag47 Ag45 56.67(4) . . ?
S49 Ag47 Ag46 141.89(11) . . ?
Rh4 Ag47 Ag46 57.91(4) . . ?
Ag45 Ag47 Ag46 57.85(3) . . ?
S49 Ag47 Ag52 133.42(11) . . ?
Rh4 Ag47 Ag52 56.70(4) . . ?
Ag45 Ag47 Ag52 103.25(4) . . ?
Ag46 Ag47 Ag52 57.20(3) . . ?
S49 Ag47 Ag40 74.67(11) . . ?
Rh4 Ag47 Ag40 114.09(5) . . ?
Ag45 Ag47 Ag40 59.55(4) . . ?
Ag46 Ag47 Ag40 75.96(4) . . ?
Ag52 Ag47 Ag40 129.67(5) . . ?
S49 Ag47 Ag53 110.13(11) . . ?
Rh4 Ag47 Ag53 57.15(4) . . ?
Ag45 Ag47 Ag53 108.61(5) . . ?
Ag46 Ag47 Ag53 104.09(4) . . ?
Ag52 Ag47 Ag53 56.67(3) . . ?
Ag40 Ag47 Ag53 166.39(5) . . ?
S55 Ag48 S48 96.91(13) . . ?
S55 Ag48 Ag49 87.81(10) . . ?
S48 Ag48 Ag49 165.70(10) . . ?
S55 Ag48 Ag41 99.81(10) . . ?
S48 Ag48 Ag41 55.18(9) . . ?
Ag49 Ag48 Ag41 110.76(5) . . ?
S55 Ag48 Ag45 126.67(11) . . ?
S48 Ag48 Ag45 104.36(9) . . ?
Ag49 Ag48 Ag45 62.48(4) . . ?
Ag41 Ag48 Ag45 58.57(4) . . ?
S55 Ag48 Ag54 98.31(10) . . ?
S48 Ag48 Ag54 131.41(10) . . ?
Ag49 Ag48 Ag54 60.58(4) . . ?
Ag41 Ag48 Ag54 159.58(5) . . ?
Ag45 Ag48 Ag54 102.64(4) . . ?
S55 Ag48 Rh4 141.32(11) . . ?
S48 Ag48 Rh4 121.24(10) . . ?
Ag49 Ag48 Rh4 56.88(4) . . ?
Ag41 Ag48 Rh4 106.86(4) . . ?
Ag45 Ag48 Rh4 53.70(3) . . ?
Ag54 Ag48 Rh4 52.71(3) . . ?
S55 Ag48 Ag42 73.53(10) . . ?
S48 Ag48 Ag42 106.48(10) . . ?
Ag49 Ag48 Ag42 61.85(4) . . ?
Ag41 Ag48 Ag42 55.52(4) . . ?
Ag45 Ag48 Ag42 53.74(3) . . ?
Ag54 Ag48 Ag42 122.07(5) . . ?
Rh4 Ag48 Ag42 99.09(4) . . ?
S56 Ag49 Ag48 101.70(11) . . ?
S56 Ag49 Ag50 117.78(11) . . ?
Ag48 Ag49 Ag50 115.88(5) . . ?
S56 Ag49 Rh4 162.75(11) . . ?
Ag48 Ag49 Rh4 67.68(4) . . ?
Ag50 Ag49 Rh4 59.92(4) . . ?
S56 Ag49 Ag55 135.38(11) . . ?
Ag48 Ag49 Ag55 118.42(5) . . ?
Ag50 Ag49 Ag55 62.42(4) . . ?
Rh4 Ag49 Ag55 60.65(4) . . ?
S56 Ag49 Ag54 132.43(11) . . ?
Ag48 Ag49 Ag54 63.56(4) . . ?
Ag50 Ag49 Ag54 108.84(5) . . ?
Rh4 Ag49 Ag54 56.48(4) . . ?
Ag55 Ag49 Ag54 61.09(4) . . ?
S56 Ag49 Ag45 106.82(10) . . ?
Ag48 Ag49 Ag45 61.78(4) . . ?
Ag50 Ag49 Ag45 59.62(4) . . ?
Rh4 Ag49 Ag45 56.48(4) . . ?
Ag55 Ag49 Ag45 108.83(5) . . ?
Ag54 Ag49 Ag45 104.17(5) . . ?
S56 Ag49 Ag42 52.58(10) . . ?
Ag48 Ag49 Ag42 68.44(4) . . ?
Ag50 Ag49 Ag42 97.15(4) . . ?
Rh4 Ag49 Ag42 110.17(5) . . ?
Ag55 Ag49 Ag42 159.56(5) . . ?
Ag54 Ag49 Ag42 131.56(5) . . ?
Ag45 Ag49 Ag42 55.59(3) . . ?
S53 Ag50 Ag49 88.68(9) . . ?
S53 Ag50 Rh4 148.74(9) . . ?
Ag49 Ag50 Rh4 60.20(4) . . ?
S53 Ag50 Ag51 144.00(9) . . ?
Ag49 Ag50 Ag51 108.95(5) . . ?
Rh4 Ag50 Ag51 59.37(4) . . ?
S53 Ag50 Ag45 107.51(9) . . ?
Ag49 Ag50 Ag45 63.03(4) . . ?
Rh4 Ag50 Ag45 57.66(4) . . ?
Ag51 Ag50 Ag45 108.45(5) . . ?
S53 Ag50 Ag55 108.73(9) . . ?
Ag49 Ag50 Ag55 59.25(4) . . ?
Rh4 Ag50 Ag55 59.67(4) . . ?
Ag51 Ag50 Ag55 60.11(4) . . ?
Ag45 Ag50 Ag55 109.02(4) . . ?
S53 Ag50 Ag65 102.89(9) . . ?
Ag49 Ag50 Ag65 168.42(5) . . ?
Rh4 Ag50 Ag65 108.27(5) . . ?
Ag51 Ag50 Ag65 61.06(4) . . ?
Ag45 Ag50 Ag65 112.95(5) . . ?
Ag55 Ag50 Ag65 115.24(5) . . ?
S53 Ag50 Ag46 142.26(9) . . ?
Ag49 Ag50 Ag46 109.98(4) . . ?
Rh4 Ag50 Ag46 57.77(4) . . ?
Ag51 Ag50 Ag46 61.43(4) . . ?
Ag45 Ag50 Ag46 58.48(4) . . ?
Ag55 Ag50 Ag46 109.00(4) . . ?
Ag65 Ag50 Ag46 60.87(4) . . ?
S53 Ag50 Ag43 50.60(8) . . ?
Ag49 Ag50 Ag43 79.47(4) . . ?
Rh4 Ag50 Ag43 114.83(4) . . ?
Ag51 Ag50 Ag43 160.63(5) . . ?
Ag45 Ag50 Ag43 58.92(3) . . ?
Ag55 Ag50 Ag43 135.57(5) . . ?
Ag65 Ag50 Ag43 108.23(4) . . ?
Ag46 Ag50 Ag43 99.46(4) . . ?
S53 Ag50 Ag44 86.78(9) . . ?
Ag49 Ag50 Ag44 115.61(4) . . ?
Rh4 Ag50 Ag44 103.27(4) . . ?
Ag51 Ag50 Ag44 111.34(4) . . ?
Ag45 Ag50 Ag44 57.70(3) . . ?
Ag55 Ag50 Ag44 162.86(5) . . ?
Ag65 Ag50 Ag44 66.33(4) . . ?
Ag46 Ag50 Ag44 55.73(3) . . ?
Ag43 Ag50 Ag44 50.13(3) . . ?
S63 Ag51 Rh4 145.08(10) . . ?
S63 Ag51 Ag50 154.26(10) . . ?
Rh4 Ag51 Ag50 59.82(4) . . ?
S63 Ag51 Ag56 94.48(9) . . ?
Rh4 Ag51 Ag56 59.31(4) . . ?
Ag50 Ag51 Ag56 109.65(5) . . ?
S63 Ag51 Ag55 129.13(9) . . ?
Rh4 Ag51 Ag55 60.28(4) . . ?
Ag50 Ag51 Ag55 61.45(4) . . ?
Ag56 Ag51 Ag55 59.94(4) . . ?
S63 Ag51 Ag66 56.07(9) . . ?
Rh4 Ag51 Ag66 110.48(5) . . ?
Ag50 Ag51 Ag66 118.01(5) . . ?
Ag56 Ag51 Ag66 113.48(5) . . ?
Ag55 Ag51 Ag66 170.22(5) . . ?
S63 Ag51 Ag65 95.60(9) . . ?
Rh4 Ag51 Ag65 109.03(5) . . ?
Ag50 Ag51 Ag65 61.57(4) . . ?
Ag56 Ag51 Ag65 168.28(5) . . ?
Ag55 Ag51 Ag65 116.88(5) . . ?
Ag66 Ag51 Ag65 67.93(4) . . ?
S63 Ag51 Ag52 91.28(9) . . ?
Rh4 Ag51 Ag52 57.03(4) . . ?
Ag50 Ag51 Ag52 107.73(4) . . ?
Ag56 Ag51 Ag52 61.74(4) . . ?
Ag55 Ag51 Ag52 109.03(4) . . ?
Ag66 Ag51 Ag52 61.37(4) . . ?
Ag65 Ag51 Ag52 112.01(5) . . ?
S63 Ag51 Ag46 119.68(9) . . ?
Rh4 Ag51 Ag46 58.02(4) . . ?
Ag50 Ag51 Ag46 61.81(4) . . ?
Ag56 Ag51 Ag46 108.40(5) . . ?
Ag55 Ag51 Ag46 110.35(4) . . ?
Ag66 Ag51 Ag46 63.62(4) . . ?
Ag65 Ag51 Ag46 61.16(4) . . ?
Ag52 Ag51 Ag46 57.24(4) . . ?
S62 Ag52 Rh4 155.83(10) . . ?
S62 Ag52 Ag53 139.37(10) . . ?
Rh4 Ag52 Ag53 59.73(4) . . ?
S62 Ag52 Ag46 95.77(10) . . ?
Rh4 Ag52 Ag46 60.08(4) . . ?
Ag53 Ag52 Ag46 111.77(5) . . ?
S62 Ag52 Ag51 111.63(10) . . ?
Rh4 Ag52 Ag51 58.39(4) . . ?
Ag53 Ag52 Ag51 107.69(5) . . ?
Ag46 Ag52 Ag51 61.62(4) . . ?
S62 Ag52 Ag47 112.23(9) . . ?
Rh4 Ag52 Ag47 58.71(4) . . ?
Ag53 Ag52 Ag47 61.97(4) . . ?
Ag46 Ag52 Ag47 61.31(4) . . ?
Ag51 Ag52 Ag47 109.24(4) . . ?
S62 Ag52 Ag56 138.54(10) . . ?
Rh4 Ag52 Ag56 58.12(4) . . ?
Ag53 Ag52 Ag56 60.40(4) . . ?
Ag46 Ag52 Ag56 108.37(5) . . ?
Ag51 Ag52 Ag56 57.32(4) . . ?
Ag47 Ag52 Ag56 108.90(4) . . ?
S62 Ag52 Ag66 54.10(9) . . ?
Rh4 Ag52 Ag66 108.96(5) . . ?
Ag53 Ag52 Ag66 165.92(5) . . ?
Ag46 Ag52 Ag66 64.05(4) . . ?
Ag51 Ag52 Ag66 58.27(4) . . ?
Ag47 Ag52 Ag66 121.21(5) . . ?
Ag56 Ag52 Ag66 107.16(5) . . ?
S62 Ag52 Ag62 97.21(10) . . ?
Rh4 Ag52 Ag62 106.79(5) . . ?
Ag53 Ag52 Ag62 60.37(4) . . ?
Ag46 Ag52 Ag62 165.92(5) . . ?
Ag51 Ag52 Ag62 108.13(5) . . ?
Ag47 Ag52 Ag62 117.93(5) . . ?
Ag56 Ag52 Ag62 57.85(4) . . ?
Ag66 Ag52 Ag62 120.39(5) . . ?
S59 Ag53 Rh4 144.67(10) . . ?
S59 Ag53 Ag52 155.37(10) . . ?
Rh4 Ag53 Ag52 58.72(4) . . ?
S59 Ag53 Ag63 56.16(9) . . ?
Rh4 Ag53 Ag63 109.53(5) . . ?
Ag52 Ag53 Ag63 117.21(5) . . ?
S59 Ag53 Ag56 117.67(10) . . ?
Rh4 Ag53 Ag56 58.53(4) . . ?
Ag52 Ag53 Ag56 62.41(4) . . ?
Ag63 Ag53 Ag56 61.54(4) . . ?
S59 Ag53 Ag62 95.29(9) . . ?
Rh4 Ag53 Ag62 107.89(5) . . ?
Ag52 Ag53 Ag62 62.78(4) . . ?
Ag63 Ag53 Ag62 65.79(4) . . ?
Ag56 Ag53 Ag62 59.20(4) . . ?
S59 Ag53 Ag47 130.91(10) . . ?
Rh4 Ag53 Ag47 58.21(4) . . ?
Ag52 Ag53 Ag47 61.36(4) . . ?
Ag63 Ag53 Ag47 167.18(5) . . ?
Ag56 Ag53 Ag47 109.97(4) . . ?
Ag62 Ag53 Ag47 119.58(5) . . ?
S59 Ag53 Ag54 90.70(10) . . ?
Rh4 Ag53 Ag54 55.77(4) . . ?
Ag52 Ag53 Ag54 108.03(5) . . ?
Ag63 Ag53 Ag54 64.66(4) . . ?
Ag56 Ag53 Ag54 60.51(4) . . ?
Ag62 Ag53 Ag54 114.34(5) . . ?
Ag47 Ag53 Ag54 103.09(4) . . ?
S57 Ag54 Rh4 153.32(11) . . ?
S57 Ag54 Ag49 114.38(10) . . ?
Rh4 Ag54 Ag49 59.94(4) . . ?
S57 Ag54 Ag55 141.78(11) . . ?
Rh4 Ag54 Ag55 60.70(4) . . ?
Ag49 Ag54 Ag55 58.11(4) . . ?
S57 Ag54 Ag56 139.04(10) . . ?
Rh4 Ag54 Ag56 58.47(4) . . ?
Ag49 Ag54 Ag56 105.77(4) . . ?
Ag55 Ag54 Ag56 58.01(4) . . ?
S57 Ag54 Ag48 89.15(10) . . ?
Rh4 Ag54 Ag48 65.82(4) . . ?
Ag49 Ag54 Ag48 55.87(4) . . ?
Ag55 Ag54 Ag48 108.86(5) . . ?
Ag56 Ag54 Ag48 121.23(5) . . ?
S57 Ag54 Ag53 109.54(11) . . ?
Rh4 Ag54 Ag53 58.00(4) . . ?
Ag49 Ag54 Ag53 113.02(4) . . ?
Ag55 Ag54 Ag53 107.18(5) . . ?
Ag56 Ag54 Ag53 58.55(4) . . ?
Ag48 Ag54 Ag53 77.65(4) . . ?
S57 Ag54 Ag64 95.14(10) . . ?
Rh4 Ag54 Ag64 110.94(5) . . ?
Ag49 Ag54 Ag64 115.39(5) . . ?
Ag55 Ag54 Ag64 63.33(4) . . ?
Ag56 Ag54 Ag64 59.09(4) . . ?
Ag48 Ag54 Ag64 171.25(5) . . ?
Ag53 Ag54 Ag64 107.90(5) . . ?
S57 Ag54 Ag63 82.54(10) . . ?
Rh4 Ag54 Ag63 104.09(5) . . ?
Ag49 Ag54 Ag63 162.95(5) . . ?
Ag55 Ag54 Ag63 110.25(5) . . ?
Ag56 Ag54 Ag63 57.90(4) . . ?
Ag48 Ag54 Ag63 125.80(5) . . ?
Ag53 Ag54 Ag63 55.90(4) . . ?
Ag64 Ag54 Ag63 62.48(4) . . ?
S66 Ag55 Ag49 139.68(15) . . ?
S66 Ag55 Rh4 150.41(12) . . ?
Ag49 Ag55 Rh4 59.36(4) . . ?
S66 Ag55 Ag56 108.95(15) . . ?
Ag49 Ag55 Ag56 111.33(5) . . ?
Rh4 Ag55 Ag56 58.51(4) . . ?
S66 Ag55 Ag51 92.12(12) . . ?
Ag49 Ag55 Ag51 106.82(5) . . ?
Rh4 Ag55 Ag51 58.30(4) . . ?
Ag56 Ag55 Ag51 59.50(4) . . ?
S66 Ag55 Ag54 146.36(12) . . ?
Ag49 Ag55 Ag54 60.80(4) . . ?
Rh4 Ag55 Ag54 56.02(4) . . ?
Ag56 Ag55 Ag54 62.19(4) . . ?
Ag51 Ag55 Ag54 107.32(5) . . ?
S66 Ag55 Ag50 108.07(12) . . ?
Ag49 Ag55 Ag50 58.33(4) . . ?
Rh4 Ag55 Ag50 58.16(4) . . ?
Ag56 Ag55 Ag50 106.87(5) . . ?
Ag51 Ag55 Ag50 58.44(4) . . ?
Ag54 Ag55 Ag50 105.50(4) . . ?
S66 Ag55 Ag64 87.45(12) . . ?
Ag49 Ag55 Ag64 114.54(5) . . ?
Rh4 Ag55 Ag64 104.37(5) . . ?
Ag56 Ag55 Ag64 59.11(4) . . ?
Ag51 Ag55 Ag64 114.48(5) . . ?
Ag54 Ag55 Ag64 59.71(4) . . ?
Ag50 Ag55 Ag64 162.53(5) . . ?
S68 Ag56 Rh4 151.63(13) . . ?
S68 Ag56 Ag51 104.46(11) . . ?
Rh4 Ag56 Ag51 59.28(4) . . ?
S68 Ag56 Ag55 91.55(12) . . ?
Rh4 Ag56 Ag55 60.48(4) . . ?
Ag51 Ag56 Ag55 60.56(4) . . ?
S68 Ag56 Ag62 99.18(12) . . ?
Rh4 Ag56 Ag62 108.68(5) . . ?
Ag51 Ag56 Ag62 114.37(5) . . ?
Ag55 Ag56 Ag62 169.13(5) . . ?
S68 Ag56 Ag53 146.67(12) . . ?
Rh4 Ag56 Ag53 58.09(4) . . ?
Ag51 Ag56 Ag53 108.04(4) . . ?
Ag55 Ag56 Ag53 110.66(5) . . ?
Ag62 Ag56 Ag53 60.58(4) . . ?
S68 Ag56 Ag64 55.43(11) . . ?
Rh4 Ag56 Ag64 110.09(5) . . ?
Ag51 Ag56 Ag64 120.49(5) . . ?
Ag55 Ag56 Ag64 64.62(4) . . ?
Ag62 Ag56 Ag64 123.39(5) . . ?
Ag53 Ag56 Ag64 111.27(5) . . ?
S68 Ag56 Ag63 89.60(11) . . ?
Rh4 Ag56 Ag63 106.68(5) . . ?
Ag51 Ag56 Ag63 165.63(5) . . ?
Ag55 Ag56 Ag63 117.06(5) . . ?
Ag62 Ag56 Ag63 65.17(4) . . ?
Ag53 Ag56 Ag63 58.52(4) . . ?
Ag64 Ag56 Ag63 65.20(4) . . ?
S68 Ag56 Ag52 139.38(11) . . ?
Rh4 Ag56 Ag52 56.75(4) . . ?
Ag51 Ag56 Ag52 60.94(4) . . ?
Ag55 Ag56 Ag52 108.89(5) . . ?
Ag62 Ag56 Ag52 61.45(4) . . ?
Ag53 Ag56 Ag52 57.19(4) . . ?
Ag64 Ag56 Ag52 165.18(5) . . ?
Ag63 Ag56 Ag52 109.93(5) . . ?
S68 Ag56 Ag54 116.21(11) . . ?
Rh4 Ag56 Ag54 55.79(4) . . ?
Ag51 Ag56 Ag54 106.30(4) . . ?
Ag55 Ag56 Ag54 59.80(4) . . ?
Ag62 Ag56 Ag54 115.96(5) . . ?
Ag53 Ag56 Ag54 60.94(4) . . ?
Ag64 Ag56 Ag54 60.78(4) . . ?
Ag63 Ag56 Ag54 63.77(4) . . ?
Ag52 Ag56 Ag54 104.40(4) . . ?
S39 Ag57 S37 125.00(14) . . ?
S39 Ag57 S35 103.86(14) . . ?
S37 Ag57 S35 112.89(14) . . ?
S39 Ag57 Ag34 93.62(11) . . ?
S37 Ag57 Ag34 126.87(11) . . ?
S35 Ag57 Ag34 86.67(10) . . ?
S39 Ag57 Ag35 137.34(11) . . ?
S37 Ag57 Ag35 67.27(11) . . ?
S35 Ag57 Ag35 106.75(10) . . ?
Ag34 Ag57 Ag35 59.75(4) . . ?
S39 Ag57 Ag36 81.61(10) . . ?
S37 Ag57 Ag36 87.69(11) . . ?
S35 Ag57 Ag36 147.54(10) . . ?
Ag34 Ag57 Ag36 60.93(4) . . ?
Ag35 Ag57 Ag36 56.83(4) . . ?
S39 Ag57 Ag58 140.45(11) . . ?
S37 Ag57 Ag58 94.53(10) . . ?
S35 Ag57 Ag58 52.37(9) . . ?
Ag34 Ag57 Ag58 58.12(4) . . ?
Ag35 Ag57 Ag58 54.63(4) . . ?
Ag36 Ag57 Ag58 103.40(4) . . ?
S45 Ag58 S38 124.70(13) . . ?
S45 Ag58 S35 96.63(13) . . ?
S38 Ag58 S35 115.50(14) . . ?
S45 Ag58 Ag35 149.02(10) . . ?
S38 Ag58 Ag35 56.73(9) . . ?
S35 Ag58 Ag35 110.33(10) . . ?
S45 Ag58 Ag34 109.45(10) . . ?
S38 Ag58 Ag34 116.92(9) . . ?
S35 Ag58 Ag34 84.63(10) . . ?
Ag35 Ag58 Ag34 60.21(4) . . ?
S45 Ag58 Ag39 88.63(10) . . ?
S38 Ag58 Ag39 90.74(10) . . ?
S35 Ag58 Ag39 142.37(11) . . ?
Ag35 Ag58 Ag39 60.74(4) . . ?
Ag34 Ag58 Ag39 58.73(4) . . ?
S45 Ag58 Ag59 52.26(9) . . ?
S38 Ag58 Ag59 146.29(10) . . ?
S35 Ag58 Ag59 97.63(11) . . ?
Ag35 Ag58 Ag59 107.38(5) . . ?
Ag34 Ag58 Ag59 57.68(4) . . ?
Ag39 Ag58 Ag59 57.13(4) . . ?
S45 Ag58 Ag57 143.10(10) . . ?
S38 Ag58 Ag57 89.78(9) . . ?
S35 Ag58 Ag57 52.03(9) . . ?
Ag35 Ag58 Ag57 58.56(4) . . ?
Ag34 Ag58 Ag57 55.44(4) . . ?
Ag39 Ag58 Ag57 105.21(4) . . ?
Ag59 Ag58 Ag57 107.15(5) . . ?
S44 Ag59 S45 116.05(13) . . ?
S44 Ag59 S36 129.53(14) . . ?
S45 Ag59 S36 109.86(13) . . ?
S44 Ag59 Ag34 121.38(11) . . ?
S45 Ag59 Ag34 109.79(10) . . ?
S36 Ag59 Ag34 55.40(9) . . ?
S44 Ag59 Ag39 84.28(10) . . ?
S45 Ag59 Ag39 90.76(9) . . ?
S36 Ag59 Ag39 115.52(10) . . ?
Ag34 Ag59 Ag39 60.12(4) . . ?
S44 Ag59 Ag58 139.94(10) . . ?
S45 Ag59 Ag58 51.97(9) . . ?
S36 Ag59 Ag58 85.55(10) . . ?
Ag34 Ag59 Ag58 58.30(4) . . ?
Ag39 Ag59 Ag58 60.37(4) . . ?
S44 Ag59 Ag38 66.32(10) . . ?
S45 Ag59 Ag38 147.35(10) . . ?
S36 Ag59 Ag38 86.05(9) . . ?
Ag34 Ag59 Ag38 55.40(4) . . ?
Ag39 Ag59 Ag38 56.62(3) . . ?
Ag58 Ag59 Ag38 103.60(4) . . ?
S47 Ag60 S40 132.76(15) . . ?
S47 Ag60 S41 107.60(15) . . ?
S40 Ag60 S41 114.50(15) . . ?
S47 Ag60 Ag37 105.34(11) . . ?
S40 Ag60 Ag37 114.75(10) . . ?
S41 Ag60 Ag37 57.35(10) . . ?
S47 Ag60 Ag36 143.06(11) . . ?
S40 Ag60 Ag36 55.48(9) . . ?
S41 Ag60 Ag36 92.96(10) . . ?
Ag37 Ag60 Ag36 60.37(4) . . ?
S47 Ag60 Ag41 87.47(10) . . ?
S40 Ag60 Ag41 92.52(10) . . ?
S41 Ag60 Ag41 116.05(10) . . ?
Ag37 Ag60 Ag41 58.71(4) . . ?
Ag36 Ag60 Ag41 55.71(4) . . ?
S47 Ag60 Ag61 49.93(10) . . ?
S40 Ag60 Ag61 148.58(10) . . ?
S41 Ag60 Ag61 86.74(11) . . ?
Ag37 Ag60 Ag61 56.16(4) . . ?
Ag36 Ag60 Ag61 102.99(4) . . ?
Ag41 Ag60 Ag61 56.46(4) . . ?
S42 Ag61 S55 121.13(16) . . ?
S42 Ag61 S47 109.57(14) . . ?
S55 Ag61 S47 109.85(15) . . ?
S42 Ag61 Ag42 87.94(10) . . ?
S55 Ag61 Ag42 82.66(10) . . ?
S47 Ag61 Ag42 146.16(11) . . ?
S42 Ag61 Ag37 66.61(11) . . ?
S55 Ag61 Ag37 139.82(10) . . ?
S47 Ag61 Ag37 102.19(11) . . ?
Ag42 Ag61 Ag37 57.46(4) . . ?
S42 Ag61 Ag41 125.03(12) . . ?
S55 Ag61 Ag41 98.52(10) . . ?
S47 Ag61 Ag41 87.50(10) . . ?
Ag42 Ag61 Ag41 59.12(4) . . ?
Ag37 Ag61 Ag41 58.69(4) . . ?
S42 Ag61 Ag60 94.87(12) . . ?
S55 Ag61 Ag60 143.87(11) . . ?
S47 Ag61 Ag60 48.41(10) . . ?
Ag42 Ag61 Ag60 103.09(5) . . ?
Ag37 Ag61 Ag60 54.49(4) . . ?
Ag41 Ag61 Ag60 57.87(4) . . ?
S61 Ag62 S60 121.02(15) . . ?
S61 Ag62 S67 102.90(14) . . ?
S60 Ag62 S67 115.27(16) . . ?
S61 Ag62 Ag56 96.97(10) . . ?
S60 Ag62 Ag56 128.28(12) . . ?
S67 Ag62 Ag56 84.81(11) . . ?
S61 Ag62 Ag53 137.96(10) . . ?
S60 Ag62 Ag53 68.12(11) . . ?
S67 Ag62 Ag53 108.87(10) . . ?
Ag56 Ag62 Ag53 60.22(4) . . ?
S61 Ag62 Ag52 81.40(10) . . ?
S60 Ag62 Ag52 89.71(12) . . ?
S67 Ag62 Ag52 145.48(12) . . ?
Ag56 Ag62 Ag52 60.70(4) . . ?
Ag53 Ag62 Ag52 56.85(4) . . ?
S61 Ag62 Ag63 143.65(11) . . ?
S60 Ag62 Ag63 95.10(11) . . ?
S67 Ag62 Ag63 52.61(10) . . ?
Ag56 Ag62 Ag63 58.58(4) . . ?
Ag53 Ag62 Ag63 56.30(4) . . ?
Ag52 Ag62 Ag63 104.50(5) . . ?
S58 Ag63 S59 121.55(13) . . ?
S58 Ag63 S67 99.73(14) . . ?
S59 Ag63 S67 120.19(15) . . ?
S58 Ag63 Ag53 144.16(11) . . ?
S59 Ag63 Ag53 56.45(9) . . ?
S67 Ag63 Ag53 111.33(11) . . ?
S58 Ag63 Ag56 108.21(10) . . ?
S59 Ag63 Ag56 116.37(9) . . ?
S67 Ag63 Ag56 83.79(11) . . ?
Ag53 Ag63 Ag56 59.94(4) . . ?
S58 Ag63 Ag54 85.22(10) . . ?
S59 Ag63 Ag54 87.62(9) . . ?
S67 Ag63 Ag54 141.03(12) . . ?
Ag53 Ag63 Ag54 59.44(4) . . ?
Ag56 Ag63 Ag54 58.33(4) . . ?
S58 Ag63 Ag62 147.39(10) . . ?
S59 Ag63 Ag62 90.30(10) . . ?
S67 Ag63 Ag62 53.45(10) . . ?
Ag53 Ag63 Ag62 57.92(4) . . ?
Ag56 Ag63 Ag62 56.25(4) . . ?
Ag54 Ag63 Ag62 104.48(4) . . ?
S58 Ag63 Ag64 51.22(10) . . ?
S59 Ag63 Ag64 142.37(10) . . ?
S67 Ag63 Ag64 96.79(12) . . ?
Ag53 Ag63 Ag64 105.93(5) . . ?
Ag56 Ag63 Ag64 57.13(4) . . ?
Ag54 Ag63 Ag64 56.59(4) . . ?
Ag62 Ag63 Ag64 108.32(5) . . ?
S65 Ag64 S58 117.24(15) . . ?
S65 Ag64 S68 126.86(16) . . ?
S58 Ag64 S68 111.85(15) . . ?
S65 Ag64 Ag56 120.33(12) . . ?
S58 Ag64 Ag56 109.07(11) . . ?
S68 Ag64 Ag56 55.84(10) . . ?
S65 Ag64 Ag54 85.03(12) . . ?
S58 Ag64 Ag54 88.45(10) . . ?
S68 Ag64 Ag54 115.96(10) . . ?
Ag56 Ag64 Ag54 60.13(4) . . ?
S65 Ag64 Ag55 64.23(11) . . ?
S58 Ag64 Ag55 145.41(10) . . ?
S68 Ag64 Ag55 86.46(11) . . ?
Ag56 Ag64 Ag55 56.27(4) . . ?
Ag54 Ag64 Ag55 56.96(4) . . ?
S65 Ag64 Ag63 142.39(12) . . ?
S58 Ag64 Ag63 51.54(10) . . ?
S68 Ag64 Ag63 85.16(12) . . ?
Ag56 Ag64 Ag63 57.67(4) . . ?
Ag54 Ag64 Ag63 60.93(4) . . ?
Ag55 Ag64 Ag63 104.29(4) . . ?
S64 Ag65 S54 114.40(13) . . ?
S64 Ag65 S52 107.78(13) . . ?
S54 Ag65 S52 112.32(12) . . ?
S64 Ag65 Ag51 67.66(10) . . ?
S54 Ag65 Ag51 139.08(9) . . ?
S52 Ag65 Ag51 104.72(9) . . ?
S64 Ag65 Ag50 90.45(10) . . ?
S54 Ag65 Ag50 81.79(9) . . ?
S52 Ag65 Ag50 147.87(10) . . ?
Ag51 Ag65 Ag50 57.36(4) . . ?
S64 Ag65 Ag46 127.54(10) . . ?
S54 Ag65 Ag46 103.69(9) . . ?
S52 Ag65 Ag46 88.15(9) . . ?
Ag51 Ag65 Ag46 59.93(4) . . ?
Ag50 Ag65 Ag46 60.01(4) . . ?
S64 Ag65 Ag66 93.54(10) . . ?
S54 Ag65 Ag66 151.57(9) . . ?
S52 Ag65 Ag66 49.93(9) . . ?
Ag51 Ag65 Ag66 55.36(4) . . ?
Ag50 Ag65 Ag66 104.17(4) . . ?
Ag46 Ag65 Ag66 58.97(4) . . ?
S52 Ag66 S62 129.32(13) . . ?
S52 Ag66 S63 112.13(13) . . ?
S62 Ag66 S63 113.90(13) . . ?
S52 Ag66 Ag51 107.83(10) . . ?
S62 Ag66 Ag51 114.06(10) . . ?
S63 Ag66 Ag51 57.39(9) . . ?
S52 Ag66 Ag52 142.81(10) . . ?
S62 Ag66 Ag52 54.46(9) . . ?
S63 Ag66 Ag52 91.42(9) . . ?
Ag51 Ag66 Ag52 60.36(4) . . ?
S52 Ag66 Ag46 87.50(9) . . ?
S62 Ag66 Ag46 90.10(9) . . ?
S63 Ag66 Ag46 116.78(9) . . ?
Ag51 Ag66 Ag46 59.40(4) . . ?
Ag52 Ag66 Ag46 55.67(3) . . ?
S52 Ag66 Ag65 51.72(9) . . ?
S62 Ag66 Ag65 146.02(10) . . ?
S63 Ag66 Ag65 89.17(9) . . ?
Ag51 Ag66 Ag65 56.71(4) . . ?
Ag52 Ag66 Ag65 102.94(4) . . ?
Ag46 Ag66 Ag65 56.44(3) . . ?
Ag2 Rh1 Ag12 116.98(5) . . ?
Ag2 Rh1 Ag3 66.15(4) . . ?
Ag12 Rh1 Ag3 121.12(5) . . ?
Ag2 Rh1 Ag4 119.13(5) . . ?
Ag12 Rh1 Ag4 115.05(5) . . ?
Ag3 Rh1 Ag4 61.14(4) . . ?
Ag2 Rh1 Ag1 66.03(4) . . ?
Ag12 Rh1 Ag1 175.06(6) . . ?
Ag3 Rh1 Ag1 63.42(4) . . ?
Ag4 Rh1 Ag1 64.71(4) . . ?
Ag2 Rh1 Ag5 117.23(5) . . ?
Ag12 Rh1 Ag5 113.49(5) . . ?
Ag3 Rh1 Ag5 114.10(5) . . ?
Ag4 Rh1 Ag5 64.27(4) . . ?
Ag1 Rh1 Ag5 61.74(4) . . ?
Ag2 Rh1 Ag10 179.35(6) . . ?
Ag12 Rh1 Ag10 62.38(4) . . ?
Ag3 Rh1 Ag10 113.99(5) . . ?
Ag4 Rh1 Ag10 61.32(4) . . ?
Ag1 Rh1 Ag10 114.62(5) . . ?
Ag5 Rh1 Ag10 63.34(4) . . ?
Ag2 Rh1 Ag7 64.32(4) . . ?
Ag12 Rh1 Ag7 65.37(4) . . ?
Ag3 Rh1 Ag7 124.60(5) . . ?
Ag4 Rh1 Ag7 173.60(6) . . ?
Ag1 Rh1 Ag7 114.26(5) . . ?
Ag5 Rh1 Ag7 109.48(5) . . ?
Ag10 Rh1 Ag7 115.28(5) . . ?
Ag2 Rh1 Ag9 116.08(5) . . ?
Ag12 Rh1 Ag9 63.83(4) . . ?
Ag3 Rh1 Ag9 64.18(4) . . ?
Ag4 Rh1 Ag9 64.05(4) . . ?
Ag1 Rh1 Ag9 119.00(5) . . ?
Ag5 Rh1 Ag9 118.26(5) . . ?
Ag10 Rh1 Ag9 63.60(4) . . ?
Ag7 Rh1 Ag9 120.13(5) . . ?
Ag2 Rh1 Ag6 63.98(4) . . ?
Ag12 Rh1 Ag6 116.09(5) . . ?
Ag3 Rh1 Ag6 115.91(5) . . ?
Ag4 Rh1 Ag6 116.00(5) . . ?
Ag1 Rh1 Ag6 61.09(4) . . ?
Ag5 Rh1 Ag6 61.73(4) . . ?
Ag10 Rh1 Ag6 116.35(5) . . ?
Ag7 Rh1 Ag6 59.81(4) . . ?
Ag9 Rh1 Ag6 179.91(6) . . ?
Ag2 Rh1 Ag11 116.14(5) . . ?
Ag12 Rh1 Ag11 62.42(4) . . ?
Ag3 Rh1 Ag11 174.97(5) . . ?
Ag4 Rh1 Ag11 114.49(5) . . ?
Ag1 Rh1 Ag11 112.92(5) . . ?
Ag5 Rh1 Ag11 60.91(4) . . ?
Ag10 Rh1 Ag11 63.78(4) . . ?
Ag7 Rh1 Ag11 59.63(4) . . ?
Ag9 Rh1 Ag11 116.89(5) . . ?
Ag6 Rh1 Ag11 63.02(4) . . ?
Ag2 Rh1 Ag8 61.00(4) . . ?
Ag12 Rh1 Ag8 59.80(4) . . ?
Ag3 Rh1 Ag8 80.49(4) . . ?
Ag4 Rh1 Ag8 131.49(5) . . ?
Ag1 Rh1 Ag8 124.39(5) . . ?
Ag5 Rh1 Ag8 163.92(5) . . ?
Ag10 Rh1 Ag8 118.35(5) . . ?
Ag7 Rh1 Ag8 54.66(4) . . ?
Ag9 Rh1 Ag8 73.34(4) . . ?
Ag6 Rh1 Ag8 106.65(5) . . ?
Ag11 Rh1 Ag8 104.54(5) . . ?
Ag22 Rh2 Ag12 116.90(5) . . ?
Ag22 Rh2 Ag19 118.76(6) . . ?
Ag12 Rh2 Ag19 115.82(6) . . ?
Ag22 Rh2 Ag18 66.07(5) . . ?
Ag12 Rh2 Ag18 119.77(5) . . ?
Ag19 Rh2 Ag18 62.07(4) . . ?
Ag22 Rh2 Ag20 116.21(5) . . ?
Ag12 Rh2 Ag20 114.22(5) . . ?
Ag19 Rh2 Ag20 64.29(5) . . ?
Ag18 Rh2 Ag20 115.41(5) . . ?
Ag22 Rh2 Ag23 65.25(5) . . ?
Ag12 Rh2 Ag23 176.52(6) . . ?
Ag19 Rh2 Ag23 63.93(5) . . ?
Ag18 Rh2 Ag23 63.42(4) . . ?
Ag20 Rh2 Ag23 62.40(4) . . ?
Ag22 Rh2 Ag14 179.28(6) . . ?
Ag12 Rh2 Ag14 62.53(4) . . ?
Ag19 Rh2 Ag14 61.48(4) . . ?
Ag18 Rh2 Ag14 113.75(6) . . ?
Ag20 Rh2 Ag14 64.51(4) . . ?
Ag23 Rh2 Ag14 115.35(5) . . ?
Ag22 Rh2 Ag16 63.89(5) . . ?
Ag12 Rh2 Ag16 65.46(4) . . ?
Ag19 Rh2 Ag16 173.58(6) . . ?
Ag18 Rh2 Ag16 123.33(6) . . ?
Ag20 Rh2 Ag16 109.33(5) . . ?
Ag23 Rh2 Ag16 114.37(6) . . ?
Ag14 Rh2 Ag16 115.94(5) . . ?
Ag22 Rh2 Ag15 115.41(6) . . ?
Ag12 Rh2 Ag15 62.70(4) . . ?
Ag19 Rh2 Ag15 114.94(5) . . ?
Ag18 Rh2 Ag15 176.57(6) . . ?
Ag20 Rh2 Ag15 61.19(4) . . ?
Ag23 Rh2 Ag15 114.05(5) . . ?
Ag14 Rh2 Ag15 64.81(4) . . ?
Ag16 Rh2 Ag15 59.53(4) . . ?
Ag22 Rh2 Ag21 63.12(5) . . ?
Ag12 Rh2 Ag21 117.04(5) . . ?
Ag19 Rh2 Ag21 114.83(5) . . ?
Ag18 Rh2 Ag21 115.64(6) . . ?
Ag20 Rh2 Ag21 61.06(5) . . ?
Ag23 Rh2 Ag21 61.02(5) . . ?
Ag14 Rh2 Ag21 117.47(5) . . ?
Ag16 Rh2 Ag21 60.43(4) . . ?
Ag15 Rh2 Ag21 63.56(4) . . ?
Ag22 Rh2 Ag13 117.07(5) . . ?
Ag12 Rh2 Ag13 64.88(4) . . ?
Ag19 Rh2 Ag13 63.15(4) . . ?
Ag18 Rh2 Ag13 63.14(4) . . ?
Ag20 Rh2 Ag13 117.63(6) . . ?
Ag23 Rh2 Ag13 117.02(6) . . ?
Ag14 Rh2 Ag13 62.35(4) . . ?
Ag16 Rh2 Ag13 121.63(5) . . ?
Ag15 Rh2 Ag13 117.53(5) . . ?
Ag21 Rh2 Ag13 177.90(6) . . ?
Ag22 Rh2 Ag17 60.49(4) . . ?
Ag12 Rh2 Ag17 60.59(4) . . ?
Ag19 Rh2 Ag17 131.21(5) . . ?
Ag18 Rh2 Ag17 78.05(4) . . ?
Ag20 Rh2 Ag17 164.44(6) . . ?
Ag23 Rh2 Ag17 122.42(5) . . ?
Ag14 Rh2 Ag17 118.81(5) . . ?
Ag16 Rh2 Ag17 55.15(4) . . ?
Ag15 Rh2 Ag17 105.38(5) . . ?
Ag21 Rh2 Ag17 106.92(5) . . ?
Ag13 Rh2 Ag17 74.66(4) . . ?
Ag39 Rh3 Ag45 116.98(5) . . ?
Ag39 Rh3 Ag35 66.66(4) . . ?
Ag45 Rh3 Ag35 120.22(5) . . ?
Ag39 Rh3 Ag36 119.55(5) . . ?
Ag45 Rh3 Ag36 114.98(5) . . ?
Ag35 Rh3 Ag36 61.74(4) . . ?
Ag39 Rh3 Ag34 65.56(4) . . ?
Ag45 Rh3 Ag34 175.69(5) . . ?
Ag35 Rh3 Ag34 63.77(4) . . ?
Ag36 Rh3 Ag34 64.86(4) . . ?
Ag39 Rh3 Ag37 116.25(5) . . ?
Ag45 Rh3 Ag37 114.10(5) . . ?
Ag35 Rh3 Ag37 114.65(5) . . ?
Ag36 Rh3 Ag37 64.29(4) . . ?
Ag34 Rh3 Ag37 61.75(4) . . ?
Ag39 Rh3 Ag41 179.21(6) . . ?
Ag45 Rh3 Ag41 62.51(4) . . ?
Ag35 Rh3 Ag41 114.09(5) . . ?
Ag36 Rh3 Ag41 61.21(4) . . ?
Ag34 Rh3 Ag41 114.91(5) . . ?
Ag37 Rh3 Ag41 63.76(4) . . ?
Ag39 Rh3 Ag42 115.61(5) . . ?
Ag45 Rh3 Ag42 62.62(4) . . ?
Ag35 Rh3 Ag42 175.60(5) . . ?
Ag36 Rh3 Ag42 114.27(5) . . ?
Ag34 Rh3 Ag42 113.30(5) . . ?
Ag37 Rh3 Ag42 61.06(4) . . ?
Ag41 Rh3 Ag42 63.65(4) . . ?
Ag39 Rh3 Ag43 64.06(4) . . ?
Ag45 Rh3 Ag43 65.50(4) . . ?
Ag35 Rh3 Ag43 124.40(5) . . ?
Ag36 Rh3 Ag43 173.20(5) . . ?
Ag34 Rh3 Ag43 114.11(5) . . ?
Ag37 Rh3 Ag43 109.09(5) . . ?
Ag41 Rh3 Ag43 115.16(5) . . ?
Ag42 Rh3 Ag43 59.48(4) . . ?
Ag39 Rh3 Ag40 117.16(5) . . ?
Ag45 Rh3 Ag40 63.88(4) . . ?
Ag35 Rh3 Ag40 63.81(4) . . ?
Ag36 Rh3 Ag40 63.61(4) . . ?
Ag34 Rh3 Ag40 118.60(5) . . ?
Ag37 Rh3 Ag40 118.10(5) . . ?
Ag41 Rh3 Ag40 63.26(4) . . ?
Ag42 Rh3 Ag40 116.71(5) . . ?
Ag43 Rh3 Ag40 120.80(5) . . ?
Ag39 Rh3 Ag38 63.57(4) . . ?
Ag45 Rh3 Ag38 116.28(5) . . ?
Ag35 Rh3 Ag38 116.46(5) . . ?
Ag36 Rh3 Ag38 115.74(5) . . ?
Ag34 Rh3 Ag38 61.19(4) . . ?
Ag37 Rh3 Ag38 61.07(4) . . ?
Ag41 Rh3 Ag38 116.01(5) . . ?
Ag42 Rh3 Ag38 62.95(4) . . ?
Ag43 Rh3 Ag38 59.79(4) . . ?
Ag40 Rh3 Ag38 179.16(6) . . ?
Ag39 Rh3 Ag44 60.28(4) . . ?
Ag45 Rh3 Ag44 60.52(4) . . ?
Ag35 Rh3 Ag44 79.63(4) . . ?
Ag36 Rh3 Ag44 132.10(5) . . ?
Ag34 Rh3 Ag44 123.08(5) . . ?
Ag37 Rh3 Ag44 163.52(5) . . ?
Ag41 Rh3 Ag44 119.47(5) . . ?
Ag42 Rh3 Ag44 104.75(4) . . ?
Ag43 Rh3 Ag44 54.47(4) . . ?
Ag40 Rh3 Ag44 74.80(4) . . ?
Ag38 Rh3 Ag44 106.01(4) . . ?
Ag54 Rh4 Ag45 116.69(5) . . ?
Ag54 Rh4 Ag52 119.55(5) . . ?
Ag45 Rh4 Ag52 115.59(5) . . ?
Ag54 Rh4 Ag53 66.24(4) . . ?
Ag45 Rh4 Ag53 121.95(5) . . ?
Ag52 Rh4 Ag53 61.55(4) . . ?
Ag54 Rh4 Ag51 116.27(5) . . ?
Ag45 Rh4 Ag51 113.64(5) . . ?
Ag52 Rh4 Ag51 64.58(4) . . ?
Ag53 Rh4 Ag51 114.14(5) . . ?
Ag54 Rh4 Ag56 65.74(4) . . ?
Ag45 Rh4 Ag56 174.54(5) . . ?
Ag52 Rh4 Ag56 65.13(4) . . ?
Ag53 Rh4 Ag56 63.38(4) . . ?
Ag51 Rh4 Ag56 61.41(4) . . ?
Ag54 Rh4 Ag46 178.82(6) . . ?
Ag45 Rh4 Ag46 62.22(4) . . ?
Ag52 Rh4 Ag46 61.61(4) . . ?
Ag53 Rh4 Ag46 114.62(5) . . ?
Ag51 Rh4 Ag46 64.26(4) . . ?
Ag56 Rh4 Ag46 115.30(5) . . ?
Ag54 Rh4 Ag50 114.87(5) . . ?
Ag45 Rh4 Ag50 62.41(4) . . ?
Ag52 Rh4 Ag50 114.79(5) . . ?
Ag53 Rh4 Ag50 174.93(5) . . ?
Ag51 Rh4 Ag50 60.81(4) . . ?
Ag56 Rh4 Ag50 112.20(5) . . ?
Ag46 Rh4 Ag50 64.35(4) . . ?
Ag54 Rh4 Ag47 116.28(5) . . ?
Ag45 Rh4 Ag47 64.24(4) . . ?
Ag52 Rh4 Ag47 64.59(4) . . ?
Ag53 Rh4 Ag47 64.64(4) . . ?
Ag51 Rh4 Ag47 119.38(5) . . ?
Ag56 Rh4 Ag47 119.68(5) . . ?
Ag46 Rh4 Ag47 63.83(4) . . ?
Ag50 Rh4 Ag47 117.68(5) . . ?
Ag54 Rh4 Ag49 63.58(4) . . ?
Ag45 Rh4 Ag49 64.62(4) . . ?
Ag52 Rh4 Ag49 174.27(5) . . ?
Ag53 Rh4 Ag49 123.62(5) . . ?
Ag51 Rh4 Ag49 109.86(5) . . ?
Ag56 Rh4 Ag49 114.07(5) . . ?
Ag46 Rh4 Ag49 115.30(5) . . ?
Ag50 Rh4 Ag49 59.87(4) . . ?
Ag47 Rh4 Ag49 119.10(5) . . ?
Ag54 Rh4 Ag55 63.28(4) . . ?
Ag45 Rh4 Ag55 115.12(5) . . ?
Ag52 Rh4 Ag55 116.33(5) . . ?
Ag53 Rh4 Ag55 115.59(5) . . ?
Ag51 Rh4 Ag55 61.43(4) . . ?
Ag56 Rh4 Ag55 61.00(4) . . ?
Ag46 Rh4 Ag55 116.60(5) . . ?
Ag50 Rh4 Ag55 62.17(4) . . ?
Ag47 Rh4 Ag55 179.07(5) . . ?
Ag49 Rh4 Ag55 59.99(4) . . ?
Ag54 Rh4 Ag48 61.46(4) . . ?
Ag45 Rh4 Ag48 60.20(4) . . ?
Ag52 Rh4 Ag48 130.04(5) . . ?
Ag53 Rh4 Ag48 79.09(4) . . ?
Ag51 Rh4 Ag48 165.14(5) . . ?
Ag56 Rh4 Ag48 123.95(5) . . ?
Ag46 Rh4 Ag48 117.73(5) . . ?
Ag50 Rh4 Ag48 105.85(4) . . ?
Ag47 Rh4 Ag48 71.55(4) . . ?
Ag49 Rh4 Ag48 55.44(4) . . ?
Ag55 Rh4 Ag48 107.57(5) . . ?
P1 S1 Ag26 106.4(2) . . ?
P1 S1 Ag25 104.5(2) . . ?
Ag26 S1 Ag25 72.81(11) . . ?
P1 S2 Ag24 103.7(2) . . ?
P1 S2 Ag1 102.8(2) . . ?
Ag24 S2 Ag1 68.02(10) . . ?
P2 S3 Ag26 99.4(2) . . ?
P2 S4 Ag27 106.4(2) . . ?
P2 S4 Ag4 101.86(19) . . ?
Ag27 S4 Ag4 70.86(11) . . ?
P3 S5 Ag26 106.2(2) . . ?
P3 S6 Ag3 91.4(2) . . ?
P3 S6 Ag25 105.8(2) . . ?
Ag3 S6 Ag25 67.05(11) . . ?
P4 S7 Ag25 102.3(2) . . ?
P4 S7 Ag24 102.6(3) . . ?
Ag25 S7 Ag24 75.30(12) . . ?
P4 S8 Ag2 108.7(2) . . ?
P5 S9 Ag24 104.6(2) . . ?
P5 S10 Ag6 95.8(2) . . ?
P6 S11 Ag28 101.01(19) . . ?
P6 S12 Ag27 104.09(19) . . ?
P6 S12 Ag5 92.11(18) . . ?
Ag27 S12 Ag5 67.27(10) . . ?
P7 S13 Ag27 108.1(2) . . ?
P7 S13 Ag28 98.94(19) . . ?
Ag27 S13 Ag28 83.16(12) . . ?
P7 S14 Ag10 108.17(19) . . ?
P7 S14 Ag17 113.9(2) . . ?
Ag10 S14 Ag17 68.29(10) . . ?
P8 S15 Ag13 95.0(2) . . ?
P8 S16 Ag9 102.5(2) . . ?
P9 S17 Ag14 105.5(3) . . ?
P9 S17 Ag8 123.8(2) . . ?
Ag14 S17 Ag8 67.15(11) . . ?
P9 S18 Ag33 104.2(3) . . ?
P9 S18 Ag32 102.0(2) . . ?
Ag33 S18 Ag32 79.45(14) . . ?
P10 S19 Ag32 99.0(2) . . ?
P10 S19 Ag8 112.7(2) . . ?
Ag32 S19 Ag8 80.69(12) . . ?
P10 S20 Ag7 99.9(2) . . ?
P10 S20 Ag15 97.35(19) . . ?
Ag7 S20 Ag15 77.93(12) . . ?
P11 S21 Ag16 98.1(2) . . ?
P11 S21 Ag11 97.6(2) . . ?
Ag16 S21 Ag11 77.12(12) . . ?
P11 S22 Ag28 99.3(2) . . ?
P11 S22 Ag17 113.2(2) . . ?
Ag28 S22 Ag17 85.79(12) . . ?
P12 S23 Ag33 105.1(3) . . ?
P12 S23 Ag19 97.9(3) . . ?
Ag33 S23 Ag19 72.64(13) . . ?
P12 S24 Ag31 101.1(3) . . ?
P13 S25 Ag31 106.3(3) . . ?
P13 S26 Ag18 93.7(2) . . ?
P13 S26 Ag30 102.9(2) . . ?
Ag18 S26 Ag30 67.37(12) . . ?
P14 S27 Ag22 110.6(3) . . ?
P14 S28 Ag30 100.3(2) . . ?
P14 S28 Ag29 103.9(3) . . ?
Ag30 S28 Ag29 76.66(16) . . ?
P15 S29 Ag29 105.5(3) . . ?
P15 S30 Ag21 88.1(3) . . ?
P16 S31 Ag32 103.1(3) . . ?
P16 S32 Ag20 94.2(2) . . ?
P16 S32 Ag33 99.2(3) . . ?
Ag20 S32 Ag33 66.45(12) . . ?
P17 S33 Ag30 110.6(4) . . ?
P17B S33 Ag30 96.4(3) . . ?
P17 S33 Ag31 96.9(4) . . ?
P17B S33 Ag31 110.2(3) . . ?
Ag30 S33 Ag31 75.40(14) . . ?
P17B S34 Ag29 96.8(4) . . ?
P17 S34 Ag29 110.8(3) . . ?
P17B S34 Ag23 110.2(4) . . ?
P17 S34 Ag23 96.9(3) . . ?
Ag29 S34 Ag23 68.69(12) . . ?
P18 S35 Ag57 104.8(2) . . ?
P18 S35 Ag58 101.6(2) . . ?
Ag57 S35 Ag58 75.60(11) . . ?
P18 S36 Ag34 103.6(2) . . ?
P18 S36 Ag59 103.5(2) . . ?
Ag34 S36 Ag59 69.05(10) . . ?
P19 S37 Ag57 104.8(2) . . ?
P19 S38 Ag35 91.16(18) . . ?
P19 S38 Ag58 103.3(2) . . ?
Ag35 S38 Ag58 66.31(10) . . ?
P20 S39 Ag57 101.6(2) . . ?
P20 S40 Ag60 104.6(2) . . ?
P20 S40 Ag36 100.77(19) . . ?
Ag60 S40 Ag36 70.86(11) . . ?
P21 S41 Ag60 105.0(2) . . ?
P21 S41 Ag37 90.1(2) . . ?
Ag60 S41 Ag37 66.82(10) . . ?
P21 S42 Ag61 102.1(2) . . ?
P22 S43 Ag38 93.6(2) . . ?
P22 S44 Ag59 101.7(2) . . ?
P23 S45 Ag58 100.86(18) . . ?
P23 S45 Ag59 100.82(19) . . ?
Ag58 S45 Ag59 75.77(11) . . ?
P23 S46 Ag39 112.12(19) . . ?
P24 S47 Ag60 107.3(2) . . ?
P24 S47 Ag61 97.5(2) . . ?
Ag60 S47 Ag61 81.66(13) . . ?
P24 S48 Ag41 109.4(2) . . ?
P24 S48 Ag48 117.8(2) . . ?
Ag41 S48 Ag48 67.44(10) . . ?
P25 S49 Ag47 96.36(19) . . ?
P25 S50 Ag40 97.00(19) . . ?
P26 S51 Ag46 108.73(19) . . ?
P26 S51 Ag44 121.3(2) . . ?
Ag46 S51 Ag44 67.92(9) . . ?
P26 S52 Ag66 105.46(19) . . ?
P26 S52 Ag65 99.87(18) . . ?
Ag66 S52 Ag65 78.35(11) . . ?
P27 S53 Ag43 101.11(18) . . ?
P27 S53 Ag50 94.81(17) . . ?
Ag43 S53 Ag50 77.37(11) . . ?
P27 S54 Ag65 99.41(18) . . ?
P27 S54 Ag44 112.46(18) . . ?
Ag65 S54 Ag44 81.77(11) . . ?
P28 S55 Ag61 97.9(2) . . ?
P28 S55 Ag48 113.3(2) . . ?
Ag61 S55 Ag48 87.58(13) . . ?
P28 S56 Ag49 99.4(2) . . ?
P28 S56 Ag42 96.7(2) . . ?
Ag49 S56 Ag42 76.76(11) . . ?
P29 S57 Ag54 108.2(2) . . ?
P29 S58 Ag64 102.2(2) . . ?
P29 S58 Ag63 102.35(19) . . ?
Ag64 S58 Ag63 77.24(11) . . ?
P30 S59 Ag63 107.3(2) . . ?
P30 S59 Ag53 90.14(18) . . ?
Ag63 S59 Ag53 67.38(10) . . ?
P30 S60 Ag62 109.0(2) . . ?
P31 S61 Ag62 105.34(19) . . ?
P31 S62 Ag66 104.62(19) . . ?
P31 S62 Ag52 101.46(19) . . ?
Ag66 S62 Ag52 71.44(11) . . ?
P32 S63 Ag66 100.44(19) . . ?
P32 S63 Ag51 91.22(17) . . ?
Ag66 S63 Ag51 66.54(9) . . ?
P32 S64 Ag65 102.9(2) . . ?
P33 S65 Ag64 102.0(2) . . ?
P33 S66 Ag55 90.5(2) . . ?
P34 S67 Ag63 103.5(3) . . ?
P34 S67 Ag62 107.9(2) . . ?
Ag63 S67 Ag62 73.93(11) . . ?
P34 S68 Ag64 104.9(3) . . ?
P34 S68 Ag56 103.0(2) . . ?
Ag64 S68 Ag56 68.74(11) . . ?
O1 P1 O2 104.3(9) . . ?
O1 P1 S1 110.1(7) . . ?
O2 P1 S1 104.5(6) . . ?
O1 P1 S2 105.9(6) . . ?
O2 P1 S2 109.4(7) . . ?
S1 P1 S2 121.5(3) . . ?
O4 P2 O3 101.4(6) . . ?
O4 P2 S3 114.3(5) . . ?
O3 P2 S3 108.6(5) . . ?
O4 P2 S4 103.6(5) . . ?
O3 P2 S4 109.8(4) . . ?
S3 P2 S4 117.9(3) . . ?
O5 P3 O6 102.5(8) . . ?
O5 P3 S5 111.9(7) . . ?
O6 P3 S5 108.5(5) . . ?
O5 P3 S6 106.7(7) . . ?
O6 P3 S6 108.3(5) . . ?
S5 P3 S6 117.8(3) . . ?
O7 P4 O8 97.2(10) . . ?
O7 P4 S8 112.8(7) . . ?
O8 P4 S8 105.1(7) . . ?
O7 P4 S7 109.4(7) . . ?
O8 P4 S7 108.2(7) . . ?
S8 P4 S7 121.1(3) . . ?
O9 P5 O10 95.0(7) . . ?
O9 P5 S10 112.6(5) . . ?
O10 P5 S10 110.7(5) . . ?
O9 P5 S9 108.9(5) . . ?
O10 P5 S9 110.9(5) . . ?
S10 P5 S9 116.7(3) . . ?
O12 P6 O11 102.2(5) . . ?
O12 P6 S11 107.9(4) . . ?
O11 P6 S11 110.3(5) . . ?
O12 P6 S12 112.0(4) . . ?
O11 P6 S12 107.7(5) . . ?
S11 P6 S12 115.8(2) . . ?
O13 P7 O14 102.5(7) . . ?
O13 P7 S14 108.4(5) . . ?
O14 P7 S14 112.2(5) . . ?
O13 P7 S13 108.9(5) . . ?
O14 P7 S13 104.6(5) . . ?
S14 P7 S13 118.9(2) . . ?
O16 P8 O15 96.4(6) . . ?
O16 P8 S15 112.8(6) . . ?
O15 P8 S15 112.4(5) . . ?
O16 P8 S16 110.0(5) . . ?
O15 P8 S16 111.4(6) . . ?
S15 P8 S16 112.9(3) . . ?
O18 P9 O17 98.5(11) . . ?
O18 P9 S17 111.4(7) . . ?
O17 P9 S17 110.8(7) . . ?
O18 P9 S18 110.2(6) . . ?
O17 P9 S18 104.5(8) . . ?
S17 P9 S18 119.2(3) . . ?
O20 P10 O19 101.8(6) . . ?
O20 P10 S19 105.6(5) . . ?
O19 P10 S19 110.2(5) . . ?
O20 P10 S20 109.7(5) . . ?
O19 P10 S20 110.3(4) . . ?
S19 P10 S20 117.9(2) . . ?
O21 P11 O22 101.4(7) . . ?
O21 P11 S22 105.1(5) . . ?
O22 P11 S22 111.8(6) . . ?
O21 P11 S21 109.6(5) . . ?
O22 P11 S21 110.0(5) . . ?
S22 P11 S21 117.6(3) . . ?
O23 P12 O24 101.6(7) . . ?
O23 P12 S24 109.3(6) . . ?
O24 P12 S24 115.5(6) . . ?
O23 P12 S23 109.8(6) . . ?
O24 P12 S23 101.5(6) . . ?
S24 P12 S23 117.8(3) . . ?
O25 P13 O26 100.7(8) . . ?
O25 P13 S25 109.1(6) . . ?
O26 P13 S25 110.4(6) . . ?
O25 P13 S26 110.1(6) . . ?
O26 P13 S26 108.0(6) . . ?
S25 P13 S26 117.3(3) . . ?
O28 P14 O27 99.6(14) . . ?
O28 P14 S27 111.4(9) . . ?
O27 P14 S27 105.7(7) . . ?
O28 P14 S28 109.6(8) . . ?
O27 P14 S28 108.0(7) . . ?
S27 P14 S28 120.3(3) . . ?
O29 P15 O30 97.4(11) . . ?
O29 P15 S29 110.0(9) . . ?
O30 P15 S29 107.7(8) . . ?
O29 P15 S30 110.6(8) . . ?
O30 P15 S30 113.4(9) . . ?
S29 P15 S30 116.1(4) . . ?
O31 P16 O32 102.9(9) . . ?
O31 P16 S31 107.4(7) . . ?
O32 P16 S31 111.2(7) . . ?
O31 P16 S32 110.0(8) . . ?
O32 P16 S32 106.7(7) . . ?
S31 P16 S32 117.7(3) . . ?
O33 P17 O34 101.0(15) . . ?
O33 P17 S33 105.1(11) . . ?
O34 P17 S33 112.0(12) . . ?
O33 P17 S34 102.2(10) . . ?
O34 P17 S34 111.6(12) . . ?
S33 P17 S34 121.9(5) . . ?
O33B P17B O34B 103.9(15) . . ?
O33B P17B S34 117.8(11) . . ?
O34B P17B S34 105.4(12) . . ?
O33B P17B S33 107.9(10) . . ?
O34B P17B S33 105.1(12) . . ?
S34 P17B S33 115.3(5) . . ?
O36 P18 O35 107.8(9) . . ?
O36 P18 S36 108.6(7) . . ?
O35 P18 S36 102.5(7) . . ?
O36 P18 S35 105.8(5) . . ?
O35 P18 S35 109.4(7) . . ?
S36 P18 S35 122.1(3) . . ?
O38 P19 O37 101.1(6) . . ?
O38 P19 S38 106.4(5) . . ?
O37 P19 S38 109.7(5) . . ?
O38 P19 S37 113.0(5) . . ?
O37 P19 S37 108.5(5) . . ?
S38 P19 S37 116.9(3) . . ?
O39 P20 O40 101.8(7) . . ?
O39 P20 S39 114.2(5) . . ?
O40 P20 S39 110.2(6) . . ?
O39 P20 S40 102.2(5) . . ?
O40 P20 S40 109.3(5) . . ?
S39 P20 S40 117.7(3) . . ?
O41 P21 O42 101.5(6) . . ?
O41 P21 S42 108.1(5) . . ?
O42 P21 S42 110.3(5) . . ?
O41 P21 S41 112.1(5) . . ?
O42 P21 S41 107.2(6) . . ?
S42 P21 S41 116.7(3) . . ?
O44 P22 O43 93.8(8) . . ?
O44 P22 S43 112.6(6) . . ?
O43 P22 S43 111.8(6) . . ?
O44 P22 S44 110.3(6) . . ?
O43 P22 S44 110.1(5) . . ?
S43 P22 S44 116.1(3) . . ?
O45 P23 O46 99.7(5) . . ?
O45 P23 S46 108.4(4) . . ?
O46 P23 S46 111.9(4) . . ?
O45 P23 S45 108.9(4) . . ?
O46 P23 S45 107.2(4) . . ?
S46 P23 S45 119.1(2) . . ?
O48 P24 O47 103.2(7) . . ?
O48 P24 S47 103.8(6) . . ?
O47 P24 S47 109.0(5) . . ?
O48 P24 S48 113.1(5) . . ?
O47 P24 S48 107.9(5) . . ?
S47 P24 S48 118.7(3) . . ?
O50 P25 O49 96.3(5) . . ?
O50 P25 S50 111.8(4) . . ?
O49 P25 S50 111.4(5) . . ?
O50 P25 S49 112.3(5) . . ?
O49 P25 S49 110.5(4) . . ?
S50 P25 S49 113.4(3) . . ?
O51 P26 O52 101.2(6) . . ?
O51 P26 S51 112.1(4) . . ?
O52 P26 S51 108.5(4) . . ?
O51 P26 S52 105.0(4) . . ?
O52 P26 S52 110.0(4) . . ?
S51 P26 S52 118.6(2) . . ?
O54 P27 O53 101.4(5) . . ?
O54 P27 S53 109.6(4) . . ?
O53 P27 S53 109.7(4) . . ?
O54 P27 S54 106.8(4) . . ?
O53 P27 S54 109.9(4) . . ?
S53 P27 S54 118.1(2) . . ?
O55 P28 O56 100.1(7) . . ?
O55 P28 S55 104.3(6) . . ?
O56 P28 S55 111.5(6) . . ?
O55 P28 S56 110.8(7) . . ?
O56 P28 S56 110.4(6) . . ?
S55 P28 S56 118.1(3) . . ?
O57 P29 O58 100.8(6) . . ?
O57 P29 S57 111.4(5) . . ?
O58 P29 S57 107.3(5) . . ?
O57 P29 S58 108.0(5) . . ?
O58 P29 S58 109.0(5) . . ?
S57 P29 S58 118.9(2) . . ?
O60 P30 O59 100.0(6) . . ?
O60 P30 S60 112.8(5) . . ?
O59 P30 S60 109.1(5) . . ?
O60 P30 S59 107.7(5) . . ?
O59 P30 S59 108.9(5) . . ?
S60 P30 S59 116.9(3) . . ?
O61 P31 O62 101.3(6) . . ?
O61 P31 S61 114.5(5) . . ?
O62 P31 S61 109.3(4) . . ?
O61 P31 S62 102.6(5) . . ?
O62 P31 S62 109.2(5) . . ?
S61 P31 S62 118.5(2) . . ?
O63 P32 O64 100.2(6) . . ?
O63 P32 S64 113.0(5) . . ?
O64 P32 S64 109.3(5) . . ?
O63 P32 S63 107.0(5) . . ?
O64 P32 S63 110.1(5) . . ?
S64 P32 S63 116.0(2) . . ?
O66 P33 O65 100.9(7) . . ?
O66 P33 S66 108.1(5) . . ?
O65 P33 S66 113.0(6) . . ?
O66 P33 S65 111.1(5) . . ?
O65 P33 S65 106.2(5) . . ?
S66 P33 S65 116.4(3) . . ?
O68 P34 O67 97.0(11) . . ?
O67B P34 O68B 94.0(11) . . ?
O67B P34 S68 126.3(11) . . ?
O68 P34 S68 103.0(9) . . ?
O67 P34 S68 88.7(8) . . ?
O68B P34 S68 109.4(8) . . ?
O67B P34 S67 106.5(10) . . ?
O68 P34 S67 125.1(10) . . ?
O67 P34 S67 113.1(9) . . ?
O68B P34 S67 87.8(8) . . ?
S68 P34 S67 121.5(3) . . ?
C1B O1 P1 128.4(16) . . ?
C1 O1 P1 129.6(18) . . ?
C4 O2 P1 122.2(16) . . ?
C7 O3 P2 120.5(10) . . ?
C10 O4 P2 122.1(10) . . ?
C13 O5 P3 124.1(15) . . ?
C16 O6 P3 121.3(12) . . ?
P4 O7 C19 115.0(12) . . ?
C22 O8 P4 120.9(19) . . ?
C25 O9 P5 119.1(12) . . ?
C28 O10 P5 117.7(10) . . ?
C31 O11 P6 119.7(9) . . ?
C34 O12 P6 121.6(9) . . ?
C37 O13 P7 120.0(11) . . ?
C40 O14 P7 123.4(11) . . ?
C43 O15 P8 119.8(12) . . ?
C46 O16 P8 117.9(10) . . ?
C49 O17 P9 130.9(15) . . ?
C52 O18 P9 118.8(14) . . ?
C55 O19 P10 120.9(9) . . ?
C58 O20 P10 122.6(10) . . ?
C61 O21 P11 121.1(11) . . ?
C64 O22 P11 124.6(11) . . ?
C67 O23 P12 123.0(12) . . ?
C70 O24 P12 119.3(14) . . ?
C73 O25 P13 114.9(13) . . ?
C76 O26 P13 119.0(15) . . ?
C79 O27 P14 131.8(19) . . ?
C82 O28 P14 128(3) . . ?
C85 O29 P15 127.2(18) . . ?
C88 O30 P15 130.0(17) . . ?
C91 O31 P16 123.2(17) . . ?
C94 O32 P16 122.7(17) . . ?
C97 O33 P17 117.0(19) . . ?
C100 O34 P17 122(3) . . ?
C97B O33B P17B 113(2) . . ?
C1B0 O34B P17B 140(3) . . ?
C103 O35 P18 127.9(16) . . ?
C1B6 O36 P18 138.1(15) . . ?
C106 O36 P18 120.6(14) . . ?
C109 O37 P19 120.5(11) . . ?
C112 O38 P19 118.0(12) . . ?
C115 O39 P20 122.4(10) . . ?
C118 O40 P20 121.2(11) . . ?
C121 O41 P21 122.7(13) . . ?
C124 O42 P21 116.1(10) . . ?
C127 O43 P22 120.4(12) . . ?
C130 O44 P22 122.0(14) . . ?
C133 O45 P23 120.2(9) . . ?
C136 O46 P23 121.8(9) . . ?
C139 O47 P24 122.9(10) . . ?
C142 O48 P24 128.3(13) . . ?
C145 O49 P25 118.1(10) . . ?
C148 O50 P25 117.1(9) . . ?
C151 O51 P26 119.7(10) . . ?
C154 O52 P26 120.1(9) . . ?
C157 O53 P27 121.5(8) . . ?
C160 O54 P27 123.5(9) . . ?
C163 O55 P28 122.4(15) . . ?
C166 O56 P28 126.8(12) . . ?
C169 O57 P29 122.2(9) . . ?
C172 O58 P29 121.4(12) . . ?
C175 O59 P30 120.9(10) . . ?
C178 O60 P30 126.8(15) . . ?
C181 O61 P31 120.5(10) . . ?
C184 O62 P31 124.2(9) . . ?
C187 O63 P32 121.0(11) . . ?
C190 O64 P32 122.4(10) . . ?
C193 O65 P33 130.9(18) . . ?
C196 O66 P33 119.3(11) . . ?
C199 O67 P34 114.5(13) . . ?
C202 O68 P34 121.3(16) . . ?
C199 O67B P34 119.2(16) . . ?
C202 O68B P34 109.8(16) . . ?
O1 C1 C2 111(3) . . ?
C1 C2 C3 105(4) . . ?
O1 C1B C2B 108(3) . . ?
C3B C2B C1B 106(4) . . ?
O2 C4 C5 104(2) . . ?
C6 C5 C4 118(3) . . ?
O3 C7 C8 113.0(16) . . ?
C7 C8 C9 110.8(18) . . ?
O4 C10 C11 108.7(13) . . ?
C10 C11 C12 111.6(15) . . ?
O5 C13 C14 110(3) . . ?
C15 C14 C13 96.6(8) . . ?
C17 C16 O6 112.0(18) . . ?
C16 C17 C18 115(2) . . ?
C20 C19 O7 108.9(19) . . ?
C19 C20 C21 107(2) . . ?
O8 C22 C23 105(2) . . ?
C24 C23 C22 107(2) . . ?
O9 C25 C26 111.5(16) . . ?
C25 C26 C27 112.1(17) . . ?
O10 C28 C29 111.1(18) . . ?
C30 C29 C28 111(2) . . ?
O11 C31 C32 111.0(13) . . ?
C31 C32 C33 108.8(16) . . ?
O12 C34 C35 108.7(13) . . ?
C36 C35 C34 113.2(15) . . ?
O13 C37 C38 111(2) . . ?
C37 C38 C39 102(2) . . ?
O14 C40 C41 109.2(16) . . ?
C42 C41 C40 103(2) . . ?
O15 C43 C44 111.8(17) . . ?
C43 C44 C45 106(3) . . ?
O16 C46 C47 108.8(16) . . ?
C48 C47 C46 110(2) . . ?
O17 C49 C50 115.3(18) . . ?
C49 C50 C51 113.8(19) . . ?
O18 C52 C53 112(3) . . ?
C54 C53 C52 118(2) . . ?
O19 C55 C56 110.9(15) . . ?
C55 C56 C57 123.0(18) . . ?
O20 C58 C59 108.3(14) . . ?
C58 C59 C60 111.7(16) . . ?
O21 C61 C62 109.4(14) . . ?
C61 C62 C63 112.2(18) . . ?
O22 C64 C65 112.0(17) . . ?
C66 C65 C64 122(2) . . ?
O23 C67 C68 107.3(18) . . ?
C67 C68 C69 110.7(17) . . ?
O24 C70 C71 109.3(19) . . ?
C72 C71 C70 113(2) . . ?
O25 C73 C74 118(2) . . ?
C73 C74 C75 96.0(8) . . ?
O26 C76 C77 115(2) . . ?
C78 C77 C76 123(3) . . ?
O27 C79 C80 114(2) . . ?
C79 C80 C81 111(3) . . ?
O28 C82 C83 103(3) . . ?
C84 C83 C82 104(4) . . ?
O29 C85 C86 110(2) . . ?
C87 C86 C85 106(2) . . ?
O30 C88 C89 107(2) . . ?
C90 C89 C88 102(3) . . ?
O31 C91 C92 103(2) . . ?
C93 C92 C91 91.2(18) . . ?
O32 C94 C95 105(2) . . ?
C96 C95 C94 100(3) . . ?
O33 C97 C98 109(2) . . ?
C97 C98 C99 110(3) . . ?
O34 C100 C101 95(4) . . ?
C102 C101 C100 150(6) . . ?
O33B C97B C98B 119(3) . . ?
C97B C98B C99B 107(3) . . ?
O34B C1B0 C1B1 139(5) . . ?
C1B2 C1B1 C1B0 106(5) . . ?
O35 C103 C104 107.2(19) . . ?
C105 C104 C103 118(2) . . ?
O36 C106 C107 90(2) . . ?
C108 C107 C106 116(3) . . ?
O36 C1B6 C1B7 118(2) . . ?
C1B8 C1B7 C1B6 97(2) . . ?
O37 C109 C110 107.1(16) . . ?
C111 C110 C109 115.2(18) . . ?
O38 C112 C113 109.7(18) . . ?
C112 C113 C114 103(2) . . ?
O39 C115 C116 107.9(13) . . ?
C117 C116 C115 112.6(14) . . ?
O40 C118 C119 111.6(18) . . ?
C120 C119 C118 115(2) . . ?
O41 C121 C122 111(2) . . ?
C121 C122 C123 112(3) . . ?
O42 C124 C125 112.0(14) . . ?
C124 C125 C126 108.8(14) . . ?
C128 C127 O43 114(2) . . ?
C127 C128 C129 110(2) . . ?
O44 C130 C131 107.9(17) . . ?
C132 C131 C130 105(2) . . ?
O45 C133 C134 109.1(13) . . ?
C135 C134 C133 112.4(15) . . ?
O46 C136 C137 105.9(12) . . ?
C136 C137 C138 112.8(14) . . ?
O47 C139 C140 102.6(17) . . ?
C141 C140 C139 106(3) . . ?
O48 C142 C143 108.5(16) . . ?
C144 C143 C142 113(2) . . ?
O49 C145 C146 110.4(15) . . ?
C147 C146 C145 108.2(18) . . ?
O50 C148 C149 110.1(13) . . ?
C150 C149 C148 112.9(18) . . ?
O51 C151 C152 109.9(14) . . ?
C153 C152 C151 113.4(16) . . ?
O52 C154 C155 111.4(14) . . ?
C154 C155 C156 112.6(16) . . ?
O53 C157 C158 107.5(12) . . ?
C157 C158 C159 114.1(14) . . ?
O54 C160 C161 107.9(11) . . ?
C162 C161 C160 112.3(14) . . ?
O55 C163 C164 109(2) . . ?
C165 C164 C163 100(2) . . ?
O56 C166 C167 106.2(17) . . ?
C168 C167 C166 116(2) . . ?
O57 C169 C170 111.3(14) . . ?
C171 C170 C169 113.1(17) . . ?
O58 C172 C173 104.9(19) . . ?
C174 C173 C172 110(4) . . ?
O59 C175 C176 109.5(15) . . ?
C175 C176 C177 116.2(19) . . ?
O60 C178 C179 107(2) . . ?
C180 C179 C178 97(3) . . ?
O61 C181 C182 108.5(15) . . ?
C183 C182 C181 109.4(17) . . ?
O62 C184 C185 109.0(13) . . ?
C184 C185 C186 115.2(15) . . ?
O63 C187 C188 109.6(17) . . ?
C187 C188 C189 112.9(18) . . ?
C191 C190 O64 110.4(17) . . ?
C190 C191 C192 109(2) . . ?
O65 C193 C194 112(2) . . ?
C195 C194 C193 96.0(8) . . ?
O66 C196 C197 107.6(18) . . ?
C196 C197 C198 112(2) . . ?
O67 C199 C200 117.8(17) . . ?
O67B C199 C200 109.8(18) . . ?
C199 C200 C201 107.0(19) . . ?
O68B C202 C203 104(2) . . ?
O68 C202 C203 134(2) . . ?
C204 C203 C202 109(2) . . ?

loop_
_geom_bond_atom_site_label_1
_geom_bond_atom_site_label_2
_geom_bond_distance
_geom_bond_site_symmetry_2
_geom_bond_publ_flag
Ag1 S2 2.611(4) . ?
Ag1 Rh1 2.7635(15) . ?
Ag1 Ag6 2.8253(16) . ?
Ag1 Ag5 2.8383(16) . ?
Ag1 Ag26 2.8568(17) . ?
Ag1 Ag3 2.8951(16) . ?
Ag1 Ag24 2.9081(16) . ?
Ag1 Ag25 2.9328(17) . ?
Ag1 Ag4 2.9519(15) . ?
Ag1 Ag2 2.9758(16) . ?
Ag2 S8 2.476(4) . ?
Ag2 Rh1 2.6971(15) . ?
Ag2 Ag6 2.9109(17) . ?
Ag2 Ag7 2.9164(16) . ?
Ag2 Ag24 2.9582(17) . ?
Ag2 Ag8 2.9696(16) . ?
Ag2 Ag3 2.9700(17) . ?
Ag2 Ag25 3.1469(17) . ?
Ag3 S6 2.555(4) . ?
Ag3 Rh1 2.7447(16) . ?
Ag3 Ag4 2.7958(15) . ?
Ag3 Ag25 2.8330(17) . ?
Ag3 Ag9 2.9378(16) . ?
Ag3 Ag26 2.9807(17) . ?
Ag4 S4 2.560(4) . ?
Ag4 Rh1 2.7525(15) . ?
Ag4 Ag10 2.8153(15) . ?
Ag4 Ag9 2.9364(15) . ?
Ag4 Ag5 2.9365(16) . ?
Ag4 Ag27 2.9401(16) . ?
Ag4 Ag26 2.9744(16) . ?
Ag5 S12 2.612(4) . ?
Ag5 Rh1 2.7680(15) . ?
Ag5 Ag11 2.8205(15) . ?
Ag5 Ag6 2.8544(16) . ?
Ag5 Ag27 2.8835(16) . ?
Ag5 Ag10 2.9068(15) . ?
Ag5 Ag28 2.9453(16) . ?
Ag6 S10 2.496(4) . ?
Ag6 Ag7 2.7801(15) . ?
Ag6 Rh1 2.7957(16) . ?
Ag6 Ag11 2.9227(16) . ?
Ag6 Ag24 3.1584(17) . ?
Ag7 S20 2.510(4) . ?
Ag7 Ag8 2.7209(16) . ?
Ag7 Ag11 2.7728(15) . ?
Ag7 Rh1 2.7803(16) . ?
Ag7 Ag12 2.9735(15) . ?
Ag7 Ag15 3.2053(16) . ?
Ag8 S19 2.610(4) . ?
Ag8 S17 2.622(4) . ?
Ag8 Ag14 2.8977(16) . ?
Ag8 Ag12 2.9286(15) . ?
Ag8 Rh1 3.1112(16) . ?
Ag8 Ag15 3.2937(17) . ?
Ag8 Ag32 3.3542(17) . ?
Ag9 S16 2.498(5) . ?
Ag9 Rh1 2.7847(16) . ?
Ag9 Ag12 2.9132(16) . ?
Ag9 Ag10 2.9262(16) . ?
Ag9 Ag13 2.9475(16) . ?
Ag10 S14 2.561(4) . ?
Ag10 Rh1 2.7682(15) . ?
Ag10 Ag12 2.8451(15) . ?
Ag10 Ag17 2.9141(16) . ?
Ag10 Ag11 2.9398(16) . ?
Ag10 Ag28 3.0576(16) . ?
Ag10 Ag27 3.0803(15) . ?
Ag11 S21 2.585(4) . ?
Ag11 Rh1 2.7961(16) . ?
Ag11 Ag12 2.8617(15) . ?
Ag11 Ag28 2.9283(16) . ?
Ag11 Ag16 3.1918(16) . ?
Ag11 Ag17 3.3212(16) . ?
Ag12 Rh2 2.7116(15) . ?
Ag12 Rh1 2.7253(15) . ?
Ag12 Ag14 2.8504(15) . ?
Ag12 Ag15 2.8597(15) . ?
Ag12 Ag17 2.9425(16) . ?
Ag12 Ag13 2.9717(16) . ?
Ag12 Ag16 2.9721(16) . ?
Ag13 S15 2.525(5) . ?
Ag13 Rh2 2.8257(17) . ?
Ag13 Ag14 2.9021(16) . ?
Ag13 Ag19 2.9156(16) . ?
Ag13 Ag18 2.9188(17) . ?
Ag14 S17 2.617(5) . ?
Ag14 Rh2 2.7796(17) . ?
Ag14 Ag19 2.8218(16) . ?
Ag14 Ag32 2.9310(17) . ?
Ag14 Ag20 2.9535(17) . ?
Ag14 Ag15 2.9818(17) . ?
Ag14 Ag33 3.1156(18) . ?
Ag15 S20 2.587(4) . ?
Ag15 Ag16 2.7644(16) . ?
Ag15 Rh2 2.7842(16) . ?
Ag15 Ag20 2.8189(17) . ?
Ag15 Ag32 2.8937(16) . ?
Ag15 Ag21 2.9505(17) . ?
Ag16 S21 2.535(4) . ?
Ag16 Ag17 2.7305(17) . ?
Ag16 Rh2 2.7839(17) . ?
Ag16 Ag21 2.8190(17) . ?
Ag16 Ag22 2.9017(17) . ?
Ag17 S22 2.629(4) . ?
Ag17 S14 2.630(4) . ?
Ag17 Ag22 2.9325(16) . ?
Ag17 Rh2 3.0859(16) . ?
Ag18 S26 2.556(4) . ?
Ag18 Rh2 2.7476(17) . ?
Ag18 Ag19 2.8294(17) . ?
Ag18 Ag30 2.8411(19) . ?
Ag18 Ag23 2.9044(18) . ?
Ag18 Ag31 2.9345(18) . ?
Ag18 Ag22 2.9692(19) . ?
Ag19 S23 2.554(5) . ?
Ag19 Rh2 2.7405(17) . ?
Ag19 Ag23 2.9215(19) . ?
Ag19 Ag20 2.9233(19) . ?
Ag19 Ag31 2.9699(19) . ?
Ag19 Ag33 3.0016(18) . ?
Ag20 S32 2.594(4) . ?
Ag20 Rh2 2.7540(16) . ?
Ag20 Ag21 2.8308(19) . ?
Ag20 Ag33 2.852(2) . ?
Ag20 Ag23 2.8656(18) . ?
Ag20 Ag32 2.9603(18) . ?
Ag21 S30 2.583(5) . ?
Ag21 Rh2 2.8175(17) . ?
Ag21 Ag23 2.841(2) . ?
Ag21 Ag22 2.8889(18) . ?
Ag21 Ag29 3.154(2) . ?
Ag22 S27 2.473(5) . ?
Ag22 Rh2 2.6983(17) . ?
Ag22 Ag23 2.9530(18) . ?
Ag22 Ag29 2.9904(18) . ?
Ag22 Ag30 3.0853(19) . ?
Ag23 S34 2.602(5) . ?
Ag23 Rh2 2.7778(16) . ?
Ag23 Ag31 2.882(2) . ?
Ag23 Ag29 2.931(2) . ?
Ag23 Ag30 2.9827(19) . ?
Ag24 S9 2.469(5) . ?
Ag24 S7 2.555(5) . ?
Ag24 S2 2.588(4) . ?
Ag24 Ag25 3.1061(19) . ?
Ag25 S7 2.529(4) . ?
Ag25 S6 2.574(4) . ?
Ag25 S1 2.610(4) . ?
Ag25 Ag26 3.0953(17) . ?
Ag26 S5 2.501(5) . ?
Ag26 S3 2.511(4) . ?
Ag26 S1 2.605(4) . ?
Ag27 S13 2.504(4) . ?
Ag27 S4 2.511(4) . ?
Ag27 S12 2.593(4) . ?
Ag27 Ag28 3.3636(17) . ?
Ag28 S11 2.527(4) . ?
Ag28 S22 2.546(4) . ?
Ag28 S13 2.564(4) . ?
Ag29 S29 2.505(7) . ?
Ag29 S28 2.559(6) . ?
Ag29 S34 2.593(6) . ?
Ag29 Ag30 3.159(2) . ?
Ag30 S28 2.535(6) . ?
Ag30 S26 2.567(5) . ?
Ag30 S33 2.582(5) . ?
Ag30 Ag31 3.168(2) . ?
Ag31 S25 2.502(6) . ?
Ag31 S24 2.522(5) . ?
Ag31 S33 2.599(6) . ?
Ag32 S31 2.515(5) . ?
Ag32 S18 2.560(5) . ?
Ag32 S19 2.571(4) . ?
Ag32 Ag33 3.2467(19) . ?
Ag33 S23 2.513(5) . ?
Ag33 S18 2.519(5) . ?
Ag33 S32 2.612(5) . ?
Ag34 S36 2.586(4) . ?
Ag34 Rh3 2.7566(15) . ?
Ag34 Ag37 2.8305(16) . ?
Ag34 Ag38 2.8382(16) . ?
Ag34 Ag57 2.8648(17) . ?
Ag34 Ag35 2.9024(16) . ?
Ag34 Ag59 2.9339(16) . ?
Ag34 Ag39 2.9501(15) . ?
Ag34 Ag58 2.9538(16) . ?
Ag34 Ag36 2.9543(15) . ?
Ag35 S38 2.583(4) . ?
Ag35 Rh3 2.7377(16) . ?
Ag35 Ag36 2.8169(15) . ?
Ag35 Ag58 2.8289(16) . ?
Ag35 Ag40 2.9295(15) . ?
Ag35 Ag57 2.9599(16) . ?
Ag35 Ag39 2.9834(16) . ?
Ag36 S40 2.572(4) . ?
Ag36 Rh3 2.7526(15) . ?
Ag36 Ag41 2.8186(15) . ?
Ag36 Ag40 2.9288(15) . ?
Ag36 Ag37 2.9324(16) . ?
Ag36 Ag60 2.9489(16) . ?
Ag36 Ag57 2.9601(16) . ?
Ag37 S41 2.640(4) . ?
Ag37 Rh3 2.7591(15) . ?
Ag37 Ag42 2.8175(15) . ?
Ag37 Ag38 2.8344(15) . ?
Ag37 Ag60 2.8819(16) . ?
Ag37 Ag41 2.9272(15) . ?
Ag37 Ag61 2.9405(17) . ?
Ag38 S43 2.520(4) . ?
Ag38 Ag43 2.7951(15) . ?
Ag38 Rh3 2.8191(15) . ?
Ag38 Ag39 2.9045(15) . ?
Ag38 Ag42 2.9271(15) . ?
Ag38 Ag59 3.1574(17) . ?
Ag39 S46 2.476(4) . ?
Ag39 Rh3 2.6912(15) . ?
Ag39 Ag43 2.9076(15) . ?
Ag39 Ag44 2.9391(15) . ?
Ag39 Ag59 2.9555(16) . ?
Ag39 Ag58 3.0589(16) . ?
Ag40 S50 2.520(4) . ?
Ag40 Rh3 2.8041(15) . ?
Ag40 Ag45 2.9194(15) . ?
Ag40 Ag41 2.9302(15) . ?
Ag40 Ag47 2.9508(15) . ?
Ag41 S48 2.583(4) . ?
Ag41 Rh3 2.7833(15) . ?
Ag41 Ag45 2.8522(14) . ?
Ag41 Ag48 2.9060(15) . ?
Ag41 Ag42 2.9374(16) . ?
Ag41 Ag61 3.0303(16) . ?
Ag41 Ag60 3.0789(16) . ?
Ag42 S56 2.587(4) . ?
Ag42 Ag43 2.7659(15) . ?
Ag42 Rh3 2.7868(15) . ?
Ag42 Ag45 2.8585(15) . ?
Ag42 Ag61 2.9212(16) . ?
Ag42 Ag49 3.1714(15) . ?
Ag42 Ag48 3.3451(16) . ?
Ag43 S53 2.514(4) . ?
Ag43 Ag44 2.7181(15) . ?
Ag43 Rh3 2.7886(15) . ?
Ag43 Ag45 2.9765(15) . ?
Ag43 Ag50 3.1751(15) . ?
Ag44 S51 2.612(4) . ?
Ag44 S54 2.618(4) . ?
Ag44 Ag46 2.9083(15) . ?
Ag44 Ag45 2.9580(15) . ?
Ag44 Rh3 3.1163(15) . ?
Ag44 Ag50 3.2395(16) . ?
Ag45 Rh3 2.7126(14) . ?
Ag45 Rh4 2.7164(14) . ?
Ag45 Ag46 2.8398(14) . ?
Ag45 Ag50 2.8495(14) . ?
Ag45 Ag48 2.9247(15) . ?
Ag45 Ag47 2.9279(15) . ?
Ag45 Ag49 2.9438(15) . ?
Ag46 S51 2.594(4) . ?
Ag46 Rh4 2.7785(15) . ?
Ag46 Ag52 2.8203(15) . ?
Ag46 Ag47 2.9432(15) . ?
Ag46 Ag51 2.9506(15) . ?
Ag46 Ag50 2.9611(15) . ?
Ag46 Ag65 2.9865(15) . ?
Ag46 Ag66 3.0709(15) . ?
Ag47 S49 2.532(4) . ?
Ag47 Rh4 2.7892(15) . ?
Ag47 Ag52 2.9484(15) . ?
Ag47 Ag53 2.9651(15) . ?
Ag48 S55 2.625(4) . ?
Ag48 S48 2.650(4) . ?
Ag48 Ag49 2.7434(16) . ?
Ag48 Ag54 2.9676(15) . ?
Ag48 Rh4 3.0816(15) . ?
Ag49 S56 2.520(4) . ?
Ag49 Ag50 2.7808(15) . ?
Ag49 Rh4 2.7900(15) . ?
Ag49 Ag55 2.8081(15) . ?
Ag49 Ag54 2.8868(15) . ?
Ag50 S53 2.565(4) . ?
Ag50 Rh4 2.7821(15) . ?
Ag50 Ag51 2.8097(15) . ?
Ag50 Ag55 2.8963(15) . ?
Ag50 Ag65 2.9343(15) . ?
Ag51 S63 2.639(4) . ?
Ag51 Rh4 2.7692(15) . ?
Ag51 Ag56 2.8282(15) . ?
Ag51 Ag55 2.8585(16) . ?
Ag51 Ag66 2.8741(16) . ?
Ag51 Ag65 2.9199(16) . ?
Ag51 Ag52 2.9371(16) . ?
Ag52 S62 2.546(4) . ?
Ag52 Rh4 2.7282(15) . ?
Ag52 Ag53 2.8066(15) . ?
Ag52 Ag56 2.9595(15) . ?
Ag52 Ag66 2.9661(15) . ?
Ag52 Ag62 2.9809(16) . ?
Ag53 S59 2.583(4) . ?
Ag53 Rh4 2.7569(15) . ?
Ag53 Ag63 2.8611(16) . ?
Ag53 Ag56 2.9035(15) . ?
Ag53 Ag62 2.9138(16) . ?
Ag53 Ag54 2.9752(16) . ?
Ag54 S57 2.466(4) . ?
Ag54 Rh4 2.6876(15) . ?
Ag54 Ag55 2.8951(15) . ?
Ag54 Ag56 2.9628(16) . ?
Ag54 Ag64 2.9821(16) . ?
Ag54 Ag63 3.1227(16) . ?
Ag55 S66 2.548(4) . ?
Ag55 Rh4 2.8266(15) . ?
Ag55 Ag56 2.8411(16) . ?
Ag55 Ag64 3.0862(17) . ?
Ag56 S68 2.603(4) . ?
Ag56 Rh4 2.7700(15) . ?
Ag56 Ag62 2.8734(18) . ?
Ag56 Ag64 2.9315(17) . ?
Ag56 Ag63 2.9491(16) . ?
Ag57 S39 2.506(4) . ?
Ag57 S37 2.515(4) . ?
Ag57 S35 2.596(4) . ?
Ag57 Ag58 3.1889(16) . ?
Ag58 S45 2.537(4) . ?
Ag58 S38 2.590(4) . ?
Ag58 S35 2.607(4) . ?
Ag58 Ag59 3.1212(17) . ?
Ag59 S44 2.493(4) . ?
Ag59 S45 2.546(4) . ?
Ag59 S36 2.590(4) . ?
Ag60 S47 2.504(4) . ?
Ag60 S40 2.514(4) . ?
Ag60 S41 2.594(4) . ?
Ag60 Ag61 3.3127(18) . ?
Ag61 S42 2.528(4) . ?
Ag61 S55 2.543(4) . ?
Ag61 S47 2.562(4) . ?
Ag62 S61 2.506(4) . ?
Ag62 S60 2.519(5) . ?
Ag62 S67 2.622(4) . ?
Ag62 Ag63 3.1365(17) . ?
Ag63 S58 2.544(4) . ?
Ag63 S59 2.574(4) . ?
Ag63 S67 2.593(4) . ?
Ag63 Ag64 3.1684(18) . ?
Ag64 S65 2.485(5) . ?
Ag64 S58 2.532(4) . ?
Ag64 S68 2.590(5) . ?
Ag65 S64 2.539(4) . ?
Ag65 S54 2.557(4) . ?
Ag65 S52 2.595(4) . ?
Ag65 Ag66 3.2372(16) . ?
Ag66 S52 2.529(4) . ?
Ag66 S62 2.534(4) . ?
Ag66 S63 2.600(4) . ?
S1 P1 1.988(7) . ?
S2 P1 1.989(6) . ?
S3 P2 1.978(6) . ?
S4 P2 2.028(6) . ?
S5 P3 1.981(7) . ?
S6 P3 1.999(7) . ?
S7 P4 1.993(7) . ?
S8 P4 1.955(7) . ?
S9 P5 1.997(6) . ?
S10 P5 1.967(6) . ?
S11 P6 1.982(6) . ?
S12 P6 2.018(5) . ?
S13 P7 2.009(5) . ?
S14 P7 1.984(5) . ?
S15 P8 1.981(7) . ?
S16 P8 1.995(7) . ?
S17 P9 1.991(6) . ?
S18 P9 1.996(8) . ?
S19 P10 1.996(6) . ?
S20 P10 2.007(5) . ?
S21 P11 2.015(6) . ?
S22 P11 2.006(6) . ?
S23 P12 2.010(7) . ?
S24 P12 1.967(9) . ?
S25 P13 1.969(7) . ?
S26 P13 2.016(7) . ?
S27 P14 1.949(7) . ?
S28 P14 2.008(8) . ?
S29 P15 1.946(9) . ?
S30 P15 1.968(9) . ?
S31 P16 1.979(8) . ?
S32 P16 1.987(7) . ?
S33 P17 1.779(11) . ?
S33 P17B 2.235(12) . ?
S34 P17B 1.873(11) . ?
S34 P17 2.189(11) . ?
S35 P18 2.001(7) . ?
S36 P18 1.980(6) . ?
S37 P19 1.993(6) . ?
S38 P19 1.991(6) . ?
S39 P20 1.972(6) . ?
S40 P20 2.026(6) . ?
S41 P21 1.998(7) . ?
S42 P21 1.981(6) . ?
S43 P22 1.960(6) . ?
S44 P22 2.004(6) . ?
S45 P23 2.023(5) . ?
S46 P23 1.964(5) . ?
S47 P24 2.000(6) . ?
S48 P24 2.002(6) . ?
S49 P25 1.995(6) . ?
S50 P25 1.990(6) . ?
S51 P26 1.990(5) . ?
S52 P26 2.016(5) . ?
S53 P27 2.001(5) . ?
S54 P27 2.007(5) . ?
S55 P28 1.999(7) . ?
S56 P28 2.010(6) . ?
S57 P29 1.975(6) . ?
S58 P29 2.020(6) . ?
S59 P30 2.009(6) . ?
S60 P30 1.986(6) . ?
S61 P31 1.966(6) . ?
S62 P31 2.011(5) . ?
S63 P32 2.000(6) . ?
S64 P32 1.987(6) . ?
S65 P33 1.999(6) . ?
S66 P33 1.962(6) . ?
S67 P34 1.981(8) . ?
S68 P34 1.979(8) . ?
P1 O1 1.573(14) . ?
P1 O2 1.587(16) . ?
P2 O4 1.558(11) . ?
P2 O3 1.582(10) . ?
P3 O5 1.568(15) . ?
P3 O6 1.575(13) . ?
P4 O7 1.452(17) . ?
P4 O8 1.737(19) . ?
P5 O9 1.571(12) . ?
P5 O10 1.601(12) . ?
P6 O12 1.573(10) . ?
P6 O11 1.578(10) . ?
P7 O13 1.564(12) . ?
P7 O14 1.570(12) . ?
P8 O16 1.557(11) . ?
P8 O15 1.569(12) . ?
P9 O18 1.542(18) . ?
P9 O17 1.562(18) . ?
P10 O20 1.566(11) . ?
P10 O19 1.576(11) . ?
P11 O21 1.566(12) . ?
P11 O22 1.570(12) . ?
P12 O23 1.573(12) . ?
P12 O24 1.579(14) . ?
P13 O25 1.577(14) . ?
P13 O26 1.602(14) . ?
P14 O28 1.54(2) . ?
P14 O27 1.62(2) . ?
P15 O29 1.546(18) . ?
P15 O30 1.566(17) . ?
P16 O31 1.548(18) . ?
P16 O32 1.576(16) . ?
P17 O33 1.612(10) . ?
P17 O34 1.621(10) . ?
P17B O33B 1.56(3) . ?
P17B O34B 1.57(3) . ?
P18 O36 1.556(13) . ?
P18 O35 1.606(16) . ?
P19 O38 1.582(11) . ?
P19 O37 1.582(11) . ?
P20 O39 1.575(12) . ?
P20 O40 1.581(12) . ?
P21 O41 1.571(12) . ?
P21 O42 1.577(12) . ?
P22 O44 1.549(13) . ?
P22 O43 1.605(13) . ?
P23 O45 1.576(10) . ?
P23 O46 1.581(10) . ?
P24 O48 1.569(12) . ?
P24 O47 1.575(12) . ?
P25 O50 1.566(10) . ?
P25 O49 1.572(10) . ?
P26 O51 1.574(10) . ?
P26 O52 1.587(11) . ?
P27 O54 1.571(9) . ?
P27 O53 1.584(9) . ?
P28 O55 1.553(13) . ?
P28 O56 1.570(13) . ?
P29 O57 1.557(11) . ?
P29 O58 1.596(12) . ?
P30 O60 1.568(11) . ?
P30 O59 1.589(11) . ?
P31 O61 1.567(11) . ?
P31 O62 1.583(10) . ?
P32 O63 1.567(11) . ?
P32 O64 1.570(11) . ?
P33 O66 1.565(12) . ?
P33 O65 1.577(12) . ?
P34 O67B 1.53(2) . ?
P34 O68 1.610(10) . ?
P34 O67 1.644(10) . ?
P34 O68B 1.84(3) . ?
O1 C1B 1.425(10) . ?
O1 C1 1.428(7) . ?
O2 C4 1.436(10) . ?
O3 C7 1.43(2) . ?
O4 C10 1.458(18) . ?
O5 C13 1.40(3) . ?
O6 C16 1.45(2) . ?
O7 C19 1.456(9) . ?
O8 C22 1.38(3) . ?
O9 C25 1.44(2) . ?
O10 C28 1.41(2) . ?
O11 C31 1.448(17) . ?
O12 C34 1.453(19) . ?
O13 C37 1.45(2) . ?
O14 C40 1.43(2) . ?
O15 C43 1.439(9) . ?
O16 C46 1.47(2) . ?
O17 C49 1.400(10) . ?
O18 C52 1.42(3) . ?
O19 C55 1.43(2) . ?
O20 C58 1.456(19) . ?
O21 C61 1.438(9) . ?
O22 C64 1.38(2) . ?
O23 C67 1.47(2) . ?
O24 C70 1.47(2) . ?
O25 C73 1.437(10) . ?
O26 C76 1.39(3) . ?
O27 C79 1.36(3) . ?
O28 C82 1.32(4) . ?
O29 C85 1.44(3) . ?
O30 C88 1.416(10) . ?
O31 C91 1.412(10) . ?
O32 C94 1.418(10) . ?
O33 C97 1.434(10) . ?
O34 C100 1.424(10) . ?
O33B C97B 1.428(10) . ?
O34B C1B0 1.433(10) . ?
O35 C103 1.426(10) . ?
O36 C1B6 1.427(10) . ?
O36 C106 1.430(10) . ?
O37 C109 1.47(2) . ?
O38 C112 1.45(2) . ?
O39 C115 1.462(19) . ?
O40 C118 1.38(2) . ?
O41 C121 1.42(2) . ?
O42 C124 1.436(9) . ?
O43 C127 1.47(3) . ?
O44 C130 1.43(2) . ?
O45 C133 1.463(17) . ?
O46 C136 1.463(17) . ?
O47 C139 1.45(2) . ?
O48 C142 1.36(2) . ?
O49 C145 1.456(19) . ?
O50 C148 1.453(17) . ?
O51 C151 1.439(9) . ?
O52 C154 1.462(18) . ?
O53 C157 1.466(16) . ?
O54 C160 1.452(9) . ?
O55 C163 1.35(3) . ?
O56 C166 1.37(2) . ?
O57 C169 1.465(19) . ?
O58 C172 1.45(2) . ?
O59 C175 1.443(19) . ?
O60 C178 1.38(2) . ?
O61 C181 1.461(19) . ?
O62 C184 1.449(18) . ?
O63 C187 1.470(19) . ?
O64 C190 1.45(2) . ?
O65 C193 1.41(3) . ?
O66 C196 1.45(2) . ?
O67 C199 1.402(10) . ?
O68 C202 1.452(10) . ?
O67B C199 1.445(10) . ?
O68B C202 1.409(10) . ?
C1 C2 1.539(7) . ?
C2 C3 1.540(7) . ?
C1B C2B 1.539(10) . ?
C2B C3B 1.536(10) . ?
C4 C5 1.52(4) . ?
C5 C6 1.47(3) . ?
C7 C8 1.515(10) . ?
C8 C9 1.534(10) . ?
C10 C11 1.49(2) . ?
C11 C12 1.51(2) . ?
C13 C14 1.540(10) . ?
C14 C15 1.537(10) . ?
C16 C17 1.43(3) . ?
C17 C18 1.49(3) . ?
C19 C20 1.40(3) . ?
C20 C21 1.50(4) . ?
C22 C23 1.537(10) . ?
C23 C24 1.523(10) . ?
C25 C26 1.527(10) . ?
C26 C27 1.528(10) . ?
C28 C29 1.529(10) . ?
C29 C30 1.528(10) . ?
C31 C32 1.47(2) . ?
C32 C33 1.51(2) . ?
C34 C35 1.50(2) . ?
C35 C36 1.49(2) . ?
C37 C38 1.533(10) . ?
C38 C39 1.548(10) . ?
C40 C41 1.531(10) . ?
C41 C42 1.526(10) . ?
C43 C44 1.45(3) . ?
C44 C45 1.48(4) . ?
C46 C47 1.537(10) . ?
C47 C48 1.529(10) . ?
C49 C50 1.511(10) . ?
C50 C51 1.519(10) . ?
C52 C53 1.534(10) . ?
C53 C54 1.528(10) . ?
C55 C56 1.513(10) . ?
C56 C57 1.520(10) . ?
C58 C59 1.49(2) . ?
C59 C60 1.53(3) . ?
C61 C62 1.524(10) . ?
C62 C63 1.530(10) . ?
C64 C65 1.530(10) . ?
C65 C66 1.523(10) . ?
C67 C68 1.50(3) . ?
C68 C69 1.51(3) . ?
C70 C71 1.48(3) . ?
C71 C72 1.46(3) . ?
C73 C74 1.532(10) . ?
C74 C75 1.550(10) . ?
C76 C77 1.530(10) . ?
C77 C78 1.524(10) . ?
C79 C80 1.529(10) . ?
C80 C81 1.536(10) . ?
C82 C83 1.61(4) . ?
C83 C84 1.46(5) . ?
C85 C86 1.531(10) . ?
C86 C87 1.529(10) . ?
C88 C89 1.538(10) . ?
C89 C90 1.537(10) . ?
C91 C92 1.61(4) . ?
C92 C93 1.50(3) . ?
C94 C95 1.531(10) . ?
C95 C96 1.531(10) . ?
C97 C98 1.538(10) . ?
C98 C99 1.539(10) . ?
C100 C101 1.548(10) . ?
C101 C102 1.547(10) . ?
C97B C98B 1.533(10) . ?
C98B C99B 1.550(10) . ?
C1B0 C1B1 1.549(10) . ?
C1B1 C1B2 1.541(10) . ?
C103 C104 1.544(10) . ?
C104 C105 1.535(10) . ?
C106 C107 1.552(10) . ?
C107 C108 1.543(10) . ?
C1B6 C1B7 1.544(10) . ?
C1B7 C1B8 1.539(10) . ?
C109 C110 1.51(3) . ?
C110 C111 1.48(3) . ?
C112 C113 1.518(10) . ?
C113 C114 1.546(10) . ?
C115 C116 1.50(2) . ?
C116 C117 1.48(2) . ?
C118 C119 1.532(10) . ?
C119 C120 1.523(10) . ?
C121 C122 1.43(3) . ?
C122 C123 1.54(3) . ?
C124 C125 1.521(10) . ?
C125 C126 1.533(10) . ?
C127 C128 1.47(3) . ?
C128 C129 1.48(3) . ?
C130 C131 1.537(10) . ?
C131 C132 1.526(10) . ?
C133 C134 1.49(2) . ?
C134 C135 1.48(2) . ?
C136 C137 1.51(2) . ?
C137 C138 1.51(2) . ?
C139 C140 1.543(10) . ?
C140 C141 1.529(10) . ?
C142 C143 1.54(3) . ?
C143 C144 1.44(3) . ?
C145 C146 1.53(3) . ?
C146 C147 1.41(3) . ?
C148 C149 1.50(2) . ?
C149 C150 1.45(3) . ?
C151 C152 1.51(2) . ?
C152 C153 1.46(2) . ?
C154 C155 1.49(2) . ?
C155 C156 1.50(2) . ?
C157 C158 1.48(2) . ?
C158 C159 1.51(2) . ?
C160 C161 1.52(2) . ?
C161 C162 1.51(2) . ?
C163 C164 1.57(3) . ?
C164 C165 1.55(4) . ?
C166 C167 1.52(3) . ?
C167 C168 1.46(3) . ?
C169 C170 1.50(2) . ?
C170 C171 1.45(3) . ?
C172 C173 1.62(3) . ?
C173 C174 1.38(4) . ?
C175 C176 1.47(3) . ?
C176 C177 1.47(3) . ?
C178 C179 1.58(3) . ?
C179 C180 1.51(4) . ?
C181 C182 1.50(2) . ?
C182 C183 1.49(3) . ?
C184 C185 1.47(2) . ?
C185 C186 1.48(2) . ?
C187 C188 1.48(3) . ?
C188 C189 1.50(3) . ?
C190 C191 1.44(3) . ?
C191 C192 1.54(4) . ?
C193 C194 1.551(10) . ?
C194 C195 1.529(10) . ?
C196 C197 1.539(7) . ?
C197 C198 1.547(7) . ?
C199 C200 1.528(10) . ?
C200 C201 1.535(10) . ?
C202 C203 1.536(10) . ?
C203 C204 1.520(10) . ?
